data_7124508
loop_
_publ_author_name
'Ustrnul, Luka\<s'
'Kaabel, Sandra'
'Burankova, Tatsiana'
'Mart\~onova, Jevgenija'
'Adamson, Jasper'
'Konrad, Nele'
'Burk, Peeter'
'Borovkov, Victor'
'Aav, Riina'

_publ_section_title
;
 Supramolecular chirogenesis in zinc porphyrins by enantiopure
 hemicucurbit[n]urils (n = 6, 8)
;
_journal_name_full 'Chemical Communications'
_journal_paper_doi 10.1039/C9CC07150D
_journal_year 2019
_chemical_absolute_configuration syn
_chemical_formula_moiety 'C152 H152 N24 O8 Zn2, 2(C H2 Cl2), 0.67(C H4 O)'
_chemical_formula_sum 'C154.67 H158.67 Cl4 N24 O8.67 Zn2'
_chemical_formula_weight 2764.92
_chemical_name_common 'cyclohexanohemicucurbit[8]uril complex with zinc tetraphenylporphyrin'
_space_group_crystal_system triclinic
_space_group_IT_number 1
_space_group_name_Hall 'P 1'
_space_group_name_H-M_alt 'P 1'
_atom_sites_solution_hydrogens geom
_audit_creation_date 2019-08-27
_audit_creation_method
;
Olex2 1.2
(compiled 2018.05.29 svn.r3508 for OlexSys, GUI svn.r5506)
;
_audit_update_record
;
2019-08-27 deposited with the CCDC.	2019-11-12 downloaded from the CCDC.
;
_cell_angle_alpha 86.0710(10)
_cell_angle_beta 82.8330(10)
_cell_angle_gamma 87.1950(10)
_cell_formula_units_Z 3
_cell_length_a 17.6254(2)
_cell_length_b 18.1150(2)
_cell_length_c 35.0077(4)
_cell_measurement_reflns_used 53151
_cell_measurement_temperature 123(2)
_cell_measurement_theta_max 67.3620
_cell_measurement_theta_min 2.4240
_cell_volume 11054.8(2)
_computing_cell_refinement 'CrysAlisPro 1.171.38.43 (Rigaku OD, 2015)'
_computing_data_collection
;
Rigaku CollectionStrategy through HKL-3000 program package
Minor, W., Cymborowski, M., Otwinowski, Z., Chruszcz, M. (2011) 
Acta Cryst. D62, 859-866
;
_computing_data_reduction 'CrysAlisPro 1.171.38.43 (Rigaku OD, 2015)'
_computing_molecular_graphics
;
Mercury CSD 3.10 (Macrae, C. F., et al. (2006). J. Appl. Cryst. 39, 453-457)
POV-Ray 3.7 (Persistence of Vision Pty. Ltd. (2004)) 
;
_computing_publication_material 'Olex2 (Dolomanov et al., 2009)'
_computing_structure_refinement 'ShelXL (Sheldrick, 2015)'
_computing_structure_solution 'SHELXT 2014/5 (Sheldrick, 2014)'
_diffrn_ambient_temperature 123.0
_diffrn_detector 'charge-coupled device (CCD) area detector'
_diffrn_detector_area_resol_mean 22.17
_diffrn_detector_type Saturn944+
_diffrn_measured_fraction_theta_full 0.961
_diffrn_measured_fraction_theta_max 0.961
_diffrn_measurement_details
;
List of Runs (angles in degrees, time in seconds):

  # Type    Start    End  Width  t~exp~   \w     \q     \k     \f   Frames
#--------------------------------------------------------------------------
  1  \w   -179.00   0.00   1.00   20.00    --  -90.00  60.00 108.00  179
  2  \w   -110.00  69.00   1.00   10.00    --  -21.00  60.00-108.00  179
  3  \w   -179.00   0.00   1.00   20.00    --  -90.00  30.00 -36.00  179
  4  \w   -179.00   0.00   1.00   20.00    --  -90.00  60.00-180.00  179
  5  \w   -179.00   0.00   1.00   20.00    --  -90.00  60.00  36.00  179
  6  \w   -179.00   0.00   1.00   20.00    --  -90.00  60.00-108.00  179
  7  \w   -179.00   0.00   1.00   20.00    --  -90.00  30.00-180.00  179
;
_diffrn_measurement_device AFC11
_diffrn_measurement_device_type 'Rigaku Saturn944+ (2x2 bin mode)'
_diffrn_measurement_method '\w scans'
_diffrn_orient_matrix_type 'CrysAlisPro convention (1999,Acta A55,543-557)'
_diffrn_orient_matrix_UB_11 -0.0853634000
_diffrn_orient_matrix_UB_12 -0.0168864000
_diffrn_orient_matrix_UB_13 0.0025159000
_diffrn_orient_matrix_UB_21 -0.0212696000
_diffrn_orient_matrix_UB_22 0.0834955000
_diffrn_orient_matrix_UB_23 0.0001413000
_diffrn_orient_matrix_UB_31 0.0058517000
_diffrn_orient_matrix_UB_32 0.0046902000
_diffrn_orient_matrix_UB_33 -0.0443697000
_diffrn_radiation_monochromator Confocal
_diffrn_radiation_probe x-ray
_diffrn_radiation_type CuK\a
_diffrn_radiation_wavelength 1.54184
_diffrn_reflns_av_R_equivalents 0.0422
_diffrn_reflns_av_unetI/netI 0.0506
_diffrn_reflns_Laue_measured_fraction_full 0.961
_diffrn_reflns_Laue_measured_fraction_max 0.961
_diffrn_reflns_limit_h_max 21
_diffrn_reflns_limit_h_min -20
_diffrn_reflns_limit_k_max 21
_diffrn_reflns_limit_k_min -21
_diffrn_reflns_limit_l_max 38
_diffrn_reflns_limit_l_min -40
_diffrn_reflns_number 104000
_diffrn_reflns_point_group_measured_fraction_full 0.758
_diffrn_reflns_point_group_measured_fraction_max 0.758
_diffrn_reflns_theta_full 67.487
_diffrn_reflns_theta_max 67.487
_diffrn_reflns_theta_min 2.447
_diffrn_source 'sealed X-ray tube'
_diffrn_source_type 'Rigaku MicroMax-003'
_exptl_absorpt_coefficient_mu 1.583
_exptl_absorpt_correction_T_max 1.00000
_exptl_absorpt_correction_T_min 0.55547
_exptl_absorpt_correction_type multi-scan
_exptl_absorpt_process_details
;
CrysAlisPro 1.171.38.43 (Rigaku Oxford Diffraction, 2015)
Empirical absorption correction using spherical harmonics,
 implemented in SCALE3 ABSPACK scaling algorithm.
;
_exptl_crystal_colour 'dark red'
_exptl_crystal_colour_modifier dark
_exptl_crystal_colour_primary red
_exptl_crystal_density_diffrn 1.246
_exptl_crystal_description block
_exptl_crystal_F_000 4356
_exptl_crystal_recrystallization_method 'Re-crystallisation from solvent: Dichloromethane, methanol'
_exptl_crystal_size_max 0.2
_exptl_crystal_size_mid 0.17
_exptl_crystal_size_min 0.13
_refine_diff_density_max 1.510
_refine_diff_density_min -0.813
_refine_diff_density_rms 0.066
_refine_ls_abs_structure_details
;
 Classical Flack method preferred over Parsons because s.u. lower.
;
_refine_ls_abs_structure_Flack 0.040(11)
_refine_ls_extinction_method none
_refine_ls_goodness_of_fit_ref 0.827
_refine_ls_hydrogen_treatment constr
_refine_ls_matrix_type full
_refine_ls_number_parameters 5428
_refine_ls_number_reflns 60400
_refine_ls_number_restraints 5659
_refine_ls_restrained_S_all 0.795
_refine_ls_R_factor_all 0.0670
_refine_ls_R_factor_gt 0.0625
_refine_ls_shift/su_max 0.004
_refine_ls_shift/su_mean 0.000
_refine_ls_structure_factor_coef Fsqd
_refine_ls_weighting_details 'w=1/[\s^2^(Fo^2^)+(0.2000P)^2^] where P=(Fo^2^+2Fc^2^)/3'
_refine_ls_weighting_scheme calc
_refine_ls_wR_factor_gt 0.1809
_refine_ls_wR_factor_ref 0.1927
_reflns_Friedel_coverage 0.577
_reflns_Friedel_fraction_full 0.555
_reflns_Friedel_fraction_max 0.555
_reflns_number_gt 55202
_reflns_number_total 60400
_reflns_threshold_expression 'I > 2\s(I)'
_cod_data_source_file c9cc07150d5.cif
_cod_data_source_block R-cycHC8_2ZnTPP
_cod_database_code 7124508
_shelx_shelxl_version_number 2018/1
_chemical_oxdiff_formula 'C96 H120 N20 O8 Zn'
_shelx_space_group_comment
;
The symmetry employed for this shelxl refinement is uniquely defined
by the following loop, which should always be used as a source of
symmetry information in preference to the above space-group names.
They are only intended as comments.
;
_shelx_estimated_absorpt_t_max 0.821
_shelx_estimated_absorpt_t_min 0.742
_reflns_odcompleteness_completeness 96.12
_reflns_odcompleteness_iscentric 1
_reflns_odcompleteness_theta 67.37
_olex2_refinement_description
;
1. Fixed Uiso
 At 1.2 times of:
  All C(H) groups, All C(H,H) groups, All C(H,H,H,H) groups
 At 1.5 times of:
  All C(H,H,H) groups, All O(H) groups
2. Restrained distances
 C3DB-C4DB \\sim C3DA-C4DA \\sim C6DB-C5DB \\sim C6DA-C5DA \\sim C6B-C5B \\sim
C3B-C4B \\sim C3A-C4A ~
 C5A-C6A \\sim C3G-C4G \\sim C6G-C5G
 with sigma of 0.02
 C4DB-C5DB \\sim C4DA-C5DA \\sim C4B-C5B \\sim C5A-C4A \\sim C4G-C5G \\sim
C4H-C5H
 with sigma of 0.02
 C6DB-C1D \\sim C1D-C6DA \\sim C3DA-C2D \\sim C2D-C3DB \\sim C6C-C1C \\sim
C2C-C3C \\sim C1H-C6H \\sim C2H-
 C3H
 with sigma of 0.02
 C4MA-C5MA \\sim C4MB-C5MB \\sim C5I-C4I \\sim C4O-C5O \\sim C4J-C5J
 with sigma of 0.02
 C3MB-C2M \\sim C2M-C3MA \\sim C6MB-C1M \\sim C1M-C6MA
 with sigma of 0.02
 C3MA-C4MA \\sim C3MB-C4MB \\sim C5MA-C6MA \\sim C5MB-C6MB \\sim C5I-C6I \\sim
C4I-C3I \\sim C5O-C6O ~
 C4O-C3O
 with sigma of 0.02
 C3SM-O3SM \\sim C8SM-O8SM
 with sigma of 0.02
 C5WB-C6WB \\sim C5WA-C6WA
 with sigma of 0.02
 C6WB-C1W \\sim C1W-C6WA
 with sigma of 0.02
 C4WB-C5WB \\sim C4WA-C5WA
 with sigma of 0.02
 C4WB-C3W \\sim C3W-C4WA
 with sigma of 0.02
 C56T-C57T \\sim C51T-C52T \\sim C49T-C48T \\sim C54T-C53T \\sim C18T-C19T
\\sim C16T-C15T \\sim C26T-
 C27T \\sim C30T-C29T \\sim C37T-C38T \\sim C41T-C40T
 with sigma of 0.02
 C50T-C51T \\sim C50T-C49T \\sim C55T-C56T \\sim C55T-C54T
 with sigma of 0.02
 Cl3-C2SO \\sim C2SO-Cl4 \\sim Cl3A-C2SP \\sim C2SP-Cl4A
 with sigma of 0.02
 C6SO-Cl12 \\sim C6SO-Cl11 \\sim C8SO-Cl16 \\sim C8SO-Cl15 \\sim C4SO-Cl8 \\sim
C4SO-Cl7 \\sim C2SO-
 Cl4 \\sim C2SO-Cl3 \\sim C9SO-Cl18 \\sim C9SO-Cl17
 with sigma of 0.02
3. Restrained planarity
 C47T, C53T, C54T, C55T, C56T, C57T
 with sigma of 0.1
 C47T, C48T, C49T, C50T, C51T, C52T
 with sigma of 0.1
4. Uiso/Uaniso restraints and constraints
C3DA \\sim C4DA \\sim C5DA \\sim C6DA \\sim C3DB \\sim C4DB \\sim C5DB \\sim
C6DB: within 1.7A with sigma of 0.02 and sigma for terminal atoms of 0.04
C3MA \\sim C4MA \\sim C5MA \\sim C6MA \\sim C3MB \\sim C4MB \\sim C5MB \\sim
C6MB: within 1.7A with sigma of 0.02 and sigma for terminal atoms of 0.04
C4WA \\sim C5WA \\sim C6WA \\sim C4WB \\sim C5WB \\sim C6WB: within 1.7A with
sigma of 0.02 and sigma for terminal atoms of 0.04
C48T \\sim C49T \\sim C50T \\sim C51T \\sim C52T \\sim C53T \\sim C54T \\sim
C55T \\sim C56T \\sim C57T: within 1.7A with sigma of 0.02 and sigma for
terminal atoms of 0.04
Cl3 \\sim Cl4 \\sim C2SO \\sim Cl3A \\sim Cl4A \\sim C2SP: within 1.7A with
sigma of 0.04 and sigma for terminal atoms of 0.08
5. Rigid body (RIGU) restrains
 C1I, C2I, C3I, C4I, C5I, C6I, C7I, C8I, C1J, C2J, C3J, C4J, C5J, C6J, C7J,
 C8J, C1K, C2K, C3K, C4K, C5K, C6K, C7K, C8K, C9K, C10K, C11K, C12K, C13K, C14K,
  C15K, C16K, C17K, C18K, C19K, C20K, C21K, C22K, C23K, C24K, C25K, C26K, C27K,
 C28K, C29K, C30K, C31K, C32K, C33K, C34K, C35K, C36K, C37K, C38K, C39K, C40K,
 C41K, C42K, C43K, C44K, C45K, C46K, C47K, C48K, C49K, C50K, C51K, C52K, C1L,
 C2L, C3L, C4L, C5L, C6L, C7L, C8L, C1M, C2M, C7M, C8M, C9M, C10M, C11M, C12M,
 C13M, C14M, C15M, C16M, C17M, C18M, C19M, C20M, C21M, C22M, C23M, C24M, C25M,
 C26M, C27M, C28M, C29M, C30M, C31M, C32M, C33M, C34M, C35M, C36M, C37M, C38M,
 C39M, C40M, C41M, C42M, C43M, C44M, C45M, C46M, C47M, C48M, C49M, C50M, C51M,
 C52M, C3MA, C4MA, C5MA, C6MA, C3MB, C4MB, C5MB, C6MB, C1N, C2N, C3N, C4N, C5N,
 C6N, C7N, C8N, C1O, C2O, C3O, C4O, C5O, C6O, C7O, C8O, C1P, C2P, C3P, C4P, C5P,
  C6P, C7P, C8P, C1Q, C2Q, C3Q, C4Q, C5Q, C6Q, C7Q, C8Q, C1R, C2R, C3R, C4R,
 C5R, C6R, C7R, C8R, C1S, C2S, C3S, C4S, C5S, C6S, C7S, C8S, C1T, C2T, C3T, C4T,
  C5T, C6T, C7T, C8T, C9T, C10T, C11T, C12T, C13T, C14T, C15T, C16T, C17T, C18T,
  C19T, C20T, C21T, C22T, C23T, C24T, C25T, C26T, C27T, C28T, C29T, C30T, C31T,
 C32T, C33T, C34T, C35T, C36T, C37T, C38T, C39T, C40T, C41T, C42T, C43T, C44T,
 C45T, C46T, C47T, C48T, C49T, C50T, C51T, C52T, C53T, C54T, C55T, C56T, C57T,
 C1U, C2U, C3U, C4U, C5U, C6U, C7U, C8U, C1V, C2V, C3V, C4V, C5V, C6V, C7V, C8V,
  C9V, C10V, C11V, C12V, C13V, C14V, C15V, C16V, C17V, C18V, C19V, C20V, C21V,
 C22V, C23V, C24V, C25V, C26V, C27V, C28V, C29V, C30V, C31V, C32V, C33V, C34V,
 C35V, C36V, C37V, C38V, C39V, C40V, C41V, C42V, C43V, C44V, C45V, C46V, C47V,
 C48V, C49V, C50V, C51V, C52V, C1W, C2W, C3W, C7W, C8W, C4WA, C5WA, C6WA, C4WB,
 C5WB, C6WB, C1X, C2X, C3X, C4X, C5X, C6X, C7X, C8X, C1A, C2A, C3A, C4A, C5A,
 C6A, C7A, C8A, C1B, C2B, C3B, C4B, C5B, C6B, C7B, C8B, C1C, C2C, C3C, C4C, C5C,
  C6C, C7C, C8C, C1D, C2D, C7D, C8D, C3DA, C4DA, C5DA, C6DA, C3DB, C4DB, C5DB,
 C6DB, C1E, C2E, C3E, C4E, C5E, C6E, C7E, C8E, C9E, C10E, C11E, C12E, C13E,
 C14E, C15E, C16E, C17E, C18E, C19E, C20E, C21E, C22E, C23E, C24E, C25E, C26E,
 C27E, C28E, C29E, C30E, C31E, C32E, C33E, C34E, C35E, C36E, C37E, C38E, C39E,
 C40E, C41E, C42E, C43E, C44E, C45E, C46E, C47E, C48E, C49E, C50E, C51E, C52E,
 C1F, C2F, C3F, C4F, C5F, C6F, C7F, C8F, C1G, C2G, C3G, C4G, C5G, C6G, C7G, C8G,
  C9G, C10G, C11G, C12G, C13G, C14G, C15G, C16G, C17G, C18G, C19G, C20G, C21G,
 C22G, C23G, C24G, C25G, C26G, C27G, C28G, C29G, C30G, C31G, C32G, C33G, C34G,
 C35G, C36G, C37G, C38G, C39G, C40G, C41G, C42G, C43G, C44G, C45G, C46G, C47G,
 C48G, C49G, C50G, C51G, C52G, C1H, C2H, C3H, C4H, C5H, C6H, C7H, C8H, C6SO,
 C4SO, C2SO, C2SP, C5SO, C8SO, C7SO, C9SO, C8SM, C3SM, N1I, N2I, N1J, N2J, N1K,
 N2K, N3K, N4K, N5K, N6K, N1L, N2L, N1M, N2M, N3M, N4M, N5M, N6M, N1N, N2N, N1O,
  N2O, N1P, N2P, N1Q, N2Q, N1R, N2R, N1S, N2S, N1T, N2T, N3T, N4T, N5T, N6T,
 N1U, N2U, N1V, N2V, N3V, N4V, N5V, N6V, N1W, N2W, N1X, N2X, N1A, N2A, N1B, N2B,
  N1C, N2C, N1D, N2D, N1E, N2E, N3E, N4E, N5E, N6E, N1F, N2F, N1G, N2G, N3G,
 N4G, N5G, N6G, N1H, N2H, O1I, O1J, O1K, O1L, O1M, O1N, O1O, O1P, O1Q, O1R, O1S,
  O1T, O1U, O1V, O1W, O1X, O1A, O1B, O1C, O1D, O1E, O1F, O1G, O1H, O8SM, O3SM,
 Cl11, Cl12, Cl7, Cl8, Cl3, Cl4, Cl3A, Cl4A, Cl9, Cl10, Cl15, Cl16, Cl13, Cl14,
 Cl17, Cl18
 with sigma for 1-2 distances of 0.004 and sigma for 1-3 distances of 0.004
6. Others
 Sof(C53T)=Sof(H53T)=Sof(C54T)=Sof(H54T)=Sof(C55T)=Sof(H55T)=Sof(C56T)=
 Sof(H56T)=Sof(C57T)=Sof(H57T)=1-FVAR(1)
 Sof(C48T)=Sof(H48T)=Sof(C49T)=Sof(H49T)=Sof(C50T)=Sof(H50T)=Sof(C51T)=
 Sof(H51T)=Sof(C52T)=Sof(H52T)=FVAR(1)
 Sof(H1DA)=Sof(H2DA)=Sof(C3DB)=Sof(H3DC)=Sof(H3DD)=Sof(C4DB)=Sof(H4DC)=
 Sof(H4DD)=Sof(C5DB)=Sof(H5DC)=Sof(H5DD)=Sof(C6DB)=Sof(H6DC)=Sof(H6DD)=1-FVAR(2)
 Sof(H1D)=Sof(H2D)=Sof(C3DA)=Sof(H3DA)=Sof(H3DB)=Sof(C4DA)=Sof(H4DA)=Sof(H4DB)=
 Sof(C5DA)=Sof(H5DA)=Sof(H5DB)=Sof(C6DA)=Sof(H6DA)=Sof(H6DB)=FVAR(2)
 Sof(H1MA)=Sof(H2MA)=Sof(C3MB)=Sof(H3MC)=Sof(H3MD)=Sof(C4MB)=Sof(H4MC)=
 Sof(H4MD)=Sof(C5MB)=Sof(H5MC)=Sof(H5MD)=Sof(C6MB)=Sof(H6MC)=Sof(H6MD)=1-FVAR(3)
 Sof(H1M)=Sof(H2M)=Sof(C3MA)=Sof(H3MA)=Sof(H3MB)=Sof(C4MA)=Sof(H4MA)=Sof(H4MB)=
 Sof(C5MA)=Sof(H5MA)=Sof(H5MB)=Sof(C6MA)=Sof(H6MA)=Sof(H6MB)=FVAR(3)
 Sof(H1WA)=Sof(H3WC)=Sof(H3WD)=Sof(C4WB)=Sof(H4WC)=Sof(H4WD)=Sof(C5WB)=
 Sof(H5WC)=Sof(H5WD)=Sof(C6WB)=Sof(H6WC)=Sof(H6WD)=1-FVAR(4)
 Sof(H1W)=Sof(H3WA)=Sof(H3WB)=Sof(C4WA)=Sof(H4WA)=Sof(H4WB)=Sof(C5WA)=
 Sof(H5WA)=Sof(H5WB)=Sof(C6WA)=Sof(H6WA)=Sof(H6WB)=FVAR(4)
 Sof(Cl3A)=Sof(Cl4A)=Sof(C2SP)=Sof(H2SC)=Sof(H2SD)=1-FVAR(5)
 Sof(Cl3)=Sof(Cl4)=Sof(C2SO)=Sof(H2SA)=Sof(H2SB)=FVAR(5)
 Fixed Sof: Cl9(0.5) Cl10(0.5) C5SO(0.5) H5SC(0.5) H5SD(0.5) Cl15(0.5)
 Cl16(0.5) C8SO(0.5) H8SF(0.5) H8SG(0.5)
7.a Ternary CH refined with riding coordinates:
 C1I(H1I), C2I(H2I), C1J(H1J), C2J(H2J), C1K(H1K), C2K(H2K), C1L(H1L),
 C2L(H2L), C1M(H1M), C1M(H1MA), C2M(H2M), C2M(H2MA), C1N(H1N), C2N(H2N),
 C1O(H1O), C2O(H2O), C1P(H1P), C2P(H2P), C1Q(H1Q), C2Q(H2Q), C1R(H1R), C2R(H2R),
  C1S(H1S), C2S(H2S), C1T(H1T), C2T(H2T), C1U(H1U), C2U(H2U), C1V(H1V),
 C2V(H2V), C1W(H1W), C1W(H1WA), C2W(H2W), C1X(H1X), C2X(H2X), C1A(H1A),
 C2A(H2A), C1B(H1B), C2B(H2B), C1C(H1C), C2C(H2C), C1D(H1D), C1D(H1DA),
 C2D(H2D), C2D(H2DA), C1E(H1E), C2E(H2E), C1F(H1F), C2F(H2F), C1G(H1G),
 C2G(H2G), C1H(H1H), C2H(H2H)
7.b Secondary CH2 refined with riding coordinates:
 C3I(H3IA,H3IB), C4I(H4IA,H4IB), C5I(H5IA,H5IB), C6I(H6IA,H6IB), C8I(H8IA,
 H8IB), C3J(H3JA,H3JB), C4J(H4JA,H4JB), C5J(H5JA,H5JB), C6J(H6JA,H6JB),
 C8J(H8JA,H8JB), C3K(H3KA,H3KB), C4K(H4KA,H4KB), C5K(H5KA,H5KB), C6K(H6KA,H6KB),
  C8K(H8KA,H8KB), C3L(H3LA,H3LB), C4L(H4LA,H4LB), C5L(H5LA,H5LB), C6L(H6LA,
 H6LB), C8L(H8LA,H8LB), C8M(H8MA,H8MB), C3MA(H3MA,H3MB), C4MA(H4MA,H4MB),
 C5MA(H5MA,H5MB), C6MA(H6MA,H6MB), C3MB(H3MC,H3MD), C4MB(H4MC,H4MD), C5MB(H5MC,
 H5MD), C6MB(H6MC,H6MD), C3N(H3NA,H3NB), C4N(H4NA,H4NB), C5N(H5NA,H5NB),
 C6N(H6NA,H6NB), C8N(H8NA,H8NB), C3O(H3OA,H3OB), C4O(H4OA,H4OB), C5O(H5OA,H5OB),
  C6O(H6OA,H6OB), C8O(H8OA,H8OB), C3P(H3PA,H3PB), C4P(H4PA,H4PB), C5P(H5PA,
 H5PB), C6P(H6PA,H6PB), C8P(H8PA,H8PB), C3Q(H3QA,H3QB), C4Q(H4QA,H4QB),
 C5Q(H5QA,H5QB), C6Q(H6QA,H6QB), C8Q(H8QA,H8QB), C3R(H3RA,H3RB), C4R(H4RA,H4RB),
  C5R(H5RA,H5RB), C6R(H6RA,H6RB), C8R(H8RA,H8RB), C3S(H3SA,H3SB), C4S(H4SA,
 H4SB), C5S(H5SA,H5SB), C6S(H6SA,H6SB), C8S(H8SA,H8SB), C3T(H3TA,H3TB),
 C4T(H4TA,H4TB), C5T(H5TA,H5TB), C6T(H6TA,H6TB), C8T(H8TA,H8TB), C3U(H3UA,H3UB),
  C4U(H4UA,H4UB), C5U(H5UA,H5UB), C6U(H6UA,H6UB), C8U(H8UA,H8UB), C3V(H3VA,
 H3VB), C4V(H4VA,H4VB), C5V(H5VA,H5VB), C6V(H6VA,H6VB), C8V(H8VA,H8VB),
 C3W(H3WA,H3WB), C3W(H3WC,H3WD), C8W(H8WA,H8WB), C4WA(H4WA,H4WB), C5WA(H5WA,
 H5WB), C6WA(H6WA,H6WB), C4WB(H4WC,H4WD), C5WB(H5WC,H5WD), C6WB(H6WC,H6WD),
 C3X(H3XA,H3XB), C4X(H4XA,H4XB), C5X(H5XA,H5XB), C6X(H6XA,H6XB), C8X(H8XA,H8XB),
  C3A(H3AA,H3AB), C4A(H4AA,H4AB), C5A(H5AA,H5AB), C6A(H6AA,H6AB), C8A(H8AA,
 H8AB), C3B(H3BA,H3BB), C4B(H4BA,H4BB), C5B(H5BA,H5BB), C6B(H6BA,H6BB),
 C8B(H8BA,H8BB), C3C(H3CA,H3CB), C4C(H4CA,H4CB), C5C(H5CA,H5CB), C6C(H6CA,H6CB),
  C8C(H8CA,H8CB), C8D(H8DA,H8DB), C3DA(H3DA,H3DB), C4DA(H4DA,H4DB), C5DA(H5DA,
 H5DB), C6DA(H6DA,H6DB), C3DB(H3DC,H3DD), C4DB(H4DC,H4DD), C5DB(H5DC,H5DD),
 C6DB(H6DC,H6DD), C3E(H3EA,H3EB), C4E(H4EA,H4EB), C5E(H5EA,H5EB), C6E(H6EA,
 H6EB), C8E(H8EA,H8EB), C3F(H3FA,H3FB), C4F(H4FA,H4FB), C5F(H5FA,H5FB),
 C6F(H6FA,H6FB), C8F(H8FA,H8FB), C3G(H3GA,H3GB), C4G(H4GA,H4GB), C5G(H5GA,H5GB),
  C6G(H6GA,H6GB), C8G(H8GA,H8GB), C3H(H3HA,H3HB), C4H(H4HA,H4HB), C5H(H5HA,
 H5HB), C6H(H6HA,H6HB), C8H(H8HA,H8HB), C6SO(H6SC,H6SD), C4SO(H4SC,H4SD),
 C2SO(H2SA,H2SB), C2SP(H2SC,H2SD), C5SO(H5SC,H5SD), C8SO(H8SF,H8SG), C7SO(H7SA,
 H7SB), C9SO(H9SA,H9SB)
7.c Aromatic/amide H refined with riding coordinates:
 C10K(H10K), C11K(H11K), C15K(H15K), C16K(H16K), C17K(H17K), C18K(H18K),
 C19K(H19K), C21K(H21K), C22K(H22K), C26K(H26K), C27K(H27K), C28K(H28K),
 C29K(H29K), C30K(H30K), C32K(H32K), C33K(H33K), C37K(H37K), C38K(H38K),
 C39K(H39K), C40K(H40K), C41K(H41K), C43K(H43K), C44K(H44K), C48K(H48K),
 C49K(H49K), C50K(H50K), C51K(H51K), C52K(H52K), C10M(H10M), C11M(H11M),
 C15M(H15M), C16M(H16M), C17M(H17M), C18M(H18M), C19M(H19M), C21M(H21M),
 C22M(H22M), C26M(H26M), C27M(H27M), C28M(H28M), C29M(H29M), C30M(H30M),
 C32M(H32M), C33M(H33M), C37M(H37M), C38M(H38M), C39M(H39M), C40M(H40M),
 C41M(H41M), C43M(H43M), C44M(H44M), C48M(H48M), C49M(H49M), C50M(H50M),
 C51M(H51M), C52M(H52M), C10T(H10T), C11T(H11T), C15T(H15T), C16T(H16T),
 C17T(H17T), C18T(H18T), C19T(H19T), C21T(H21T), C22T(H22T), C26T(H26T),
 C27T(H27T), C28T(H28T), C29T(H29T), C30T(H30T), C32T(H32T), C33T(H33T),
 C37T(H37T), C38T(H38T), C39T(H39T), C40T(H40T), C41T(H41T), C43T(H43T),
 C44T(H44T), C48T(H48T), C49T(H49T), C50T(H50T), C51T(H51T), C52T(H52T),
 C53T(H53T), C54T(H54T), C55T(H55T), C56T(H56T), C57T(H57T), C10V(H10V),
 C11V(H11V), C15V(H15V), C16V(H16V), C17V(H17V), C18V(H18V), C19V(H19V),
 C21V(H21V), C22V(H22V), C26V(H26V), C27V(H27V), C28V(H28V), C29V(H29V),
 C30V(H30V), C32V(H32V), C33V(H33V), C37V(H37V), C38V(H38V), C39V(H39V),
 C40V(H40V), C41V(H41V), C43V(H43V), C44V(H44V), C48V(H48V), C49V(H49V),
 C50V(H50V), C51V(H51V), C52V(H52V), C10E(H10E), C11E(H11E), C15E(H15E),
 C16E(H16E), C17E(H17E), C18E(H18E), C19E(H19E), C21E(H21E), C22E(H22E),
 C26E(H26E), C27E(H27E), C28E(H28E), C29E(H29E), C30E(H30E), C32E(H32E),
 C33E(H33E), C37E(H37E), C38E(H38E), C39E(H39E), C40E(H40E), C41E(H41E),
 C43E(H43E), C44E(H44E), C48E(H48E), C49E(H49E), C50E(H50E), C51E(H51E),
 C52E(H52E), C10G(H10G), C11G(H11G), C15G(H15G), C16G(H16G), C17G(H17G),
 C18G(H18G), C19G(H19G), C21G(H21G), C22G(H22G), C26G(H26G), C27G(H27G),
 C28G(H28G), C29G(H29G), C30G(H30G), C32G(H32G), C33G(H33G), C37G(H37G),
 C38G(H38G), C39G(H39G), C40G(H40G), C41G(H41G), C43G(H43G), C44G(H44G),
 C48G(H48G), C49G(H49G), C50G(H50G), C51G(H51G), C52G(H52G)
7.d Idealised Me refined as rotating group:
 C8SM(H8SC,H8SD,H8SE), C3SM(H3SC,H3SD,H3SE)
7.e Idealised tetrahedral OH refined as rotating group:
 O8SM(H8SM), O3SM(H3SM)
;
_platon_squeeze_void_probe_radius 1.20
_olex2_submission_special_instructions 'No special instructions were received'
_oxdiff_exptl_absorpt_empirical_details
;
Empirical correction (ABSPACK) includes:
- Absorption correction using spherical harmonics
- Frame scaling
- Detector area scaling
;
_oxdiff_exptl_absorpt_empirical_full_max 1.697
_oxdiff_exptl_absorpt_empirical_full_min 0.516

loop_
_space_group_symop_operation_xyz
'x, y, z'

loop_
_atom_site_label
_atom_site_type_symbol
_atom_site_fract_x
_atom_site_fract_y
_atom_site_fract_z
_atom_site_U_iso_or_equiv
_atom_site_adp_type
_atom_site_occupancy
_atom_site_site_symmetry_order
_atom_site_calc_flag
_atom_site_refinement_flags_posn
_atom_site_refinement_flags_adp
_atom_site_refinement_flags_occupancy
_atom_site_disorder_assembly
_atom_site_disorder_group
O1I O 0.5291(3) 0.1288(3) 0.58714(19) 0.0589(13) Uani 1 1 d . U . . .
N1I N 0.5791(3) 0.1871(3) 0.52982(19) 0.0439(12) Uani 1 1 d . U . . .
N2I N 0.4547(3) 0.1641(3) 0.5389(2) 0.0482(13) Uani 1 1 d . U . . .
C1I C 0.5498(4) 0.1991(4) 0.4925(2) 0.0469(15) Uani 1 1 d . U . . .
H1I H 0.555516 0.151049 0.479831 0.056 Uiso 1 1 calc R . . . .
C2I C 0.4668(4) 0.2142(3) 0.5045(2) 0.0438(14) Uani 1 1 d . U . . .
H2I H 0.460011 0.266106 0.512742 0.053 Uiso 1 1 calc R . . . .
C3I C 0.4219(4) 0.2088(4) 0.4705(2) 0.0501(16) Uani 1 1 d D U . . .
H3IA H 0.366663 0.219079 0.478314 0.060 Uiso 1 1 calc R . . . .
H3IB H 0.428785 0.158584 0.460761 0.060 Uiso 1 1 calc R . . . .
C4I C 0.4528(4) 0.2665(4) 0.4391(2) 0.0513(16) Uani 1 1 d D U . . .
H4IA H 0.439356 0.316626 0.448134 0.062 Uiso 1 1 calc R . . . .
H4IB H 0.427788 0.261561 0.415692 0.062 Uiso 1 1 calc R . . . .
C5I C 0.5407(4) 0.2584(5) 0.4286(2) 0.0565(18) Uani 1 1 d D U . . .
H5IA H 0.553476 0.211851 0.415561 0.068 Uiso 1 1 calc R . . . .
H5IB H 0.557936 0.300029 0.410247 0.068 Uiso 1 1 calc R . . . .
C6I C 0.5840(4) 0.2578(4) 0.4640(2) 0.0502(16) Uani 1 1 d D U . . .
H6IA H 0.639153 0.246194 0.456673 0.060 Uiso 1 1 calc R . . . .
H6IB H 0.578195 0.306718 0.475198 0.060 Uiso 1 1 calc R . . . .
C7I C 0.5219(4) 0.1572(3) 0.5551(2) 0.0444(14) Uani 1 1 d . U . . .
C8I C 0.6583(4) 0.1664(4) 0.5330(3) 0.0495(17) Uani 1 1 d . U . . .
H8IA H 0.679026 0.136079 0.511270 0.059 Uiso 1 1 calc R . . . .
H8IB H 0.661987 0.135956 0.557317 0.059 Uiso 1 1 calc R . . . .
O1J O 0.7845(3) 0.2052(2) 0.47687(17) 0.0496(11) Uani 1 1 d . U . . .
N1J N 0.7040(3) 0.2323(3) 0.53240(19) 0.0444(12) Uani 1 1 d . U . . .
N2J N 0.8158(3) 0.2870(3) 0.52030(19) 0.0439(12) Uani 1 1 d . U . . .
C1J C 0.7159(4) 0.2653(4) 0.5674(2) 0.0477(15) Uani 1 1 d . U . . .
H1J H 0.742860 0.227796 0.583783 0.057 Uiso 1 1 calc R . . . .
C2J C 0.7713(3) 0.3255(4) 0.5523(2) 0.0468(15) Uani 1 1 d . U . . .
H2J H 0.741729 0.368532 0.541104 0.056 Uiso 1 1 calc R . . . .
C3J C 0.8104(4) 0.3514(5) 0.5847(2) 0.0541(18) Uani 1 1 d . U . . .
H3JA H 0.848232 0.388896 0.574845 0.065 Uiso 1 1 calc R . . . .
H3JB H 0.837015 0.309249 0.597746 0.065 Uiso 1 1 calc R . . . .
C4J C 0.7458(5) 0.3849(5) 0.6124(3) 0.064(2) Uani 1 1 d D U . . .
H4JA H 0.767276 0.399693 0.635468 0.077 Uiso 1 1 calc R . . . .
H4JB H 0.724156 0.430139 0.599615 0.077 Uiso 1 1 calc R . . . .
C5J C 0.6817(5) 0.3315(5) 0.6253(3) 0.067(2) Uani 1 1 d D U . . .
H5JA H 0.701620 0.290165 0.641744 0.080 Uiso 1 1 calc R . . . .
H5JB H 0.639917 0.357789 0.641254 0.080 Uiso 1 1 calc R . . . .
C6J C 0.6491(4) 0.2998(4) 0.5924(3) 0.0541(17) Uani 1 1 d . U . . .
H6JA H 0.622970 0.339430 0.577339 0.065 Uiso 1 1 calc R . . . .
H6JB H 0.611623 0.261994 0.602277 0.065 Uiso 1 1 calc R . . . .
C7J C 0.7692(4) 0.2375(4) 0.5066(2) 0.0425(14) Uani 1 1 d . U . . .
C8J C 0.8774(3) 0.3208(4) 0.4948(2) 0.0434(15) Uani 1 1 d . U . . .
H8JA H 0.898565 0.285107 0.475670 0.052 Uiso 1 1 calc R . . . .
H8JB H 0.918771 0.331221 0.510144 0.052 Uiso 1 1 calc R . . . .
Zn1K Zn 1.01706(4) 0.47741(4) 0.52159(2) 0.02905(16) Uani 1 1 d . . . . .
O1K O 0.8983(2) 0.4676(3) 0.51577(15) 0.0422(10) Uani 1 1 d . U . . .
N1K N 0.8178(3) 0.5097(3) 0.4707(2) 0.0466(13) Uani 1 1 d . U . . .
N2K N 0.8539(3) 0.3899(3) 0.47422(17) 0.0395(11) Uani 1 1 d . U . . .
N3K N 1.0595(3) 0.3915(3) 0.48790(15) 0.0305(9) Uani 1 1 d . U . . .
N4K N 1.0197(3) 0.4060(2) 0.56965(14) 0.0292(9) Uani 1 1 d . U . . .
N5K N 1.0042(3) 0.5659(2) 0.55642(14) 0.0289(9) Uani 1 1 d . U . . .
N6K N 1.0403(3) 0.5501(2) 0.47400(15) 0.0296(9) Uani 1 1 d . U . . .
C1K C 0.7974(4) 0.4780(4) 0.4361(3) 0.0501(16) Uani 1 1 d . U . . .
H1K H 0.842256 0.482111 0.415720 0.060 Uiso 1 1 calc R . . . .
C2K C 0.7917(4) 0.3967(4) 0.4502(2) 0.0426(14) Uani 1 1 d . U . . .
H2K H 0.742140 0.390239 0.467185 0.051 Uiso 1 1 calc R . . . .
C3K C 0.7927(4) 0.3504(4) 0.4161(2) 0.0525(17) Uani 1 1 d . U . . .
H3KA H 0.789410 0.297376 0.424714 0.063 Uiso 1 1 calc R . . . .
H3KB H 0.840745 0.357037 0.398481 0.063 Uiso 1 1 calc R . . . .
C4K C 0.7231(5) 0.3764(5) 0.3952(3) 0.067(2) Uani 1 1 d . U . . .
H4KA H 0.675566 0.365304 0.412402 0.080 Uiso 1 1 calc R . . . .
H4KB H 0.723691 0.348355 0.371866 0.080 Uiso 1 1 calc R . . . .
C5K C 0.7229(5) 0.4600(5) 0.3834(3) 0.070(2) Uani 1 1 d . U . . .
H5KA H 0.675418 0.474739 0.371906 0.083 Uiso 1 1 calc R . . . .
H5KB H 0.766938 0.470311 0.363593 0.083 Uiso 1 1 calc R . . . .
C6K C 0.7278(5) 0.5061(5) 0.4186(3) 0.069(2) Uani 1 1 d . U . . .
H6KA H 0.731822 0.559261 0.410250 0.083 Uiso 1 1 calc R . . . .
H6KB H 0.681464 0.500162 0.437475 0.083 Uiso 1 1 calc R . . . .
C7K C 0.8603(3) 0.4564(4) 0.4893(2) 0.0404(13) Uani 1 1 d . U . . .
C8K C 0.8389(4) 0.5869(4) 0.4693(3) 0.0530(18) Uani 1 1 d . U . . .
H8KA H 0.882319 0.590728 0.484347 0.064 Uiso 1 1 calc R . . . .
H8KB H 0.855694 0.604062 0.442232 0.064 Uiso 1 1 calc R . . . .
C9K C 1.0734(3) 0.3952(3) 0.44885(18) 0.0317(11) Uani 1 1 d . U . . .
C10K C 1.0894(3) 0.3223(3) 0.43518(18) 0.0322(11) Uani 1 1 d . U . . .
H10K H 1.102586 0.310114 0.409163 0.039 Uiso 1 1 calc R . . . .
C11K C 1.0820(3) 0.2748(3) 0.46670(18) 0.0322(11) Uani 1 1 d . U . . .
H11K H 1.088008 0.222352 0.466872 0.039 Uiso 1 1 calc R . . . .
C12K C 1.0634(3) 0.3172(3) 0.49974(18) 0.0303(11) Uani 1 1 d . U . . .
C13K C 1.0475(3) 0.2881(3) 0.53803(19) 0.0311(11) Uani 1 1 d . U . . .
C14K C 1.0406(3) 0.2055(3) 0.54458(18) 0.0331(12) Uani 1 1 d . U . . .
C15K C 1.1001(3) 0.1554(3) 0.53478(18) 0.0332(12) Uani 1 1 d . U . . .
H15K H 1.148521 0.172713 0.523848 0.040 Uiso 1 1 calc R . . . .
C16K C 1.0895(4) 0.0787(3) 0.5409(2) 0.0397(13) Uani 1 1 d . U . . .
H16K H 1.130743 0.044326 0.534411 0.048 Uiso 1 1 calc R . . . .
C17K C 1.0180(4) 0.0538(3) 0.55645(19) 0.0402(13) Uani 1 1 d . U . . .
H17K H 1.010170 0.002130 0.560144 0.048 Uiso 1 1 calc R . . . .
C18K C 0.9587(4) 0.1036(3) 0.5665(2) 0.0414(14) Uani 1 1 d . U . . .
H18K H 0.910237 0.086443 0.577594 0.050 Uiso 1 1 calc R . . . .
C19K C 0.9697(4) 0.1787(3) 0.5604(2) 0.0390(13) Uani 1 1 d . U . . .
H19K H 0.928315 0.212830 0.567125 0.047 Uiso 1 1 calc R . . . .
C20K C 1.0308(3) 0.3299(3) 0.57009(18) 0.0312(11) Uani 1 1 d . U . . .
C21K C 1.0259(4) 0.3011(3) 0.6097(2) 0.0390(13) Uani 1 1 d . U . . .
H21K H 1.032754 0.250623 0.618269 0.047 Uiso 1 1 calc R . . . .
C22K C 1.0100(4) 0.3579(3) 0.6324(2) 0.0379(13) Uani 1 1 d . U . . .
H22K H 1.003249 0.355243 0.659836 0.045 Uiso 1 1 calc R . . . .
C23K C 1.0050(3) 0.4243(3) 0.60686(18) 0.0324(11) Uani 1 1 d . U . . .
C24K C 0.9888(3) 0.4959(3) 0.61957(17) 0.0299(11) Uani 1 1 d . U . . .
C25K C 0.9691(3) 0.5033(3) 0.66244(18) 0.0326(11) Uani 1 1 d . U . . .
C26K C 0.9043(4) 0.4715(3) 0.6820(2) 0.0400(13) Uani 1 1 d . U . . .
H26K H 0.873008 0.444277 0.668315 0.048 Uiso 1 1 calc R . . . .
C27K C 0.8844(4) 0.4788(4) 0.7210(2) 0.0474(15) Uani 1 1 d . U . . .
H27K H 0.840250 0.456261 0.734183 0.057 Uiso 1 1 calc R . . . .
C28K C 0.9296(5) 0.5193(4) 0.7406(2) 0.0506(16) Uani 1 1 d . U . . .
H28K H 0.915766 0.525071 0.767356 0.061 Uiso 1 1 calc R . . . .
C29K C 0.9938(4) 0.5513(4) 0.7221(2) 0.0477(15) Uani 1 1 d . U . . .
H29K H 1.024240 0.579109 0.735914 0.057 Uiso 1 1 calc R . . . .
C30K C 1.0145(4) 0.5430(3) 0.6830(2) 0.0391(13) Uani 1 1 d . U . . .
H30K H 1.059723 0.564436 0.670197 0.047 Uiso 1 1 calc R . . . .
C31K C 0.9901(3) 0.5618(3) 0.59550(17) 0.0297(11) Uani 1 1 d . U . . .
C32K C 0.9779(3) 0.6358(3) 0.60926(19) 0.0343(12) Uani 1 1 d . U . . .
H32K H 0.965478 0.648441 0.635266 0.041 Uiso 1 1 calc R . . . .
C33K C 0.9879(3) 0.6832(3) 0.57767(19) 0.0373(13) Uani 1 1 d . U . . .
H33K H 0.985729 0.735748 0.577377 0.045 Uiso 1 1 calc R . . . .
C34K C 1.0023(3) 0.6394(3) 0.54451(18) 0.0296(11) Uani 1 1 d . U . . .
C35K C 1.0156(3) 0.6677(3) 0.50610(18) 0.0314(11) Uani 1 1 d . U . . .
C36K C 1.0173(4) 0.7511(3) 0.50005(18) 0.0335(12) Uani 1 1 d . U . . .
C37K C 0.9547(5) 0.7980(4) 0.5101(2) 0.0508(17) Uani 1 1 d . U . . .
H37K H 0.906351 0.778755 0.519647 0.061 Uiso 1 1 calc R . . . .
C38K C 0.9646(6) 0.8746(4) 0.5056(2) 0.0600(19) Uani 1 1 d . U . . .
H38K H 0.921799 0.907260 0.512230 0.072 Uiso 1 1 calc R . . . .
C39K C 1.0337(6) 0.9041(4) 0.4922(2) 0.063(2) Uani 1 1 d . U . . .
H39K H 1.038797 0.956181 0.490609 0.075 Uiso 1 1 calc R . . . .
C40K C 1.0949(5) 0.8586(4) 0.4811(2) 0.0561(18) Uani 1 1 d . U . . .
H40K H 1.142469 0.878699 0.470829 0.067 Uiso 1 1 calc R . . . .
C41K C 1.0873(4) 0.7823(4) 0.4850(2) 0.0405(14) Uani 1 1 d . U . . .
H41K H 1.130221 0.750541 0.477400 0.049 Uiso 1 1 calc R . . . .
C42K C 1.0305(3) 0.6263(3) 0.47336(18) 0.0308(11) Uani 1 1 d . U . . .
C43K C 1.0364(4) 0.6569(3) 0.4343(2) 0.0378(13) Uani 1 1 d . U . . .
H43K H 1.031632 0.707854 0.426099 0.045 Uiso 1 1 calc R . . . .
C44K C 1.0502(4) 0.5988(4) 0.4111(2) 0.0399(13) Uani 1 1 d . U . . .
H44K H 1.056636 0.601154 0.383735 0.048 Uiso 1 1 calc R . . . .
C45K C 1.0530(3) 0.5323(3) 0.43718(18) 0.0316(11) Uani 1 1 d . U . . .
C46K C 1.0704(3) 0.4603(3) 0.42383(18) 0.0332(11) Uani 1 1 d . U . . .
C47K C 1.0854(3) 0.4521(3) 0.38201(19) 0.0353(12) Uani 1 1 d . U . . .
C48K C 1.1537(4) 0.4774(4) 0.3601(2) 0.0484(15) Uani 1 1 d . U . . .
H48K H 1.190002 0.500838 0.372631 0.058 Uiso 1 1 calc R . . . .
C49K C 1.1679(4) 0.4685(5) 0.3214(2) 0.0539(17) Uani 1 1 d . U . . .
H49K H 1.214703 0.484576 0.307573 0.065 Uiso 1 1 calc R . . . .
C50K C 1.1159(5) 0.4367(4) 0.3019(2) 0.0537(17) Uani 1 1 d . U . . .
H50K H 1.126340 0.431121 0.274936 0.064 Uiso 1 1 calc R . . . .
C51K C 1.0478(5) 0.4130(5) 0.3225(3) 0.062(2) Uani 1 1 d . U . . .
H51K H 1.010892 0.391616 0.309514 0.075 Uiso 1 1 calc R . . . .
C52K C 1.0337(5) 0.4206(5) 0.3618(2) 0.0530(17) Uani 1 1 d . U . . .
H52K H 0.987133 0.403745 0.375408 0.064 Uiso 1 1 calc R . . . .
O1L O 0.7734(4) 0.7107(3) 0.4304(2) 0.080(2) Uani 1 1 d . U . . .
N1L N 0.7753(3) 0.6342(3) 0.4847(2) 0.0497(14) Uani 1 1 d . U . . .
N2L N 0.7255(4) 0.7491(3) 0.4904(3) 0.0607(17) Uani 1 1 d . U . . .
C1L C 0.7655(4) 0.6479(4) 0.5266(3) 0.0553(17) Uani 1 1 d . U . . .
H1L H 0.813583 0.669502 0.532406 0.066 Uiso 1 1 calc R . . . .
C2L C 0.7041(4) 0.7096(4) 0.5273(3) 0.0523(16) Uani 1 1 d . U . . .
H2L H 0.654112 0.686504 0.526026 0.063 Uiso 1 1 calc R . . . .
C3L C 0.6987(5) 0.7455(5) 0.5665(3) 0.071(2) Uani 1 1 d . U . . .
H3LA H 0.748210 0.766641 0.569512 0.086 Uiso 1 1 calc R . . . .
H3LB H 0.658711 0.785857 0.567763 0.086 Uiso 1 1 calc R . . . .
C4L C 0.6789(5) 0.6859(6) 0.5981(3) 0.076(2) Uani 1 1 d . U . . .
H4LA H 0.627123 0.668749 0.596232 0.091 Uiso 1 1 calc R . . . .
H4LB H 0.678115 0.706983 0.623493 0.091 Uiso 1 1 calc R . . . .
C5L C 0.7365(7) 0.6198(7) 0.5953(3) 0.087(3) Uani 1 1 d . U . . .
H5LA H 0.786887 0.635998 0.600535 0.104 Uiso 1 1 calc R . . . .
H5LB H 0.719640 0.581168 0.615570 0.104 Uiso 1 1 calc R . . . .
C6L C 0.7460(5) 0.5863(5) 0.5564(3) 0.064(2) Uani 1 1 d . U . . .
H6LA H 0.787402 0.547267 0.555246 0.077 Uiso 1 1 calc R . . . .
H6LB H 0.697901 0.563870 0.552036 0.077 Uiso 1 1 calc R . . . .
C7L C 0.7589(4) 0.6988(4) 0.4647(3) 0.0560(18) Uani 1 1 d . U . . .
C8L C 0.6885(5) 0.8174(4) 0.4768(3) 0.066(2) Uani 1 1 d . U . . .
H8LA H 0.718397 0.836081 0.452533 0.079 Uiso 1 1 calc R . . . .
H8LB H 0.689915 0.854677 0.496064 0.079 Uiso 1 1 calc R . . . .
Zn1M Zn 0.55152(4) 0.96399(4) 0.53523(2) 0.02894(16) Uani 1 1 d . . . . .
O1M O 0.5555(2) 0.8442(2) 0.52943(15) 0.0415(10) Uani 1 1 d . U . . .
N1M N 0.4875(3) 0.7829(3) 0.49017(18) 0.0437(12) Uani 1 1 d . U . . .
N2M N 0.6082(4) 0.8109(3) 0.4697(2) 0.0548(15) Uani 1 1 d . U . . .
N3M N 0.4352(2) 0.9730(2) 0.54973(15) 0.0298(9) Uani 1 1 d . U . . .
N4M N 0.5652(3) 0.9533(3) 0.59263(14) 0.0300(9) Uani 1 1 d . U . . .
N5M N 0.6659(3) 0.9838(2) 0.52189(15) 0.0297(9) Uani 1 1 d . U . . .
N6M N 0.5365(2) 0.9972(3) 0.47820(14) 0.0293(9) Uani 1 1 d . U . . .
C1M C 0.4996(6) 0.7743(5) 0.4483(3) 0.067(2) Uani 1 1 d D U . . .
H1M H 0.486490 0.823666 0.435682 0.081 Uiso 0.50(2) 1 calc R . P A 1
H1MA H 0.483717 0.821689 0.434589 0.081 Uiso 0.50(2) 1 calc R . P A 2
C2M C 0.5875(6) 0.7637(5) 0.4411(2) 0.067(2) Uani 1 1 d D U . . .
H2M H 0.603412 0.710976 0.447485 0.081 Uiso 0.50(2) 1 calc R . P A 1
H2MA H 0.600780 0.711416 0.449800 0.081 Uiso 0.50(2) 1 calc R . P A 2
C7M C 0.5514(4) 0.8150(3) 0.4990(2) 0.0383(13) Uani 1 1 d . U . . .
C8M C 0.4130(4) 0.8009(3) 0.5098(2) 0.0425(14) Uani 1 1 d . U . . .
H8MA H 0.380931 0.825081 0.490890 0.051 Uiso 1 1 calc R . . . .
H8MB H 0.418382 0.836973 0.529207 0.051 Uiso 1 1 calc R . . . .
C9M C 0.3813(3) 0.9793(3) 0.52411(18) 0.0296(11) Uani 1 1 d . U . . .
C10M C 0.3071(3) 0.9647(3) 0.54502(19) 0.0352(12) Uani 1 1 d . U . . .
H10M H 0.260096 0.965835 0.534316 0.042 Uiso 1 1 calc R . . . .
C11M C 0.3164(3) 0.9491(3) 0.58260(19) 0.0343(12) Uani 1 1 d . U . . .
H11M H 0.277593 0.936130 0.602990 0.041 Uiso 1 1 calc R . . . .
C12M C 0.3969(3) 0.9562(3) 0.58564(18) 0.0323(11) Uani 1 1 d . U . . .
C13M C 0.4298(3) 0.9450(3) 0.62003(18) 0.0309(11) Uani 1 1 d . U . . .
C14M C 0.3767(3) 0.9347(3) 0.65631(19) 0.0340(12) Uani 1 1 d . U . . .
C15M C 0.3180(3) 0.9869(3) 0.6662(2) 0.0379(13) Uani 1 1 d . U . . .
H15M H 0.311989 1.029501 0.649244 0.045 Uiso 1 1 calc R . . . .
C16M C 0.2682(3) 0.9786(4) 0.7000(2) 0.0409(13) Uani 1 1 d . U . . .
H16M H 0.228660 1.014996 0.705929 0.049 Uiso 1 1 calc R . . . .
C17M C 0.2764(4) 0.9169(4) 0.7252(2) 0.0439(14) Uani 1 1 d . U . . .
H17M H 0.242666 0.910721 0.748435 0.053 Uiso 1 1 calc R . . . .
C18M C 0.3341(4) 0.8646(4) 0.7160(2) 0.0462(15) Uani 1 1 d . U . . .
H18M H 0.340133 0.822306 0.733077 0.055 Uiso 1 1 calc R . . . .
C19M C 0.3829(4) 0.8731(4) 0.6823(2) 0.0387(13) Uani 1 1 d . U . . .
H19M H 0.421978 0.836082 0.676536 0.046 Uiso 1 1 calc R . . . .
C20M C 0.5090(3) 0.9450(3) 0.62307(18) 0.0312(11) Uani 1 1 d . U . . .
C21M C 0.5412(3) 0.9367(4) 0.6588(2) 0.0385(13) Uani 1 1 d . U . . .
H21M H 0.513889 0.930432 0.683924 0.046 Uiso 1 1 calc R . . . .
C22M C 0.6198(3) 0.9395(4) 0.6496(2) 0.0394(13) Uani 1 1 d . U . . .
H22M H 0.657145 0.934546 0.667099 0.047 Uiso 1 1 calc R . . . .
C23M C 0.6336(3) 0.9514(3) 0.60852(18) 0.0328(11) Uani 1 1 d . U . . .
C24M C 0.7062(3) 0.9629(3) 0.58686(19) 0.0326(11) Uani 1 1 d . U . . .
C25M C 0.7752(3) 0.9568(3) 0.60848(19) 0.0335(12) Uani 1 1 d . U . . .
C26M C 0.8326(3) 0.9034(3) 0.5993(2) 0.0374(13) Uani 1 1 d . U . . .
H26M H 0.827972 0.871108 0.579479 0.045 Uiso 1 1 calc R . . . .
C27M C 0.8969(4) 0.8968(4) 0.6190(2) 0.0455(15) Uani 1 1 d . U . . .
H27M H 0.935875 0.859983 0.612748 0.055 Uiso 1 1 calc R . . . .
C28M C 0.9040(4) 0.9439(5) 0.6476(2) 0.0549(17) Uani 1 1 d . U . . .
H28M H 0.948104 0.939849 0.660794 0.066 Uiso 1 1 calc R . . . .
C29M C 0.8475(4) 0.9964(5) 0.6570(3) 0.0598(19) Uani 1 1 d . U . . .
H29M H 0.852098 1.028317 0.676957 0.072 Uiso 1 1 calc R . . . .
C30M C 0.7834(4) 1.0032(4) 0.6373(2) 0.0463(15) Uani 1 1 d . U . . .
H30M H 0.744691 1.040163 0.643727 0.056 Uiso 1 1 calc R . . . .
C31M C 0.7188(3) 0.9805(3) 0.54763(18) 0.0303(11) Uani 1 1 d . U . . .
C32M C 0.7926(3) 1.0017(3) 0.52690(18) 0.0323(11) Uani 1 1 d . U . . .
H32M H 0.839056 1.004668 0.537789 0.039 Uiso 1 1 calc R . . . .
C33M C 0.7827(3) 1.0161(3) 0.48975(19) 0.0337(12) Uani 1 1 d . U . . .
H33M H 0.820726 1.031107 0.469405 0.040 Uiso 1 1 calc R . . . .
C34M C 0.7036(3) 1.0047(3) 0.48646(18) 0.0283(10) Uani 1 1 d . U . . .
C35M C 0.6707(3) 1.0156(3) 0.45168(17) 0.0289(11) Uani 1 1 d . U . . .
C36M C 0.7249(3) 1.0361(3) 0.41578(16) 0.0300(11) Uani 1 1 d . U . . .
C37M C 0.7220(3) 1.1066(3) 0.3973(2) 0.0366(12) Uani 1 1 d . U . . .
H37M H 0.684579 1.142447 0.406939 0.044 Uiso 1 1 calc R . . . .
C38M C 0.7729(3) 1.1250(3) 0.3651(2) 0.0385(13) Uani 1 1 d . U . . .
H38M H 0.771252 1.173448 0.352946 0.046 Uiso 1 1 calc R . . . .
C39M C 0.8261(3) 1.0724(4) 0.3507(2) 0.0401(13) Uani 1 1 d . U . . .
H39M H 0.860853 1.084954 0.328494 0.048 Uiso 1 1 calc R . . . .
C40M C 0.8297(4) 1.0020(4) 0.3681(2) 0.0416(14) Uani 1 1 d . U . . .
H40M H 0.866087 0.965964 0.357737 0.050 Uiso 1 1 calc R . . . .
C41M C 0.7793(3) 0.9841(3) 0.4011(2) 0.0395(13) Uani 1 1 d . U . . .
H41M H 0.782159 0.935984 0.413519 0.047 Uiso 1 1 calc R . . . .
C42M C 0.5927(3) 1.0119(3) 0.44855(18) 0.0304(11) Uani 1 1 d . U . . .
C43M C 0.5589(4) 1.0246(3) 0.41281(19) 0.0365(12) Uani 1 1 d . U . . .
H43M H 0.585223 1.035140 0.387800 0.044 Uiso 1 1 calc R . . . .
C44M C 0.4826(3) 1.0185(3) 0.42214(18) 0.0344(12) Uani 1 1 d . U . . .
H44M H 0.445199 1.024322 0.404712 0.041 Uiso 1 1 calc R . . . .
C45M C 0.4679(3) 1.0016(3) 0.46301(17) 0.0296(11) Uani 1 1 d . U . . .
C46M C 0.3956(3) 0.9940(3) 0.48448(17) 0.0293(11) Uani 1 1 d . U . . .
C47M C 0.3270(3) 1.0024(3) 0.46228(18) 0.0315(11) Uani 1 1 d . U . . .
C48M C 0.3134(3) 0.9518(3) 0.43614(19) 0.0362(12) Uani 1 1 d . U . . .
H48M H 0.349341 0.912027 0.430598 0.043 Uiso 1 1 calc R . . . .
C49M C 0.2473(4) 0.9592(4) 0.4181(2) 0.0424(14) Uani 1 1 d . U . . .
H49M H 0.237924 0.923748 0.400590 0.051 Uiso 1 1 calc R . . . .
C50M C 0.1953(3) 1.0174(4) 0.42522(19) 0.0389(13) Uani 1 1 d . U . . .
H50M H 0.150867 1.022351 0.412272 0.047 Uiso 1 1 calc R . . . .
C51M C 0.2071(3) 1.0680(3) 0.45072(19) 0.0368(13) Uani 1 1 d . U . . .
H51M H 0.170913 1.107944 0.455494 0.044 Uiso 1 1 calc R . . . .
C52M C 0.2732(3) 1.0612(3) 0.47014(18) 0.0332(12) Uani 1 1 d . U . . .
H52M H 0.281220 1.095940 0.488247 0.040 Uiso 1 1 calc R . . . .
C3MA C 0.6263(15) 0.7903(14) 0.4001(5) 0.072(5) Uani 0.50(2) 1 d D U P A 1
H3MA H 0.611840 0.842716 0.393525 0.086 Uiso 0.50(2) 1 calc R . P A 1
H3MB H 0.682714 0.784226 0.398242 0.086 Uiso 0.50(2) 1 calc R . P A 1
C4MA C 0.5933(14) 0.7384(15) 0.3746(7) 0.079(5) Uani 0.50(2) 1 d D U P A 1
H4MA H 0.617765 0.688484 0.378433 0.094 Uiso 0.50(2) 1 calc R . P A 1
H4MB H 0.607310 0.755776 0.347359 0.094 Uiso 0.50(2) 1 calc R . P A 1
C5MA C 0.5059(15) 0.7317(16) 0.3820(6) 0.086(5) Uani 0.50(2) 1 d D U P A 1
H5MA H 0.481616 0.778492 0.372207 0.103 Uiso 0.50(2) 1 calc R . P A 1
H5MB H 0.491729 0.691699 0.366682 0.103 Uiso 0.50(2) 1 calc R . P A 1
C6MA C 0.4727(14) 0.7159(13) 0.4238(7) 0.076(5) Uani 0.50(2) 1 d D U P A 1
H6MA H 0.490152 0.665782 0.433054 0.091 Uiso 0.50(2) 1 calc R . P A 1
H6MB H 0.416136 0.717676 0.425940 0.091 Uiso 0.50(2) 1 calc R . P A 1
C3MB C 0.5981(18) 0.7687(15) 0.3963(5) 0.079(5) Uani 0.50(2) 1 d D U P A 2
H3MC H 0.579761 0.818358 0.386834 0.095 Uiso 0.50(2) 1 calc R . P A 2
H3MD H 0.653203 0.762766 0.386854 0.095 Uiso 0.50(2) 1 calc R . P A 2
C4MB C 0.5548(17) 0.7101(17) 0.3800(8) 0.094(6) Uani 0.50(2) 1 d D U P A 2
H4MC H 0.579258 0.661133 0.386336 0.112 Uiso 0.50(2) 1 calc R . P A 2
H4MD H 0.561434 0.718197 0.351554 0.112 Uiso 0.50(2) 1 calc R . P A 2
C5MB C 0.4680(16) 0.7063(17) 0.3938(7) 0.090(5) Uani 0.50(2) 1 d D U P A 2
H5MC H 0.440465 0.747977 0.380953 0.109 Uiso 0.50(2) 1 calc R . P A 2
H5MD H 0.449235 0.659594 0.385972 0.109 Uiso 0.50(2) 1 calc R . P A 2
C6MB C 0.4502(16) 0.7097(15) 0.4375(7) 0.084(6) Uani 0.50(2) 1 d D U P A 2
H6MC H 0.464729 0.662112 0.450824 0.101 Uiso 0.50(2) 1 calc R . P A 2
H6MD H 0.394963 0.720827 0.444908 0.101 Uiso 0.50(2) 1 calc R . P A 2
O1N O 0.2728(3) 0.7494(2) 0.49205(16) 0.0474(11) Uani 1 1 d . U . . .
N1N N 0.3745(3) 0.7376(3) 0.52883(17) 0.0410(12) Uani 1 1 d . U . . .
N2N N 0.2649(3) 0.6847(3) 0.55199(18) 0.0416(12) Uani 1 1 d . U . . .
C1N C 0.3775(4) 0.7197(4) 0.5698(2) 0.0439(14) Uani 1 1 d . U . . .
H1N H 0.355446 0.763022 0.584287 0.053 Uiso 1 1 calc R . . . .
C2N C 0.3213(4) 0.6576(3) 0.5774(2) 0.0393(13) Uani 1 1 d . U . . .
H2N H 0.347119 0.611280 0.567287 0.047 Uiso 1 1 calc R . . . .
C3N C 0.2993(4) 0.6445(4) 0.6206(2) 0.0513(16) Uani 1 1 d . U . . .
H3NA H 0.261779 0.605030 0.626044 0.062 Uiso 1 1 calc R . . . .
H3NB H 0.276148 0.690355 0.631746 0.062 Uiso 1 1 calc R . . . .
C4N C 0.3730(4) 0.6212(5) 0.6378(2) 0.0519(17) Uani 1 1 d . U . . .
H4NA H 0.392576 0.572991 0.628055 0.062 Uiso 1 1 calc R . . . .
H4NB H 0.361483 0.614475 0.666169 0.062 Uiso 1 1 calc R . . . .
C5N C 0.4353(5) 0.6781(4) 0.6278(2) 0.0531(17) Uani 1 1 d . U . . .
H5NA H 0.482554 0.658640 0.638186 0.064 Uiso 1 1 calc R . . . .
H5NB H 0.418398 0.724312 0.640411 0.064 Uiso 1 1 calc R . . . .
C6N C 0.4538(4) 0.6963(4) 0.5835(2) 0.0497(16) Uani 1 1 d . U . . .
H6NA H 0.490088 0.736812 0.578227 0.060 Uiso 1 1 calc R . . . .
H6NB H 0.476523 0.652133 0.570485 0.060 Uiso 1 1 calc R . . . .
C7N C 0.3006(4) 0.7259(3) 0.5213(2) 0.0399(13) Uani 1 1 d . U . . .
C8N C 0.1946(3) 0.6471(3) 0.5489(2) 0.0396(14) Uani 1 1 d . U . . .
H8NA H 0.162467 0.646397 0.574242 0.048 Uiso 1 1 calc R . . . .
H8NB H 0.165761 0.676151 0.530054 0.048 Uiso 1 1 calc R . . . .
O1O O 0.1772(2) 0.5156(3) 0.59846(15) 0.0444(10) Uani 1 1 d . U . . .
N1O N 0.2361(3) 0.4518(3) 0.54636(18) 0.0414(12) Uani 1 1 d . U . . .
N2O N 0.2067(3) 0.5721(3) 0.53722(17) 0.0390(11) Uani 1 1 d . U . . .
C1O C 0.2428(4) 0.4685(4) 0.5049(2) 0.0417(13) Uani 1 1 d . U . . .
H1O H 0.191862 0.461579 0.496177 0.050 Uiso 1 1 calc R . . . .
C2O C 0.2562(4) 0.5506(4) 0.5023(2) 0.0412(13) Uani 1 1 d . U . . .
H2O H 0.310712 0.557756 0.506013 0.049 Uiso 1 1 calc R . . . .
C3O C 0.2425(4) 0.5837(4) 0.4630(2) 0.0437(14) Uani 1 1 d D U . . .
H3OA H 0.249719 0.637747 0.461221 0.052 Uiso 1 1 calc R . . . .
H3OB H 0.189592 0.575146 0.458072 0.052 Uiso 1 1 calc R . . . .
C4O C 0.3009(4) 0.5452(4) 0.4335(2) 0.0489(15) Uani 1 1 d D U . . .
H4OA H 0.353108 0.559306 0.436847 0.059 Uiso 1 1 calc R . . . .
H4OB H 0.290900 0.562650 0.407068 0.059 Uiso 1 1 calc R . . . .
C5O C 0.2968(4) 0.4598(4) 0.4380(2) 0.0546(17) Uani 1 1 d D U . . .
H5OA H 0.247566 0.445655 0.430384 0.066 Uiso 1 1 calc R . . . .
H5OB H 0.338420 0.437758 0.420146 0.066 Uiso 1 1 calc R . . . .
C6O C 0.3036(4) 0.4275(4) 0.4784(2) 0.0493(16) Uani 1 1 d D U . . .
H6OA H 0.355284 0.434781 0.485414 0.059 Uiso 1 1 calc R . . . .
H6OB H 0.294577 0.373789 0.480326 0.059 Uiso 1 1 calc R . . . .
C7O C 0.2032(4) 0.5128(4) 0.5644(2) 0.0408(13) Uani 1 1 d . U . . .
C8O C 0.2184(4) 0.3776(3) 0.5630(2) 0.0426(14) Uani 1 1 d . U . . .
H8OA H 0.187179 0.381203 0.588384 0.051 Uiso 1 1 calc R . . . .
H8OB H 0.188245 0.352903 0.545925 0.051 Uiso 1 1 calc R . . . .
O1P O 0.2616(3) 0.2388(3) 0.53084(17) 0.0519(12) Uani 1 1 d . U . . .
N1P N 0.2880(3) 0.3341(3) 0.56767(18) 0.0396(11) Uani 1 1 d . U . . .
N2P N 0.3448(3) 0.2222(3) 0.57679(19) 0.0435(12) Uani 1 1 d . U . . .
C1P C 0.3227(4) 0.3350(4) 0.6033(2) 0.0442(14) Uani 1 1 d . U . . .
H1P H 0.283957 0.318451 0.625160 0.053 Uiso 1 1 calc R . . . .
C2P C 0.3841(4) 0.2735(4) 0.5977(2) 0.0438(14) Uani 1 1 d . U . . .
H2P H 0.428570 0.293315 0.580074 0.053 Uiso 1 1 calc R . . . .
C3P C 0.4107(4) 0.2493(4) 0.6365(2) 0.0515(16) Uani 1 1 d . U . . .
H3PA H 0.449997 0.208476 0.633534 0.062 Uiso 1 1 calc R . . . .
H3PB H 0.367113 0.231907 0.654935 0.062 Uiso 1 1 calc R . . . .
C4P C 0.4447(4) 0.3178(5) 0.6510(2) 0.0570(18) Uani 1 1 d . U . . .
H4PA H 0.491772 0.330603 0.633864 0.068 Uiso 1 1 calc R . . . .
H4PB H 0.459051 0.305200 0.677220 0.068 Uiso 1 1 calc R . . . .
C5P C 0.3884(4) 0.3857(5) 0.6524(2) 0.0535(17) Uani 1 1 d . U . . .
H5PA H 0.345310 0.375818 0.672795 0.064 Uiso 1 1 calc R . . . .
H5PB H 0.414920 0.428856 0.659426 0.064 Uiso 1 1 calc R . . . .
C6P C 0.3565(4) 0.4052(4) 0.6141(2) 0.0484(15) Uani 1 1 d . U . . .
H6PA H 0.316633 0.445496 0.617032 0.058 Uiso 1 1 calc R . . . .
H6PB H 0.397838 0.421595 0.593957 0.058 Uiso 1 1 calc R . . . .
C7P C 0.2940(4) 0.2618(4) 0.5563(2) 0.0417(13) Uani 1 1 d . U . . .
C8P C 0.3817(4) 0.1536(4) 0.5626(3) 0.0524(18) Uani 1 1 d . U . . .
H8PA H 0.389872 0.118852 0.584959 0.063 Uiso 1 1 calc R . . . .
H8PB H 0.346813 0.130390 0.547284 0.063 Uiso 1 1 calc R . . . .
O1Q O 0.2544(3) 1.0956(2) 0.20219(16) 0.0482(11) Uani 1 1 d . U . . .
N1Q N 0.3554(3) 1.0560(3) 0.23667(19) 0.0442(13) Uani 1 1 d . U . . .
N2Q N 0.2411(3) 1.0054(3) 0.25292(17) 0.0399(11) Uani 1 1 d . U . . .
C1Q C 0.3583(4) 1.0165(4) 0.2745(2) 0.0431(14) Uani 1 1 d . U . . .
H1Q H 0.339363 1.051570 0.294790 0.052 Uiso 1 1 calc R . . . .
C2Q C 0.2972(4) 0.9604(3) 0.2736(2) 0.0398(13) Uani 1 1 d . U . . .
H2Q H 0.318959 0.919180 0.257500 0.048 Uiso 1 1 calc R . . . .
C3Q C 0.2733(4) 0.9295(4) 0.3144(2) 0.0483(15) Uani 1 1 d . U . . .
H3QA H 0.232139 0.894045 0.314898 0.058 Uiso 1 1 calc R . . . .
H3QB H 0.254628 0.969823 0.331359 0.058 Uiso 1 1 calc R . . . .
C4Q C 0.3470(4) 0.8897(4) 0.3277(2) 0.0495(16) Uani 1 1 d . U . . .
H4QA H 0.335598 0.869598 0.354753 0.059 Uiso 1 1 calc R . . . .
H4QB H 0.362584 0.847646 0.311486 0.059 Uiso 1 1 calc R . . . .
C5Q C 0.4135(5) 0.9423(4) 0.3250(2) 0.0532(17) Uani 1 1 d . U . . .
H5QA H 0.400345 0.980989 0.343652 0.064 Uiso 1 1 calc R . . . .
H5QB H 0.459710 0.914113 0.332176 0.064 Uiso 1 1 calc R . . . .
C6Q C 0.4311(4) 0.9787(4) 0.2853(2) 0.0491(16) Uani 1 1 d . U . . .
H6QA H 0.471083 1.015299 0.285013 0.059 Uiso 1 1 calc R . . . .
H6QB H 0.449821 0.941205 0.266651 0.059 Uiso 1 1 calc R . . . .
C7Q C 0.2811(4) 1.0563(3) 0.2278(2) 0.0402(13) Uani 1 1 d . U . . .
C8Q C 0.3984(4) 1.1228(3) 0.2275(2) 0.0439(15) Uani 1 1 d . U . . .
H8QA H 0.368584 1.159014 0.212257 0.053 Uiso 1 1 calc R . . . .
H8QB H 0.405439 1.145197 0.251790 0.053 Uiso 1 1 calc R . . . .
O1R O 0.5393(3) 1.1267(3) 0.25780(16) 0.0478(11) Uani 1 1 d . U . . .
N1R N 0.4721(3) 1.1085(3) 0.20614(19) 0.0453(12) Uani 1 1 d . U . . .
N2R N 0.5940(3) 1.1441(3) 0.19462(19) 0.0455(12) Uani 1 1 d . U . . .
C1R C 0.4868(4) 1.1297(4) 0.1652(2) 0.0508(16) Uani 1 1 d . U . . .
H1R H 0.472724 1.183650 0.161710 0.061 Uiso 1 1 calc R . . . .
C2R C 0.5737(5) 1.1215(4) 0.1582(3) 0.0527(16) Uani 1 1 d . U . . .
H2R H 0.588186 1.067659 0.156349 0.063 Uiso 1 1 calc R . . . .
C3R C 0.6034(6) 1.1619(5) 0.1207(3) 0.068(2) Uani 1 1 d . U . . .
H3RA H 0.588145 1.215172 0.121316 0.082 Uiso 1 1 calc R . . . .
H3RB H 0.659984 1.157120 0.116524 0.082 Uiso 1 1 calc R . . . .
C4R C 0.5712(8) 1.1294(7) 0.0893(4) 0.091(3) Uani 1 1 d . U . . .
H4RA H 0.592104 1.078036 0.086898 0.109 Uiso 1 1 calc R . . . .
H4RB H 0.587037 1.158074 0.064762 0.109 Uiso 1 1 calc R . . . .
C5R C 0.4808(8) 1.1288(7) 0.0963(4) 0.088(3) Uani 1 1 d . U . . .
H5RA H 0.459621 1.180404 0.094559 0.105 Uiso 1 1 calc R . . . .
H5RB H 0.462302 1.102139 0.075720 0.105 Uiso 1 1 calc R . . . .
C6R C 0.4509(6) 1.0913(6) 0.1361(3) 0.073(2) Uani 1 1 d . U . . .
H6RA H 0.394387 1.096947 0.140938 0.088 Uiso 1 1 calc R . . . .
H6RB H 0.465709 1.037875 0.137245 0.088 Uiso 1 1 calc R . . . .
C7R C 0.5361(4) 1.1263(3) 0.2237(2) 0.0433(14) Uani 1 1 d . U . . .
C8R C 0.6715(4) 1.1457(3) 0.2033(3) 0.0500(17) Uani 1 1 d . U . . .
H8RA H 0.671010 1.169498 0.227927 0.060 Uiso 1 1 calc R . . . .
H8RB H 0.700601 1.177255 0.182900 0.060 Uiso 1 1 calc R . . . .
O1S O 0.7508(3) 1.0678(3) 0.14149(19) 0.0563(13) Uani 1 1 d . U . . .
N1S N 0.7603(3) 0.9653(3) 0.18452(19) 0.0443(12) Uani 1 1 d . U . . .
N2S N 0.7118(3) 1.0740(3) 0.2063(2) 0.0506(14) Uani 1 1 d . U . . .
C1S C 0.7579(4) 0.9600(4) 0.2264(2) 0.0488(15) Uani 1 1 d . U . . .
H1S H 0.807348 0.978064 0.232673 0.059 Uiso 1 1 calc R . . . .
C2S C 0.6956(4) 1.0180(4) 0.2382(2) 0.0465(14) Uani 1 1 d . U . . .
H2S H 0.644662 0.997322 0.236435 0.056 Uiso 1 1 calc R . . . .
C3S C 0.6984(4) 1.0386(5) 0.2790(3) 0.0557(17) Uani 1 1 d . U . . .
H3SA H 0.658069 1.076809 0.286241 0.067 Uiso 1 1 calc R . . . .
H3SB H 0.748793 1.058054 0.281720 0.067 Uiso 1 1 calc R . . . .
C4S C 0.6850(5) 0.9672(5) 0.3045(3) 0.064(2) Uani 1 1 d . U . . .
H4SA H 0.631746 0.952683 0.304051 0.077 Uiso 1 1 calc R . . . .
H4SB H 0.690940 0.977076 0.331449 0.077 Uiso 1 1 calc R . . . .
C5S C 0.7408(5) 0.9015(5) 0.2918(3) 0.0602(19) Uani 1 1 d . U . . .
H5SA H 0.792885 0.911901 0.297210 0.072 Uiso 1 1 calc R . . . .
H5SB H 0.724771 0.856015 0.307463 0.072 Uiso 1 1 calc R . . . .
C6S C 0.7436(4) 0.8874(4) 0.2494(3) 0.0519(16) Uani 1 1 d . U . . .
H6SA H 0.785179 0.850465 0.241969 0.062 Uiso 1 1 calc R . . . .
H6SB H 0.694522 0.867901 0.244352 0.062 Uiso 1 1 calc R . . . .
C7S C 0.7409(4) 1.0388(4) 0.1735(3) 0.0471(15) Uani 1 1 d . U . . .
C8S C 0.8207(4) 0.9285(3) 0.1605(2) 0.0441(15) Uani 1 1 d . U . . .
H8SA H 0.866628 0.922438 0.174237 0.053 Uiso 1 1 calc R . . . .
H8SB H 0.834003 0.960147 0.136642 0.053 Uiso 1 1 calc R . . . .
Zn1T Zn 1.00724(4) 0.80706(4) 0.18543(2) 0.03140(17) Uani 1 1 d . . . . .
O1T O 0.8868(2) 0.7925(2) 0.18572(14) 0.0382(9) Uani 1 1 d . U . . .
N1T N 0.8009(3) 0.8566(3) 0.15007(18) 0.0421(12) Uani 1 1 d . U . . .
N2T N 0.8410(3) 0.7414(3) 0.13467(16) 0.0373(11) Uani 1 1 d . U . . .
N3T N 1.0487(3) 0.7235(3) 0.15037(16) 0.0347(10) Uani 1 1 d . U . . .
N4T N 1.0154(3) 0.7345(3) 0.23251(16) 0.0330(10) Uani 1 1 d . U . . .
N5T N 0.9977(3) 0.8943(3) 0.22087(15) 0.0335(10) Uani 1 1 d . U . . .
N6T N 1.0237(3) 0.8827(3) 0.13839(16) 0.0353(10) Uani 1 1 d . U . . .
C1T C 0.7773(4) 0.8465(4) 0.1124(2) 0.0446(14) Uani 1 1 d . U . . .
H1T H 0.819423 0.863393 0.092368 0.053 Uiso 1 1 calc R . . . .
C2T C 0.7771(4) 0.7623(4) 0.1128(2) 0.0425(14) Uani 1 1 d . U . . .
H2T H 0.728920 0.745629 0.128555 0.051 Uiso 1 1 calc R . . . .
C3T C 0.7772(5) 0.7387(5) 0.0723(2) 0.0556(17) Uani 1 1 d . U . . .
H3TA H 0.776894 0.684068 0.072352 0.067 Uiso 1 1 calc R . . . .
H3TB H 0.823460 0.755839 0.055726 0.067 Uiso 1 1 calc R . . . .
C4T C 0.7041(5) 0.7743(6) 0.0571(3) 0.068(2) Uani 1 1 d . U . . .
H4TA H 0.705537 0.764605 0.029540 0.082 Uiso 1 1 calc R . . . .
H4TB H 0.658775 0.750308 0.071355 0.082 Uiso 1 1 calc R . . . .
C5T C 0.6950(6) 0.8583(6) 0.0613(3) 0.071(2) Uani 1 1 d . U . . .
H5TA H 0.734353 0.883011 0.042822 0.085 Uiso 1 1 calc R . . . .
H5TB H 0.644265 0.875797 0.054193 0.085 Uiso 1 1 calc R . . . .
C6T C 0.7019(5) 0.8815(5) 0.1008(3) 0.062(2) Uani 1 1 d . U . . .
H6TA H 0.658211 0.864125 0.119236 0.074 Uiso 1 1 calc R . . . .
H6TB H 0.702353 0.936128 0.100715 0.074 Uiso 1 1 calc R . . . .
C7T C 0.8461(3) 0.7968(3) 0.1590(2) 0.0342(12) Uani 1 1 d . U . . .
C8T C 0.8643(3) 0.6666(3) 0.1457(2) 0.0384(13) Uani 1 1 d . U . . .
H8TA H 0.882156 0.640492 0.122079 0.046 Uiso 1 1 calc R . . . .
H8TB H 0.908233 0.667768 0.160717 0.046 Uiso 1 1 calc R . . . .
C9T C 1.0595(3) 0.7295(3) 0.11101(19) 0.0346(12) Uani 1 1 d . U . . .
C10T C 1.0742(4) 0.6554(3) 0.0966(2) 0.0413(14) Uani 1 1 d . U . . .
H10T H 1.084710 0.643629 0.070399 0.050 Uiso 1 1 calc R . . . .
C11T C 1.0699(4) 0.6081(3) 0.1273(2) 0.0400(13) Uani 1 1 d . U . . .
H11T H 1.076227 0.555731 0.126860 0.048 Uiso 1 1 calc R . . . .
C12T C 1.0541(3) 0.6485(3) 0.1611(2) 0.0348(12) Uani 1 1 d . U . . .
C13T C 1.0422(3) 0.6184(3) 0.1990(2) 0.0344(12) Uani 1 1 d . U . . .
C14T C 1.0421(3) 0.5351(3) 0.20478(19) 0.0338(12) Uani 1 1 d . U . . .
C15T C 0.9746(4) 0.5021(4) 0.2222(2) 0.0435(14) Uani 1 1 d D U . . .
H15T H 0.930702 0.532347 0.230194 0.052 Uiso 1 1 calc R . . . .
C16T C 0.9716(4) 0.4253(3) 0.2279(2) 0.0441(14) Uani 1 1 d D U . . .
H16T H 0.925914 0.403331 0.239647 0.053 Uiso 1 1 calc R . . . .
C17T C 1.0350(5) 0.3816(4) 0.2163(2) 0.0482(15) Uani 1 1 d . U . . .
H17T H 1.033441 0.329287 0.220369 0.058 Uiso 1 1 calc R . . . .
C18T C 1.1019(4) 0.4138(3) 0.1984(2) 0.0447(14) Uani 1 1 d D U . . .
H18T H 1.145253 0.383241 0.189887 0.054 Uiso 1 1 calc R . . . .
C19T C 1.1051(4) 0.4902(3) 0.1932(2) 0.0380(13) Uani 1 1 d D U . . .
H19T H 1.151088 0.511788 0.181578 0.046 Uiso 1 1 calc R . . . .
C20T C 1.0273(3) 0.6585(3) 0.23214(19) 0.0337(12) Uani 1 1 d . U . . .
C21T C 1.0268(4) 0.6282(4) 0.2711(2) 0.0452(15) Uani 1 1 d . U . . .
H21T H 1.034276 0.577421 0.279004 0.054 Uiso 1 1 calc R . . . .
C22T C 1.0138(5) 0.6851(4) 0.2948(2) 0.0489(16) Uani 1 1 d . U . . .
H22T H 1.010862 0.681867 0.322145 0.059 Uiso 1 1 calc R . . . .
C23T C 1.0052(4) 0.7515(3) 0.2702(2) 0.0374(13) Uani 1 1 d . U . . .
C24T C 0.9897(3) 0.8224(3) 0.28344(19) 0.0357(12) Uani 1 1 d . U . . .
C25T C 0.9801(4) 0.8307(3) 0.3261(2) 0.0376(12) Uani 1 1 d . U . . .
C26T C 0.9170(4) 0.8033(3) 0.3495(2) 0.0442(14) Uani 1 1 d D U . . .
H26T H 0.880103 0.777527 0.338634 0.053 Uiso 1 1 calc R . . . .
C27T C 0.9077(5) 0.8134(4) 0.3887(2) 0.0524(16) Uani 1 1 d D U . . .
H27T H 0.863981 0.794730 0.404403 0.063 Uiso 1 1 calc R . . . .
C28T C 0.9599(5) 0.8497(4) 0.4053(2) 0.0532(16) Uani 1 1 d . U . . .
H28T H 0.952403 0.856911 0.432136 0.064 Uiso 1 1 calc R . . . .
C29T C 1.0258(4) 0.8764(4) 0.3819(2) 0.0488(15) Uani 1 1 d D U . . .
H29T H 1.063573 0.900480 0.392983 0.059 Uiso 1 1 calc R . . . .
C30T C 1.0342(4) 0.8670(4) 0.3426(2) 0.0434(14) Uani 1 1 d D U . . .
H30T H 1.077680 0.885633 0.326746 0.052 Uiso 1 1 calc R . . . .
C31T C 0.9859(3) 0.8888(3) 0.25977(19) 0.0332(11) Uani 1 1 d . U . . .
C32T C 0.9686(3) 0.9614(3) 0.2745(2) 0.0365(12) Uani 1 1 d . U . . .
H32T H 0.957152 0.972675 0.300699 0.044 Uiso 1 1 calc R . . . .
C33T C 0.9720(3) 1.0100(3) 0.2429(2) 0.0362(12) Uani 1 1 d . U . . .
H33T H 0.963254 1.062166 0.242982 0.043 Uiso 1 1 calc R . . . .
C34T C 0.9915(3) 0.9677(3) 0.2095(2) 0.0345(12) Uani 1 1 d . U . . .
C35T C 0.9993(3) 0.9986(3) 0.17141(19) 0.0339(12) Uani 1 1 d . U . . .
C36T C 0.9905(4) 1.0812(3) 0.16667(19) 0.0362(12) Uani 1 1 d . U . . .
C37T C 1.0470(4) 1.1263(3) 0.1764(2) 0.0389(13) Uani 1 1 d D U . . .
H37T H 1.092925 1.104227 0.184285 0.047 Uiso 1 1 calc R . . . .
C38T C 1.0362(4) 1.2023(3) 0.1745(2) 0.0436(14) Uani 1 1 d D U . . .
H38T H 1.075363 1.232093 0.180618 0.052 Uiso 1 1 calc R . . . .
C39T C 0.9693(4) 1.2355(3) 0.1638(2) 0.0432(14) Uani 1 1 d . U . . .
H39T H 0.961589 1.287808 0.163364 0.052 Uiso 1 1 calc R . . . .
C40T C 0.9138(4) 1.1920(3) 0.1537(2) 0.0413(13) Uani 1 1 d D U . . .
H40T H 0.867716 1.214423 0.146046 0.050 Uiso 1 1 calc R . . . .
C41T C 0.9252(3) 1.1149(3) 0.1546(2) 0.0385(13) Uani 1 1 d D U . . .
H41T H 0.887362 1.085512 0.146817 0.046 Uiso 1 1 calc R . . . .
C42T C 1.0140(3) 0.9583(3) 0.1386(2) 0.0355(12) Uani 1 1 d . U . . .
C43T C 1.0244(4) 0.9901(3) 0.0997(2) 0.0403(13) Uani 1 1 d . U . . .
H43T H 1.021209 1.041377 0.092028 0.048 Uiso 1 1 calc R . . . .
C44T C 1.0394(4) 0.9344(4) 0.0762(2) 0.0416(14) Uani 1 1 d . U . . .
H44T H 1.048034 0.938535 0.048830 0.050 Uiso 1 1 calc R . . . .
C45T C 1.0398(4) 0.8663(3) 0.1008(2) 0.0374(13) Uani 1 1 d . U . . .
C46T C 1.0557(4) 0.7948(3) 0.08708(19) 0.0376(12) Uani 1 1 d . U . . .
C47T C 1.0653(4) 0.7866(3) 0.0448(2) 0.0413(13) Uani 1 1 d . U . . .
C48T C 1.0134(8) 0.7520(9) 0.0272(4) 0.046(3) Uani 0.530(18) 1 d D U P B 1
H48T H 0.968380 0.734563 0.042166 0.056 Uiso 0.530(18) 1 calc R . P B 1
C49T C 1.0245(10) 0.7416(11) -0.0125(4) 0.060(4) Uani 0.530(18) 1 d D U P B 1
H49T H 0.985967 0.720270 -0.024410 0.072 Uiso 0.530(18) 1 calc R . P B 1
C50T C 1.0908(11) 0.7623(16) -0.0339(7) 0.056(4) Uani 0.530(18) 1 d D U P B 1
H50T H 1.099521 0.753427 -0.060575 0.067 Uiso 0.530(18) 1 calc R . P B 1
C51T C 1.1440(10) 0.7953(11) -0.0173(4) 0.052(3) Uani 0.530(18) 1 d D U P B 1
H51T H 1.189298 0.810793 -0.032794 0.063 Uiso 0.530(18) 1 calc R . P B 1
C52T C 1.1347(10) 0.8073(10) 0.0219(4) 0.044(3) Uani 0.530(18) 1 d D U P B 1
H52T H 1.173762 0.829002 0.033264 0.053 Uiso 0.530(18) 1 calc R . P B 1
C53T C 0.9957(9) 0.7961(10) 0.0262(4) 0.046(3) Uani 0.470(18) 1 d D U P B 2
H53T H 0.948076 0.809611 0.040301 0.055 Uiso 0.470(18) 1 calc R . P B 2
C54T C 1.0016(10) 0.7847(10) -0.0134(4) 0.052(3) Uani 0.470(18) 1 d D U P B 2
H54T H 0.957621 0.791194 -0.026630 0.062 Uiso 0.470(18) 1 calc R . P B 2
C55T C 1.0699(11) 0.7645(16) -0.0326(7) 0.049(4) Uani 0.470(18) 1 d D U P B 2
H55T H 1.072992 0.753220 -0.058905 0.059 Uiso 0.470(18) 1 calc R . P B 2
C56T C 1.1340(12) 0.7603(12) -0.0149(5) 0.052(4) Uani 0.470(18) 1 d D U P B 2
H56T H 1.182461 0.748530 -0.028683 0.062 Uiso 0.470(18) 1 calc R . P B 2
C57T C 1.1274(12) 0.7734(13) 0.0240(5) 0.049(4) Uani 0.470(18) 1 d D U P B 2
H57T H 1.173150 0.772265 0.035876 0.058 Uiso 0.470(18) 1 calc R . P B 2
O1U O 0.7663(3) 0.5701(3) 0.11637(15) 0.0459(10) Uani 1 1 d . U . . .
N1U N 0.6895(3) 0.5746(3) 0.17500(17) 0.0372(11) Uani 1 1 d . U . . .
N2U N 0.8050(3) 0.6250(3) 0.16829(17) 0.0376(11) Uani 1 1 d . U . . .
C1U C 0.7053(4) 0.5875(4) 0.2138(2) 0.0428(14) Uani 1 1 d . U . . .
H1U H 0.732484 0.542393 0.224319 0.051 Uiso 1 1 calc R . . . .
C2U C 0.7627(3) 0.6494(4) 0.2047(2) 0.0410(13) Uani 1 1 d . U . . .
H2U H 0.733645 0.696806 0.198891 0.049 Uiso 1 1 calc R . . . .
C3U C 0.8027(4) 0.6581(4) 0.2394(2) 0.0509(16) Uani 1 1 d . U . . .
H3UA H 0.840806 0.696914 0.233767 0.061 Uiso 1 1 calc R . . . .
H3UB H 0.829433 0.610966 0.246857 0.061 Uiso 1 1 calc R . . . .
C4U C 0.7408(5) 0.6802(5) 0.2722(3) 0.062(2) Uani 1 1 d . U . . .
H4UA H 0.718513 0.729862 0.265432 0.074 Uiso 1 1 calc R . . . .
H4UB H 0.764873 0.683261 0.296113 0.074 Uiso 1 1 calc R . . . .
C5U C 0.6760(5) 0.6244(5) 0.2799(2) 0.062(2) Uani 1 1 d . U . . .
H5UA H 0.696747 0.577047 0.291007 0.074 Uiso 1 1 calc R . . . .
H5UB H 0.635437 0.643865 0.299245 0.074 Uiso 1 1 calc R . . . .
C6U C 0.6402(4) 0.6095(4) 0.2433(2) 0.0505(16) Uani 1 1 d . U . . .
H6UA H 0.603706 0.569216 0.248823 0.061 Uiso 1 1 calc R . . . .
H6UB H 0.612548 0.654615 0.233780 0.061 Uiso 1 1 calc R . . . .
C7U C 0.7549(3) 0.5874(3) 0.1492(2) 0.0370(12) Uani 1 1 d . U . . .
C8U C 0.6434(3) 0.5136(3) 0.1689(2) 0.0388(13) Uani 1 1 d . U . . .
H8UA H 0.663738 0.492134 0.144235 0.047 Uiso 1 1 calc R . . . .
H8UB H 0.647313 0.474677 0.189879 0.047 Uiso 1 1 calc R . . . .
Zn1V Zn 0.53473(4) 0.33244(4) 0.20265(2) 0.02962(16) Uani 1 1 d . . . . .
O1V O 0.5167(2) 0.4501(2) 0.21537(14) 0.0365(9) Uani 1 1 d . U . . .
N1V N 0.5645(3) 0.5359(3) 0.16781(17) 0.0385(11) Uani 1 1 d . U . . .
N2V N 0.4405(3) 0.5092(3) 0.17271(17) 0.0383(11) Uani 1 1 d . U . . .
N3V N 0.4229(3) 0.3069(2) 0.21833(15) 0.0295(9) Uani 1 1 d . U . . .
N4V N 0.5589(3) 0.2996(3) 0.25712(15) 0.0305(10) Uani 1 1 d . U . . .
N5V N 0.6503(3) 0.3305(2) 0.18291(14) 0.0298(9) Uani 1 1 d . U . . .
N6V N 0.5127(3) 0.3437(3) 0.14519(14) 0.0303(9) Uani 1 1 d . U . . .
C1V C 0.5363(3) 0.5633(3) 0.1317(2) 0.0393(13) Uani 1 1 d . U . . .
H1V H 0.544475 0.522553 0.113540 0.047 Uiso 1 1 calc R . . . .
C2V C 0.4510(4) 0.5722(3) 0.1442(2) 0.0396(13) Uani 1 1 d . U . . .
H2V H 0.440033 0.619370 0.157540 0.048 Uiso 1 1 calc R . . . .
C3V C 0.4092(4) 0.5759(4) 0.1080(2) 0.0467(15) Uani 1 1 d . U . . .
H3VA H 0.421567 0.530784 0.093610 0.056 Uiso 1 1 calc R . . . .
H3VB H 0.353069 0.580123 0.115230 0.056 Uiso 1 1 calc R . . . .
C4V C 0.4371(4) 0.6442(4) 0.0836(2) 0.0511(17) Uani 1 1 d . U . . .
H4VA H 0.419899 0.688776 0.097654 0.061 Uiso 1 1 calc R . . . .
H4VB H 0.413483 0.647492 0.059308 0.061 Uiso 1 1 calc R . . . .
C5V C 0.5265(4) 0.6437(5) 0.0736(3) 0.060(2) Uani 1 1 d . U . . .
H5VA H 0.543283 0.602875 0.056695 0.072 Uiso 1 1 calc R . . . .
H5VB H 0.541206 0.690858 0.059325 0.072 Uiso 1 1 calc R . . . .
C6V C 0.5671(4) 0.6337(4) 0.1100(2) 0.0496(17) Uani 1 1 d . U . . .
H6VA H 0.623227 0.628399 0.102997 0.060 Uiso 1 1 calc R . . . .
H6VB H 0.555602 0.676794 0.125953 0.060 Uiso 1 1 calc R . . . .
C7V C 0.5078(3) 0.4940(3) 0.1879(2) 0.0351(12) Uani 1 1 d . U . . .
C8V C 0.3679(3) 0.4924(3) 0.1953(2) 0.0400(14) Uani 1 1 d . U . . .
H8VA H 0.332662 0.476334 0.177817 0.048 Uiso 1 1 calc R . . . .
H8VB H 0.376357 0.450417 0.214109 0.048 Uiso 1 1 calc R . . . .
C9V C 0.3649(3) 0.3102(3) 0.19483(18) 0.0291(11) Uani 1 1 d . U . . .
C10V C 0.2930(3) 0.2990(3) 0.21862(19) 0.0325(12) Uani 1 1 d . U . . .
H10V H 0.244152 0.298513 0.209840 0.039 Uiso 1 1 calc R . . . .
C11V C 0.3076(3) 0.2894(3) 0.25558(19) 0.0348(12) Uani 1 1 d . U . . .
H11V H 0.270912 0.281430 0.277609 0.042 Uiso 1 1 calc R . . . .
C12V C 0.3887(3) 0.2933(3) 0.25551(18) 0.0321(11) Uani 1 1 d . U . . .
C13V C 0.4273(3) 0.2810(3) 0.28789(17) 0.0288(11) Uani 1 1 d . U . . .
C14V C 0.3792(3) 0.2615(3) 0.32556(19) 0.0337(12) Uani 1 1 d . U . . .
C15V C 0.3797(3) 0.1897(3) 0.34219(19) 0.0361(12) Uani 1 1 d . U . . .
H15V H 0.413052 0.152523 0.330604 0.043 Uiso 1 1 calc R . . . .
C16V C 0.3311(4) 0.1719(4) 0.3759(2) 0.0416(13) Uani 1 1 d . U . . .
H16V H 0.332307 0.122821 0.387370 0.050 Uiso 1 1 calc R . . . .
C17V C 0.2811(4) 0.2253(4) 0.3928(2) 0.0432(14) Uani 1 1 d . U . . .
H17V H 0.247302 0.212779 0.415391 0.052 Uiso 1 1 calc R . . . .
C18V C 0.2813(4) 0.2969(4) 0.3764(2) 0.0430(14) Uani 1 1 d . U . . .
H18V H 0.248018 0.333997 0.388106 0.052 Uiso 1 1 calc R . . . .
C19V C 0.3294(3) 0.3151(3) 0.34306(19) 0.0365(12) Uani 1 1 d . U . . .
H19V H 0.328506 0.364415 0.331988 0.044 Uiso 1 1 calc R . . . .
C20V C 0.5076(3) 0.2803(3) 0.28840(18) 0.0333(12) Uani 1 1 d . U . . .
C21V C 0.5470(3) 0.2586(3) 0.32124(19) 0.0364(12) Uani 1 1 d . U . . .
H21V H 0.524417 0.242536 0.346308 0.044 Uiso 1 1 calc R . . . .
C22V C 0.6234(4) 0.2658(4) 0.30929(19) 0.0387(13) Uani 1 1 d . U . . .
H22V H 0.664136 0.255126 0.324456 0.046 Uiso 1 1 calc R . . . .
C23V C 0.6303(3) 0.2925(3) 0.26914(18) 0.0327(11) Uani 1 1 d . U . . .
C24V C 0.6994(3) 0.3070(3) 0.24642(19) 0.0333(12) Uani 1 1 d . U . . .
C25V C 0.7705(3) 0.2963(3) 0.26494(18) 0.0344(12) Uani 1 1 d . U . . .
C26V C 0.7868(3) 0.3422(4) 0.2925(2) 0.0460(15) Uani 1 1 d . U . . .
H26V H 0.751780 0.382158 0.299164 0.055 Uiso 1 1 calc R . . . .
C27V C 0.8523(4) 0.3321(5) 0.3109(2) 0.0544(17) Uani 1 1 d . U . . .
H27V H 0.861279 0.363557 0.330344 0.065 Uiso 1 1 calc R . . . .
C28V C 0.9053(4) 0.2743(5) 0.2999(2) 0.0515(16) Uani 1 1 d . U . . .
H28V H 0.951155 0.267002 0.311604 0.062 Uiso 1 1 calc R . . . .
C29V C 0.8905(4) 0.2285(4) 0.2724(2) 0.0479(16) Uani 1 1 d . U . . .
H29V H 0.926185 0.189333 0.265189 0.058 Uiso 1 1 calc R . . . .
C30V C 0.8242(3) 0.2385(4) 0.2549(2) 0.0409(14) Uani 1 1 d . U . . .
H30V H 0.814817 0.206213 0.235868 0.049 Uiso 1 1 calc R . . . .
C31V C 0.7069(3) 0.3259(3) 0.20634(18) 0.0289(11) Uani 1 1 d . U . . .
C32V C 0.7797(3) 0.3408(3) 0.18305(18) 0.0339(12) Uani 1 1 d . U . . .
H32V H 0.828257 0.341687 0.192049 0.041 Uiso 1 1 calc R . . . .
C33V C 0.7646(3) 0.3531(3) 0.14616(19) 0.0334(12) Uani 1 1 d . U . . .
H33V H 0.800792 0.363744 0.124243 0.040 Uiso 1 1 calc R . . . .
C34V C 0.6832(3) 0.3469(3) 0.14631(18) 0.0314(11) Uani 1 1 d . U . . .
C35V C 0.6460(3) 0.3587(3) 0.11318(18) 0.0342(12) Uani 1 1 d . U . . .
C36V C 0.6940(3) 0.3725(4) 0.07544(19) 0.0405(13) Uani 1 1 d . U . . .
C37V C 0.7011(4) 0.4445(4) 0.0578(2) 0.0475(15) Uani 1 1 d . U . . .
H37V H 0.673060 0.484730 0.069638 0.057 Uiso 1 1 calc R . . . .
C38V C 0.7485(5) 0.4577(5) 0.0234(2) 0.0601(19) Uani 1 1 d . U . . .
H38V H 0.752005 0.506427 0.011588 0.072 Uiso 1 1 calc R . . . .
C39V C 0.7896(4) 0.4004(6) 0.0067(2) 0.064(2) Uani 1 1 d . U . . .
H39V H 0.822559 0.409350 -0.016551 0.076 Uiso 1 1 calc R . . . .
C40V C 0.7837(5) 0.3292(7) 0.0235(3) 0.074(3) Uani 1 1 d . U . . .
H40V H 0.812329 0.289586 0.011390 0.089 Uiso 1 1 calc R . . . .
C41V C 0.7363(5) 0.3149(5) 0.0580(2) 0.060(2) Uani 1 1 d . U . . .
H41V H 0.733043 0.265839 0.069356 0.072 Uiso 1 1 calc R . . . .
C42V C 0.5662(3) 0.3571(3) 0.11342(18) 0.0337(12) Uani 1 1 d . U . . .
C43V C 0.5280(4) 0.3650(4) 0.0793(2) 0.0416(14) Uani 1 1 d . U . . .
H43V H 0.551089 0.375425 0.053599 0.050 Uiso 1 1 calc R . . . .
C44V C 0.4520(4) 0.3545(4) 0.0910(2) 0.0388(13) Uani 1 1 d . U . . .
H44V H 0.412387 0.355714 0.074852 0.047 Uiso 1 1 calc R . . . .
C45V C 0.4433(3) 0.3414(3) 0.13207(18) 0.0332(12) Uani 1 1 d . U . . .
C46V C 0.3736(3) 0.3254(3) 0.15517(18) 0.0302(11) Uani 1 1 d . U . . .
C47V C 0.3036(3) 0.3230(3) 0.13548(18) 0.0331(12) Uani 1 1 d . U . . .
C48V C 0.2710(3) 0.3858(3) 0.11784(18) 0.0345(12) Uani 1 1 d . U . . .
H48V H 0.294940 0.431707 0.117618 0.041 Uiso 1 1 calc R . . . .
C49V C 0.2053(4) 0.3835(4) 0.1007(2) 0.0401(13) Uani 1 1 d . U . . .
H49V H 0.184190 0.427333 0.089037 0.048 Uiso 1 1 calc R . . . .
C50V C 0.1694(3) 0.3158(4) 0.1006(2) 0.0442(14) Uani 1 1 d . U . . .
H50V H 0.123946 0.313942 0.088743 0.053 Uiso 1 1 calc R . . . .
C51V C 0.1998(4) 0.2531(4) 0.1175(2) 0.0436(14) Uani 1 1 d . U . . .
H51V H 0.175593 0.207456 0.117239 0.052 Uiso 1 1 calc R . . . .
C52V C 0.2669(3) 0.2557(3) 0.13531(19) 0.0377(13) Uani 1 1 d . U . . .
H52V H 0.287455 0.211791 0.147261 0.045 Uiso 1 1 calc R . . . .
O1W O 0.2541(2) 0.5935(3) 0.16840(16) 0.0451(10) Uani 1 1 d . U . . .
N1W N 0.3318(3) 0.5538(3) 0.21583(18) 0.0425(12) Uani 1 1 d . U . . .
N2W N 0.2768(3) 0.6680(3) 0.2171(2) 0.0479(14) Uani 1 1 d . U . . .
C1W C 0.3073(5) 0.6516(5) 0.2541(3) 0.061(2) Uani 1 1 d D U . . .
H1W H 0.266334 0.623846 0.270522 0.074 Uiso 0.52(3) 1 calc R . P C 1
H1WA H 0.268023 0.634220 0.275449 0.074 Uiso 0.48(3) 1 calc R . P C 2
C2W C 0.3688(4) 0.5928(4) 0.2426(2) 0.0462(15) Uani 1 1 d . U . . .
H2W H 0.413819 0.617915 0.227920 0.055 Uiso 1 1 calc R . . . .
C3W C 0.3948(6) 0.5512(5) 0.2783(3) 0.067(2) Uani 1 1 d D U . . .
H3WA H 0.439391 0.518014 0.270343 0.080 Uiso 0.52(3) 1 calc R . P C 1
H3WB H 0.353003 0.519880 0.290770 0.080 Uiso 0.52(3) 1 calc R . P C 1
H3WC H 0.430705 0.508986 0.271696 0.080 Uiso 0.48(3) 1 calc R . P C 2
H3WD H 0.350980 0.533588 0.296628 0.080 Uiso 0.48(3) 1 calc R . P C 2
C7W C 0.2840(3) 0.6046(3) 0.1968(2) 0.0408(13) Uani 1 1 d . U . . .
C8W C 0.2071(4) 0.7150(4) 0.2157(3) 0.0495(16) Uani 1 1 d . U . . .
H8WA H 0.179526 0.700530 0.194613 0.059 Uiso 1 1 calc R . . . .
H8WB H 0.173165 0.707003 0.240299 0.059 Uiso 1 1 calc R . . . .
C4WA C 0.4171(14) 0.6036(11) 0.3085(6) 0.064(5) Uani 0.52(3) 1 d D U P C 1
H4WA H 0.422460 0.574730 0.333154 0.077 Uiso 0.52(3) 1 calc R . P C 1
H4WB H 0.467017 0.625187 0.298963 0.077 Uiso 0.52(3) 1 calc R . P C 1
C5WA C 0.3561(12) 0.6653(10) 0.3152(5) 0.055(4) Uani 0.52(3) 1 d D U P C 1
H5WA H 0.375589 0.701234 0.331290 0.066 Uiso 0.52(3) 1 calc R . P C 1
H5WB H 0.310536 0.643533 0.330353 0.066 Uiso 0.52(3) 1 calc R . P C 1
C6WA C 0.3301(13) 0.7083(10) 0.2797(6) 0.056(5) Uani 0.52(3) 1 d D U P C 1
H6WA H 0.286110 0.742409 0.287320 0.067 Uiso 0.52(3) 1 calc R . P C 1
H6WB H 0.372279 0.737637 0.265965 0.067 Uiso 0.52(3) 1 calc R . P C 1
C4WB C 0.4366(14) 0.6173(11) 0.2946(8) 0.065(6) Uani 0.48(3) 1 d D U P C 2
H4WC H 0.453899 0.599224 0.319578 0.079 Uiso 0.48(3) 1 calc R . P C 2
H4WD H 0.482811 0.628782 0.276505 0.079 Uiso 0.48(3) 1 calc R . P C 2
C5WB C 0.3886(15) 0.6899(12) 0.3009(7) 0.062(5) Uani 0.48(3) 1 d D U P C 2
H5WC H 0.421691 0.728076 0.307994 0.074 Uiso 0.48(3) 1 calc R . P C 2
H5WD H 0.347529 0.681444 0.322510 0.074 Uiso 0.48(3) 1 calc R . P C 2
C6WB C 0.3524(15) 0.7184(11) 0.2641(8) 0.065(5) Uani 0.48(3) 1 d D U P C 2
H6WC H 0.392419 0.732176 0.242739 0.078 Uiso 0.48(3) 1 calc R . P C 2
H6WD H 0.317460 0.762026 0.269315 0.078 Uiso 0.48(3) 1 calc R . P C 2
O1X O 0.1716(3) 0.8239(3) 0.27070(16) 0.0470(11) Uani 1 1 d . U . . .
N1X N 0.2238(3) 0.7924(3) 0.20969(19) 0.0448(12) Uani 1 1 d . U . . .
N2X N 0.1890(3) 0.9107(3) 0.21890(18) 0.0392(11) Uani 1 1 d . U . . .
C1X C 0.2237(4) 0.8311(4) 0.1717(2) 0.0443(14) Uani 1 1 d . U . . .
H1X H 0.171057 0.828938 0.164059 0.053 Uiso 1 1 calc R . . . .
C2X C 0.2349(4) 0.9101(4) 0.1808(2) 0.0426(13) Uani 1 1 d . U . . .
H2X H 0.289887 0.915385 0.184115 0.051 Uiso 1 1 calc R . . . .
C3X C 0.2146(4) 0.9628(4) 0.1483(2) 0.0501(16) Uani 1 1 d . U . . .
H3XA H 0.221256 1.014507 0.154293 0.060 Uiso 1 1 calc R . . . .
H3XB H 0.160626 0.957659 0.144084 0.060 Uiso 1 1 calc R . . . .
C4X C 0.2688(5) 0.9430(6) 0.1119(3) 0.065(2) Uani 1 1 d . U . . .
H4XA H 0.253579 0.973655 0.089364 0.078 Uiso 1 1 calc R . . . .
H4XB H 0.321619 0.955086 0.115230 0.078 Uiso 1 1 calc R . . . .
C5X C 0.2674(5) 0.8612(5) 0.1039(3) 0.065(2) Uani 1 1 d . U . . .
H5XA H 0.307724 0.850601 0.082443 0.078 Uiso 1 1 calc R . . . .
H5XB H 0.217484 0.851920 0.095313 0.078 Uiso 1 1 calc R . . . .
C6X C 0.2796(5) 0.8073(5) 0.1385(3) 0.0600(19) Uani 1 1 d . U . . .
H6XA H 0.270427 0.756008 0.132659 0.072 Uiso 1 1 calc R . . . .
H6XB H 0.332676 0.809065 0.144827 0.072 Uiso 1 1 calc R . . . .
C7X C 0.1928(4) 0.8405(3) 0.2371(2) 0.0407(13) Uani 1 1 d . U . . .
C8X C 0.1733(3) 0.9748(3) 0.2418(2) 0.0394(13) Uani 1 1 d . U . . .
H8XA H 0.145989 1.013723 0.226952 0.047 Uiso 1 1 calc R . . . .
H8XB H 0.138900 0.960516 0.265472 0.047 Uiso 1 1 calc R . . . .
O1A O 0.8218(4) 0.1588(3) 0.9544(2) 0.0674(15) Uani 1 1 d . U . . .
N1A N 0.8091(3) 0.1867(3) 0.8895(2) 0.0498(14) Uani 1 1 d . U . . .
N2A N 0.8246(4) 0.0683(3) 0.9103(2) 0.0631(17) Uani 1 1 d . U . . .
C1A C 0.8287(4) 0.1460(5) 0.8553(3) 0.0566(17) Uani 1 1 d . U . . .
H1A H 0.885745 0.144594 0.849376 0.068 Uiso 1 1 calc R . . . .
C2A C 0.8056(4) 0.0685(4) 0.8704(3) 0.0558(17) Uani 1 1 d . U . . .
H2A H 0.748632 0.067779 0.871961 0.067 Uiso 1 1 calc R . . . .
C3A C 0.8377(5) 0.0109(5) 0.8444(3) 0.073(2) Uani 1 1 d D U . . .
H3AA H 0.819263 -0.038332 0.854388 0.088 Uiso 1 1 calc R . . . .
H3AB H 0.894333 0.008909 0.842099 0.088 Uiso 1 1 calc R . . . .
C4A C 0.8106(6) 0.0323(6) 0.8053(3) 0.081(3) Uani 1 1 d D U . . .
H4AA H 0.754836 0.025159 0.807294 0.098 Uiso 1 1 calc R . . . .
H4AB H 0.836254 -0.001520 0.786189 0.098 Uiso 1 1 calc R . . . .
C5A C 0.8263(6) 0.1126(6) 0.7904(3) 0.084(3) Uani 1 1 d D U . . .
H5AA H 0.882254 0.117309 0.784004 0.101 Uiso 1 1 calc R . . . .
H5AB H 0.802617 0.123509 0.766380 0.101 Uiso 1 1 calc R . . . .
C6A C 0.7965(5) 0.1693(5) 0.8187(3) 0.066(2) Uani 1 1 d D U . . .
H6AA H 0.813358 0.219209 0.809000 0.079 Uiso 1 1 calc R . . . .
H6AB H 0.739857 0.170573 0.822965 0.079 Uiso 1 1 calc R . . . .
C7A C 0.8193(4) 0.1400(4) 0.9218(3) 0.0542(17) Uani 1 1 d . U . . .
C8A C 0.8168(5) 0.0068(5) 0.9395(3) 0.068(2) Uani 1 1 d . U . . .
H8AA H 0.855989 -0.032299 0.932059 0.082 Uiso 1 1 calc R . . . .
H8AB H 0.827951 0.024521 0.964317 0.082 Uiso 1 1 calc R . . . .
O1B O 0.7776(4) -0.1298(3) 0.9118(3) 0.094(3) Uani 1 1 d . U . . .
N1B N 0.6525(4) -0.0936(3) 0.9285(2) 0.0580(16) Uani 1 1 d . U . . .
N2B N 0.7427(5) -0.0257(4) 0.9456(2) 0.0654(18) Uani 1 1 d . U . . .
C1B C 0.6146(6) -0.0428(4) 0.9575(3) 0.0612(19) Uani 1 1 d . U . . .
H1B H 0.615071 -0.068102 0.983790 0.073 Uiso 1 1 calc R . . . .
C2B C 0.6718(5) 0.0177(4) 0.9527(3) 0.0581(18) Uani 1 1 d . U . . .
H2B H 0.664373 0.047622 0.928285 0.070 Uiso 1 1 calc R . . . .
C3B C 0.6521(7) 0.0699(6) 0.9865(3) 0.081(3) Uani 1 1 d D U . . .
H3BA H 0.652370 0.041186 1.011568 0.097 Uiso 1 1 calc R . . . .
H3BB H 0.690432 0.108508 0.984800 0.097 Uiso 1 1 calc R . . . .
C4B C 0.5750(7) 0.1044(6) 0.9831(4) 0.098(4) Uani 1 1 d D U . . .
H4BA H 0.576263 0.135555 0.958651 0.117 Uiso 1 1 calc R . . . .
H4BB H 0.559966 0.136611 1.004688 0.117 Uiso 1 1 calc R . . . .
C5B C 0.5153(7) 0.0443(6) 0.9837(4) 0.094(3) Uani 1 1 d D U . . .
H5BA H 0.509774 0.017884 1.009538 0.113 Uiso 1 1 calc R . . . .
H5BB H 0.465194 0.069126 0.979967 0.113 Uiso 1 1 calc R . . . .
C6B C 0.5342(6) -0.0119(5) 0.9537(3) 0.074(2) Uani 1 1 d D U . . .
H6BA H 0.531535 0.011817 0.927539 0.088 Uiso 1 1 calc R . . . .
H6BB H 0.497356 -0.052101 0.958070 0.088 Uiso 1 1 calc R . . . .
C7B C 0.7291(5) -0.0876(4) 0.9273(3) 0.067(2) Uani 1 1 d . U . . .
C8B C 0.6209(5) -0.1639(4) 0.9232(3) 0.058(2) Uani 1 1 d . U . . .
H8BA H 0.661291 -0.196880 0.910412 0.070 Uiso 1 1 calc R . . . .
H8BB H 0.602266 -0.187953 0.948686 0.070 Uiso 1 1 calc R . . . .
O1C O 0.4649(3) -0.2041(3) 0.94543(19) 0.0594(13) Uani 1 1 d . U . . .
N1C N 0.5584(4) -0.1534(3) 0.9000(2) 0.0505(13) Uani 1 1 d . U . . .
N2C N 0.4491(4) -0.1848(3) 0.8804(2) 0.0507(14) Uani 1 1 d . U . . .
C1C C 0.5713(4) -0.1513(4) 0.8576(3) 0.0535(16) Uani 1 1 d D U . . .
H1C H 0.590789 -0.201588 0.849899 0.064 Uiso 1 1 calc R . . . .
C2C C 0.4897(4) -0.1398(4) 0.8476(2) 0.0483(15) Uani 1 1 d D U . . .
H2C H 0.473475 -0.086634 0.850439 0.058 Uiso 1 1 calc R . . . .
C3C C 0.4855(5) -0.1574(4) 0.8064(2) 0.0555(17) Uani 1 1 d D U . . .
H3CA H 0.432630 -0.148857 0.799860 0.067 Uiso 1 1 calc R . . . .
H3CB H 0.501643 -0.209752 0.802505 0.067 Uiso 1 1 calc R . . . .
C4C C 0.5398(5) -0.1055(5) 0.7813(3) 0.065(2) Uani 1 1 d . U . . .
H4CA H 0.517669 -0.054294 0.782250 0.078 Uiso 1 1 calc R . . . .
H4CB H 0.543568 -0.119317 0.754196 0.078 Uiso 1 1 calc R . . . .
C5C C 0.6218(5) -0.1069(5) 0.7935(3) 0.0619(19) Uani 1 1 d . U . . .
H5CA H 0.647736 -0.155335 0.787721 0.074 Uiso 1 1 calc R . . . .
H5CB H 0.651289 -0.068038 0.777783 0.074 Uiso 1 1 calc R . . . .
C6C C 0.6235(4) -0.0950(4) 0.8355(3) 0.0603(19) Uani 1 1 d D U . . .
H6CA H 0.604748 -0.044059 0.841341 0.072 Uiso 1 1 calc R . . . .
H6CB H 0.676162 -0.102686 0.842460 0.072 Uiso 1 1 calc R . . . .
C7C C 0.4881(4) -0.1835(4) 0.9129(3) 0.0501(16) Uani 1 1 d . U . . .
C8C C 0.3680(4) -0.1964(4) 0.8854(3) 0.0549(19) Uani 1 1 d . U . . .
H8CA H 0.355461 -0.228392 0.909191 0.066 Uiso 1 1 calc R . . . .
H8CB H 0.355653 -0.223548 0.863456 0.066 Uiso 1 1 calc R . . . .
O1D O 0.2971(3) -0.1201(3) 0.82407(17) 0.0539(12) Uani 1 1 d . U . . .
N1D N 0.2768(3) -0.0206(3) 0.86264(19) 0.0434(12) Uani 1 1 d . U . . .
N2D N 0.3196(4) -0.1294(3) 0.8878(2) 0.0505(14) Uani 1 1 d . U . . .
C1D C 0.2630(5) -0.0173(4) 0.9043(2) 0.0557(18) Uani 1 1 d D U . . .
H1D H 0.212340 -0.039769 0.912393 0.067 Uiso 0.52(3) 1 calc R . P D 1
H1DA H 0.209927 -0.031455 0.914757 0.067 Uiso 0.48(3) 1 calc R . P D 2
C2D C 0.3241(6) -0.0757(5) 0.9164(2) 0.062(2) Uani 1 1 d D U . . .
H2D H 0.375986 -0.054734 0.914023 0.074 Uiso 0.52(3) 1 calc R . P D 1
H2DA H 0.374186 -0.052062 0.908550 0.074 Uiso 0.48(3) 1 calc R . P D 2
C7D C 0.2979(4) -0.0938(3) 0.8544(2) 0.0416(13) Uani 1 1 d . U . . .
C8D C 0.2284(3) 0.0220(3) 0.8386(2) 0.0409(14) Uani 1 1 d . U . . .
H8DA H 0.179174 0.034756 0.854010 0.049 Uiso 1 1 calc R . . . .
H8DB H 0.217570 -0.008190 0.817505 0.049 Uiso 1 1 calc R . . . .
C3DA C 0.2988(14) -0.1085(12) 0.9579(5) 0.063(5) Uani 0.52(3) 1 d D U P D 1
H3DA H 0.248252 -0.130640 0.959304 0.076 Uiso 0.52(3) 1 calc R . P D 1
H3DB H 0.336431 -0.147327 0.965586 0.076 Uiso 0.52(3) 1 calc R . P D 1
C4DA C 0.2946(14) -0.0451(13) 0.9841(6) 0.073(5) Uani 0.52(3) 1 d D U P D 1
H4DA H 0.347071 -0.029938 0.986068 0.087 Uiso 0.52(3) 1 calc R . P D 1
H4DB H 0.271438 -0.062213 1.010202 0.087 Uiso 0.52(3) 1 calc R . P D 1
C5DA C 0.2471(14) 0.0226(14) 0.9695(6) 0.073(5) Uani 0.52(3) 1 d D U P D 1
H5DA H 0.192484 0.010252 0.974298 0.088 Uiso 0.52(3) 1 calc R . P D 1
H5DB H 0.253787 0.063980 0.985647 0.088 Uiso 0.52(3) 1 calc R . P D 1
C6DA C 0.263(2) 0.0506(12) 0.9278(6) 0.068(5) Uani 0.52(3) 1 d D U P D 1
H6DA H 0.313890 0.073477 0.922966 0.082 Uiso 0.52(3) 1 calc R . P D 1
H6DB H 0.223612 0.087900 0.920956 0.082 Uiso 0.52(3) 1 calc R . P D 1
C3DB C 0.315(2) -0.0817(15) 0.9606(5) 0.076(6) Uani 0.48(3) 1 d D U P D 2
H3DC H 0.263287 -0.098583 0.970532 0.091 Uiso 0.48(3) 1 calc R . P D 2
H3DD H 0.353031 -0.118755 0.969622 0.091 Uiso 0.48(3) 1 calc R . P D 2
C4DB C 0.3264(18) -0.0080(14) 0.9759(8) 0.082(5) Uani 0.48(3) 1 d D U P D 2
H4DC H 0.380442 0.004775 0.968625 0.099 Uiso 0.48(3) 1 calc R . P D 2
H4DD H 0.317225 -0.013151 1.004422 0.099 Uiso 0.48(3) 1 calc R . P D 2
C5DB C 0.2741(17) 0.0577(15) 0.9616(7) 0.079(5) Uani 0.48(3) 1 d D U P D 2
H5DC H 0.220137 0.050634 0.972465 0.095 Uiso 0.48(3) 1 calc R . P D 2
H5DD H 0.290173 0.105038 0.969839 0.095 Uiso 0.48(3) 1 calc R . P D 2
C6DB C 0.282(2) 0.0589(12) 0.9175(8) 0.076(7) Uani 0.48(3) 1 d D U P D 2
H6DC H 0.334936 0.070792 0.906736 0.091 Uiso 0.48(3) 1 calc R . P D 2
H6DD H 0.246806 0.097791 0.907538 0.091 Uiso 0.48(3) 1 calc R . P D 2
Zn1E Zn 0.04551(4) 0.15298(4) 0.84798(2) 0.03035(16) Uani 1 1 d . . . . .
O1E O 0.1658(2) 0.1685(2) 0.84777(13) 0.0350(9) Uani 1 1 d . U . . .
N1E N 0.2645(3) 0.0903(3) 0.82193(17) 0.0383(11) Uani 1 1 d . U . . .
N2E N 0.2509(3) 0.2043(3) 0.79465(16) 0.0365(11) Uani 1 1 d . U . . .
N3E N 0.0497(3) 0.0654(3) 0.81201(15) 0.0310(10) Uani 1 1 d . U . . .
N4E N 0.0350(3) 0.2258(3) 0.80079(15) 0.0313(10) Uani 1 1 d . U . . .
N5E N 0.0155(3) 0.2383(3) 0.88384(16) 0.0330(10) Uani 1 1 d . U . . .
N6E N 0.0307(3) 0.0779(3) 0.89458(14) 0.0304(10) Uani 1 1 d . U . . .
C1E C 0.3142(4) 0.0923(3) 0.7858(2) 0.0401(13) Uani 1 1 d . U . . .
H1E H 0.284311 0.076839 0.765393 0.048 Uiso 1 1 calc R . . . .
C2E C 0.3263(3) 0.1749(3) 0.77873(19) 0.0363(12) Uani 1 1 d . U . . .
H2E H 0.364747 0.188698 0.795442 0.044 Uiso 1 1 calc R . . . .
C3E C 0.3576(4) 0.1927(4) 0.7372(2) 0.0480(15) Uani 1 1 d . U . . .
H3EA H 0.365044 0.246519 0.732466 0.058 Uiso 1 1 calc R . . . .
H3EB H 0.321902 0.177608 0.719761 0.058 Uiso 1 1 calc R . . . .
C4E C 0.4346(4) 0.1490(4) 0.7305(2) 0.0487(16) Uani 1 1 d . U . . .
H4EA H 0.455393 0.156187 0.702971 0.058 Uiso 1 1 calc R . . . .
H4EB H 0.471137 0.169291 0.745943 0.058 Uiso 1 1 calc R . . . .
C5E C 0.4289(4) 0.0658(4) 0.7412(2) 0.0481(15) Uani 1 1 d . U . . .
H5EA H 0.481108 0.042399 0.738539 0.058 Uiso 1 1 calc R . . . .
H5EB H 0.399773 0.043833 0.722689 0.058 Uiso 1 1 calc R . . . .
C6E C 0.3898(4) 0.0478(4) 0.7826(2) 0.0457(15) Uani 1 1 d . U . . .
H6EA H 0.381041 -0.005808 0.786997 0.055 Uiso 1 1 calc R . . . .
H6EB H 0.421975 0.062433 0.801888 0.055 Uiso 1 1 calc R . . . .
C7E C 0.2209(3) 0.1561(3) 0.82343(19) 0.0341(12) Uani 1 1 d . U . . .
C8E C 0.2256(3) 0.2819(3) 0.7924(2) 0.0376(13) Uani 1 1 d . U . . .
H8EA H 0.227351 0.299041 0.764865 0.045 Uiso 1 1 calc R . . . .
H8EB H 0.171503 0.285846 0.804024 0.045 Uiso 1 1 calc R . . . .
C9E C 0.0493(3) -0.0087(3) 0.82366(18) 0.0304(11) Uani 1 1 d . U . . .
C10E C 0.0624(3) -0.0511(3) 0.78962(19) 0.0350(12) Uani 1 1 d . U . . .
H10E H 0.063657 -0.103539 0.789196 0.042 Uiso 1 1 calc R . . . .
C11E C 0.0726(4) -0.0022(3) 0.75853(19) 0.0363(12) Uani 1 1 d . U . . .
H11E H 0.083761 -0.013757 0.732303 0.044 Uiso 1 1 calc R . . . .
C12E C 0.0633(3) 0.0713(3) 0.77309(18) 0.0312(11) Uani 1 1 d . U . . .
C13E C 0.0663(3) 0.1381(3) 0.74987(18) 0.0321(11) Uani 1 1 d . U . . .
C14E C 0.0939(3) 0.1340(3) 0.70819(19) 0.0355(12) Uani 1 1 d . U . . .
C15E C 0.0548(4) 0.0966(4) 0.6831(2) 0.0441(14) Uani 1 1 d . U . . .
H15E H 0.007163 0.075432 0.692356 0.053 Uiso 1 1 calc R . . . .
C16E C 0.0853(5) 0.0905(4) 0.6452(2) 0.0531(16) Uani 1 1 d . U . . .
H16E H 0.058881 0.063823 0.628904 0.064 Uiso 1 1 calc R . . . .
C17E C 0.1535(5) 0.1222(4) 0.6303(2) 0.0551(17) Uani 1 1 d . U . . .
H17E H 0.173721 0.117708 0.604123 0.066 Uiso 1 1 calc R . . . .
C18E C 0.1912(4) 0.1603(4) 0.6542(2) 0.0481(15) Uani 1 1 d . U . . .
H18E H 0.237699 0.182973 0.644372 0.058 Uiso 1 1 calc R . . . .
C19E C 0.1621(4) 0.1661(4) 0.6928(2) 0.0401(13) Uani 1 1 d . U . . .
H19E H 0.189377 0.192391 0.708877 0.048 Uiso 1 1 calc R . . . .
C20E C 0.0497(3) 0.2090(3) 0.76326(19) 0.0353(12) Uani 1 1 d . U . . .
C21E C 0.0467(4) 0.2766(3) 0.7388(2) 0.0401(13) Uani 1 1 d . U . . .
H21E H 0.054746 0.280598 0.711425 0.048 Uiso 1 1 calc R . . . .
C22E C 0.0301(4) 0.3330(3) 0.7624(2) 0.0383(13) Uani 1 1 d . U . . .
H22E H 0.023051 0.383927 0.754714 0.046 Uiso 1 1 calc R . . . .
C23E C 0.0254(3) 0.3012(3) 0.80132(19) 0.0326(11) Uani 1 1 d . U . . .
C24E C 0.0161(3) 0.3425(3) 0.83463(19) 0.0339(12) Uani 1 1 d . U . . .
C25E C 0.0221(3) 0.4249(3) 0.82835(18) 0.0318(11) Uani 1 1 d . U . . .
C26E C -0.0393(4) 0.4730(3) 0.84039(19) 0.0364(12) Uani 1 1 d . U . . .
H26E H -0.086807 0.453970 0.851686 0.044 Uiso 1 1 calc R . . . .
C27E C -0.0302(4) 0.5500(4) 0.8356(2) 0.0438(14) Uani 1 1 d . U . . .
H27E H -0.071889 0.582836 0.843643 0.053 Uiso 1 1 calc R . . . .
C28E C 0.0388(4) 0.5785(3) 0.8194(2) 0.0427(14) Uani 1 1 d . U . . .
H28E H 0.044151 0.630527 0.815876 0.051 Uiso 1 1 calc R . . . .
C29E C 0.0996(4) 0.5309(4) 0.8085(2) 0.0438(14) Uani 1 1 d . U . . .
H29E H 0.147682 0.550114 0.798316 0.053 Uiso 1 1 calc R . . . .
C30E C 0.0911(4) 0.4544(3) 0.81215(19) 0.0370(12) Uani 1 1 d . U . . .
H30E H 0.132876 0.422065 0.803515 0.044 Uiso 1 1 calc R . . . .
C31E C 0.0126(3) 0.3124(3) 0.87291(18) 0.0314(11) Uani 1 1 d . U . . .
C32E C 0.0084(3) 0.3541(3) 0.90645(19) 0.0341(12) Uani 1 1 d . U . . .
H32E H 0.004732 0.406526 0.906902 0.041 Uiso 1 1 calc R . . . .
C33E C 0.0104(4) 0.3061(3) 0.9369(2) 0.0382(13) Uani 1 1 d . U . . .
H33E H 0.009104 0.317794 0.963017 0.046 Uiso 1 1 calc R . . . .
C34E C 0.0149(3) 0.2328(3) 0.92272(19) 0.0337(11) Uani 1 1 d . U . . .
C35E C 0.0221(3) 0.1671(3) 0.94554(19) 0.0341(12) Uani 1 1 d . U . . .
C36E C 0.0262(3) 0.1736(3) 0.98755(19) 0.0340(12) Uani 1 1 d . U . . .
C37E C 0.0949(4) 0.1661(5) 1.0023(2) 0.0514(16) Uani 1 1 d . U . . .
H37E H 0.140273 0.155276 0.985571 0.062 Uiso 1 1 calc R . . . .
C38E C 0.0997(4) 0.1739(5) 1.0409(2) 0.0557(18) Uani 1 1 d . U . . .
H38E H 0.147594 0.167137 1.050686 0.067 Uiso 1 1 calc R . . . .
C39E C 0.0351(4) 0.1913(4) 1.0649(2) 0.0437(14) Uani 1 1 d . U . . .
H39E H 0.038365 0.196952 1.091408 0.052 Uiso 1 1 calc R . . . .
C40E C -0.0336(4) 0.2006(5) 1.0512(2) 0.0500(16) Uani 1 1 d . U . . .
H40E H -0.078319 0.212687 1.068100 0.060 Uiso 1 1 calc R . . . .
C41E C -0.0384(4) 0.1922(4) 1.0121(2) 0.0476(15) Uani 1 1 d . U . . .
H41E H -0.086449 0.199311 1.002454 0.057 Uiso 1 1 calc R . . . .
C42E C 0.0271(4) 0.0949(3) 0.9318(2) 0.0363(12) Uani 1 1 d . U . . .
C43E C 0.0280(4) 0.0280(3) 0.9570(2) 0.0409(14) Uani 1 1 d . U . . .
H43E H 0.027117 0.025002 0.984224 0.049 Uiso 1 1 calc R . . . .
C44E C 0.0305(4) -0.0294(3) 0.9338(2) 0.0423(14) Uani 1 1 d . U . . .
H44E H 0.031169 -0.080605 0.941810 0.051 Uiso 1 1 calc R . . . .
C45E C 0.0319(3) 0.0019(3) 0.89487(19) 0.0346(12) Uani 1 1 d . U . . .
C46E C 0.0389(3) -0.0389(3) 0.86132(19) 0.0342(12) Uani 1 1 d . U . . .
C47E C 0.0336(4) -0.1213(3) 0.86764(18) 0.0354(12) Uani 1 1 d . U . . .
C48E C 0.0957(4) -0.1698(3) 0.8573(2) 0.0433(14) Uani 1 1 d . U . . .
H48E H 0.143086 -0.150795 0.845863 0.052 Uiso 1 1 calc R . . . .
C49E C 0.0883(5) -0.2463(4) 0.8637(2) 0.0487(16) Uani 1 1 d . U . . .
H49E H 0.131219 -0.278982 0.857594 0.058 Uiso 1 1 calc R . . . .
C50E C 0.0183(5) -0.2746(4) 0.8788(2) 0.0537(17) Uani 1 1 d . U . . .
H50E H 0.013266 -0.326696 0.882349 0.064 Uiso 1 1 calc R . . . .
C51E C -0.0436(5) -0.2281(4) 0.8888(2) 0.0502(16) Uani 1 1 d . U . . .
H51E H -0.091202 -0.247462 0.899569 0.060 Uiso 1 1 calc R . . . .
C52E C -0.0355(4) -0.1519(4) 0.8828(2) 0.0418(14) Uani 1 1 d . U . . .
H52E H -0.078715 -0.119720 0.889387 0.050 Uiso 1 1 calc R . . . .
O1F O 0.3483(3) 0.3713(3) 0.75626(15) 0.0453(10) Uani 1 1 d . U . . .
N1F N 0.3736(3) 0.3909(3) 0.81787(17) 0.0389(11) Uani 1 1 d . U . . .
N2F N 0.2687(3) 0.3311(3) 0.81094(17) 0.0375(11) Uani 1 1 d . U . . .
C1F C 0.3254(4) 0.3917(3) 0.8548(2) 0.0405(13) Uani 1 1 d . U . . .
H1F H 0.290803 0.437119 0.854255 0.049 Uiso 1 1 calc R . . . .
C2F C 0.2771(3) 0.3244(3) 0.8520(2) 0.0384(13) Uani 1 1 d . U . . .
H2F H 0.308779 0.278368 0.857339 0.046 Uiso 1 1 calc R . . . .
C3F C 0.2075(4) 0.3261(4) 0.8819(2) 0.0480(15) Uani 1 1 d . U . . .
H3FA H 0.176211 0.282803 0.880257 0.058 Uiso 1 1 calc R . . . .
H3FB H 0.175646 0.371771 0.877678 0.058 Uiso 1 1 calc R . . . .
C4F C 0.2370(5) 0.3242(5) 0.9218(3) 0.065(2) Uani 1 1 d . U . . .
H4FA H 0.192824 0.329914 0.941954 0.078 Uiso 1 1 calc R . . . .
H4FB H 0.262742 0.275374 0.926941 0.078 Uiso 1 1 calc R . . . .
C5F C 0.2922(6) 0.3845(6) 0.9242(3) 0.071(2) Uani 1 1 d . U . . .
H5FA H 0.312313 0.377790 0.949406 0.085 Uiso 1 1 calc R . . . .
H5FB H 0.263767 0.432923 0.923298 0.085 Uiso 1 1 calc R . . . .
C6F C 0.3595(5) 0.3865(4) 0.8924(2) 0.0540(17) Uani 1 1 d . U . . .
H6FA H 0.390513 0.430017 0.894225 0.065 Uiso 1 1 calc R . . . .
H6FB H 0.392693 0.341098 0.894483 0.065 Uiso 1 1 calc R . . . .
C7F C 0.3313(3) 0.3653(3) 0.7910(2) 0.0371(12) Uani 1 1 d . U . . .
C8F C 0.4279(3) 0.4488(3) 0.8056(2) 0.0422(15) Uani 1 1 d . U . . .
H8FA H 0.423938 0.465129 0.778335 0.051 Uiso 1 1 calc R . . . .
H8FB H 0.414332 0.492003 0.821350 0.051 Uiso 1 1 calc R . . . .
Zn1G Zn 0.52361(4) 0.63177(4) 0.85076(2) 0.03004(16) Uani 1 1 d . . . . .
O1G O 0.5280(2) 0.5131(2) 0.85084(15) 0.0399(10) Uani 1 1 d . U . . .
N1G N 0.5065(3) 0.4237(3) 0.80949(17) 0.0393(11) Uani 1 1 d . U . . .
N2G N 0.6269(3) 0.4517(3) 0.81346(17) 0.0401(11) Uani 1 1 d . U . . .
N3G N 0.5085(3) 0.6554(3) 0.79308(14) 0.0295(9) Uani 1 1 d . U . . .
N4G N 0.6371(3) 0.6575(2) 0.83773(15) 0.0299(9) Uani 1 1 d . U . . .
N5G N 0.5367(3) 0.6326(3) 0.90878(15) 0.0306(9) Uani 1 1 d . U . . .
N6G N 0.4078(3) 0.6325(3) 0.86441(16) 0.0334(10) Uani 1 1 d . U . . .
C1G C 0.5538(4) 0.3892(4) 0.7775(2) 0.0482(15) Uani 1 1 d . U . . .
H1G H 0.556746 0.425406 0.754579 0.058 Uiso 1 1 calc R . . . .
C2G C 0.6310(4) 0.3844(4) 0.7924(2) 0.0456(15) Uani 1 1 d . U . . .
H2G H 0.631455 0.341103 0.811713 0.055 Uiso 1 1 calc R . . . .
C3G C 0.6929(4) 0.3702(5) 0.7601(2) 0.0564(18) Uani 1 1 d D U . . .
H3GA H 0.743436 0.366683 0.769821 0.068 Uiso 1 1 calc R . . . .
H3GB H 0.693089 0.411304 0.739944 0.068 Uiso 1 1 calc R . . . .
C4G C 0.6775(5) 0.2988(6) 0.7437(3) 0.074(3) Uani 1 1 d D U . . .
H4GA H 0.683920 0.257562 0.763271 0.088 Uiso 1 1 calc R . . . .
H4GB H 0.715649 0.290462 0.721033 0.088 Uiso 1 1 calc R . . . .
C5G C 0.5965(5) 0.2982(7) 0.7316(3) 0.082(3) Uani 1 1 d D U . . .
H5GA H 0.592310 0.334923 0.709589 0.099 Uiso 1 1 calc R . . . .
H5GB H 0.588213 0.248706 0.722823 0.099 Uiso 1 1 calc R . . . .
C6G C 0.5340(4) 0.3163(5) 0.7648(3) 0.0565(19) Uani 1 1 d D U . . .
H6GA H 0.482817 0.319718 0.755822 0.068 Uiso 1 1 calc R . . . .
H6GB H 0.534038 0.277745 0.786275 0.068 Uiso 1 1 calc R . . . .
C7G C 0.5524(3) 0.4678(3) 0.8265(2) 0.0359(12) Uani 1 1 d . U . . .
C8G C 0.6879(3) 0.4746(3) 0.8342(2) 0.0400(13) Uani 1 1 d . U . . .
H8GA H 0.733607 0.484233 0.815323 0.048 Uiso 1 1 calc R . . . .
H8GB H 0.671272 0.521836 0.845906 0.048 Uiso 1 1 calc R . . . .
C9G C 0.4405(3) 0.6594(3) 0.77824(18) 0.0327(11) Uani 1 1 d . U . . .
C10G C 0.4538(4) 0.6785(4) 0.73702(19) 0.0385(13) Uani 1 1 d . U . . .
H10G H 0.416134 0.684926 0.719759 0.046 Uiso 1 1 calc R . . . .
C11G C 0.5300(3) 0.6852(4) 0.7279(2) 0.0423(14) Uani 1 1 d . U . . .
H11G H 0.556393 0.695940 0.702975 0.051 Uiso 1 1 calc R . . . .
C12G C 0.5638(3) 0.6729(3) 0.76354(19) 0.0337(12) Uani 1 1 d . U . . .
C13G C 0.6433(3) 0.6782(3) 0.76685(19) 0.0339(12) Uani 1 1 d . U . . .
C14G C 0.6965(3) 0.6965(3) 0.73080(19) 0.0342(12) Uani 1 1 d . U . . .
C15G C 0.6949(4) 0.7643(3) 0.7109(2) 0.0405(14) Uani 1 1 d . U . . .
H15G H 0.655442 0.800021 0.718131 0.049 Uiso 1 1 calc R . . . .
C16G C 0.7502(4) 0.7811(4) 0.6802(2) 0.0447(15) Uani 1 1 d . U . . .
H16G H 0.749568 0.828988 0.667306 0.054 Uiso 1 1 calc R . . . .
C17G C 0.8061(4) 0.7288(4) 0.6683(2) 0.0424(14) Uani 1 1 d . U . . .
H17G H 0.844053 0.740455 0.647286 0.051 Uiso 1 1 calc R . . . .
C18G C 0.8065(4) 0.6595(4) 0.6872(2) 0.0441(15) Uani 1 1 d . U . . .
H18G H 0.844157 0.622627 0.678994 0.053 Uiso 1 1 calc R . . . .
C19G C 0.7514(3) 0.6439(3) 0.7184(2) 0.0385(13) Uani 1 1 d . U . . .
H19G H 0.751559 0.596091 0.731320 0.046 Uiso 1 1 calc R . . . .
C20G C 0.6746(3) 0.6729(3) 0.80152(18) 0.0304(11) Uani 1 1 d . U . . .
C21G C 0.7544(3) 0.6862(3) 0.8046(2) 0.0374(13) Uani 1 1 d . U . . .
H21G H 0.792450 0.699660 0.783933 0.045 Uiso 1 1 calc R . . . .
C22G C 0.7640(3) 0.6758(3) 0.8421(2) 0.0366(12) Uani 1 1 d . U . . .
H22G H 0.810507 0.679358 0.852802 0.044 Uiso 1 1 calc R . . . .
C23G C 0.6904(3) 0.6583(3) 0.86299(18) 0.0313(11) Uani 1 1 d . U . . .
C24G C 0.6762(3) 0.6424(3) 0.90316(18) 0.0305(11) Uani 1 1 d . U . . .
C25G C 0.7454(3) 0.6317(3) 0.92394(19) 0.0355(12) Uani 1 1 d . U . . .
C26G C 0.7606(4) 0.6790(4) 0.9518(2) 0.0460(15) Uani 1 1 d . U . . .
H26G H 0.726064 0.719590 0.958008 0.055 Uiso 1 1 calc R . . . .
C27G C 0.8262(4) 0.6670(5) 0.9707(2) 0.0538(17) Uani 1 1 d . U . . .
H27G H 0.836022 0.699217 0.989690 0.065 Uiso 1 1 calc R . . . .
C28G C 0.8768(4) 0.6077(5) 0.9615(2) 0.0566(18) Uani 1 1 d . U . . .
H28G H 0.921434 0.599370 0.974092 0.068 Uiso 1 1 calc R . . . .
C29G C 0.8624(4) 0.5613(5) 0.9342(2) 0.0514(16) Uani 1 1 d . U . . .
H29G H 0.897334 0.521226 0.927610 0.062 Uiso 1 1 calc R . . . .
C30G C 0.7969(4) 0.5728(4) 0.9162(2) 0.0414(14) Uani 1 1 d . U . . .
H30G H 0.786819 0.539193 0.897897 0.050 Uiso 1 1 calc R . . . .
C31G C 0.6044(3) 0.6326(3) 0.92372(19) 0.0331(11) Uani 1 1 d . U . . .
C32G C 0.5899(4) 0.6183(4) 0.9655(2) 0.0409(13) Uani 1 1 d . U . . .
H32G H 0.626552 0.615472 0.983369 0.049 Uiso 1 1 calc R . . . .
C33G C 0.5143(4) 0.6098(4) 0.9735(2) 0.0427(14) Uani 1 1 d . U . . .
H33G H 0.487257 0.600093 0.998454 0.051 Uiso 1 1 calc R . . . .
C34G C 0.4817(3) 0.6181(3) 0.93818(18) 0.0326(11) Uani 1 1 d . U . . .
C35G C 0.4040(3) 0.6104(3) 0.93514(18) 0.0324(11) Uani 1 1 d . U . . .
C36G C 0.3536(3) 0.5939(4) 0.97201(19) 0.0384(13) Uani 1 1 d . U . . .
C37G C 0.3115(5) 0.6490(4) 0.9921(3) 0.060(2) Uani 1 1 d . U . . .
H37G H 0.312831 0.698685 0.981492 0.072 Uiso 1 1 calc R . . . .
C38G C 0.2681(6) 0.6332(5) 1.0268(3) 0.068(2) Uani 1 1 d . U . . .
H38G H 0.239229 0.671923 1.039651 0.082 Uiso 1 1 calc R . . . .
C39G C 0.2659(4) 0.5624(5) 1.0431(2) 0.0546(17) Uani 1 1 d . U . . .
H39G H 0.236551 0.552250 1.067390 0.066 Uiso 1 1 calc R . . . .
C40G C 0.3060(5) 0.5063(5) 1.0244(2) 0.0564(18) Uani 1 1 d . U . . .
H40G H 0.304432 0.456958 1.035533 0.068 Uiso 1 1 calc R . . . .
C41G C 0.3494(4) 0.5220(4) 0.9887(2) 0.0521(17) Uani 1 1 d . U . . .
H41G H 0.376648 0.482718 0.975615 0.063 Uiso 1 1 calc R . . . .
C42G C 0.3698(3) 0.6159(3) 0.90057(18) 0.0331(11) Uani 1 1 d . U . . .
C43G C 0.2896(3) 0.6081(3) 0.8979(2) 0.0363(13) Uani 1 1 d . U . . .
H43G H 0.251012 0.597102 0.918690 0.044 Uiso 1 1 calc R . . . .
C44G C 0.2798(3) 0.6192(3) 0.86034(19) 0.0348(12) Uani 1 1 d . U . . .
H44G H 0.232814 0.617161 0.849848 0.042 Uiso 1 1 calc R . . . .
C45G C 0.3527(3) 0.6348(3) 0.83900(19) 0.0331(11) Uani 1 1 d . U . . .
C46G C 0.3681(3) 0.6491(3) 0.79905(19) 0.0351(12) Uani 1 1 d . U . . .
C47G C 0.3004(3) 0.6557(4) 0.77649(19) 0.0366(12) Uani 1 1 d . U . . .
C48G C 0.2476(3) 0.7159(4) 0.7821(2) 0.0396(13) Uani 1 1 d . U . . .
H48G H 0.253849 0.750393 0.800623 0.048 Uiso 1 1 calc R . . . .
C49G C 0.1861(4) 0.7248(4) 0.7606(2) 0.0454(15) Uani 1 1 d . U . . .
H49G H 0.150468 0.765477 0.764389 0.054 Uiso 1 1 calc R . . . .
C50G C 0.1767(4) 0.6746(4) 0.7339(2) 0.0514(16) Uani 1 1 d . U . . .
H50G H 0.134768 0.681081 0.719160 0.062 Uiso 1 1 calc R . . . .
C51G C 0.2283(4) 0.6145(4) 0.7283(2) 0.0474(15) Uani 1 1 d . U . . .
H51G H 0.221853 0.580098 0.709733 0.057 Uiso 1 1 calc R . . . .
C52G C 0.2892(4) 0.6053(4) 0.7500(2) 0.0431(14) Uani 1 1 d . U . . .
H52G H 0.323809 0.563693 0.746528 0.052 Uiso 1 1 calc R . . . .
O1H O 0.8137(3) 0.3717(3) 0.82596(18) 0.0541(12) Uani 1 1 d . U . . .
N1H N 0.7593(3) 0.3121(3) 0.8832(2) 0.0466(13) Uani 1 1 d . U . . .
N2H N 0.7093(3) 0.4226(3) 0.86367(19) 0.0431(12) Uani 1 1 d . U . . .
C1H C 0.7072(4) 0.3384(4) 0.9160(2) 0.0453(14) Uani 1 1 d D U . . .
H1H H 0.737053 0.367223 0.931935 0.054 Uiso 1 1 calc R . . . .
C2H C 0.6545(4) 0.3923(4) 0.8953(2) 0.0435(14) Uani 1 1 d D U . . .
H2H H 0.617351 0.362904 0.883885 0.052 Uiso 1 1 calc R . . . .
C3H C 0.6101(4) 0.4412(4) 0.9239(2) 0.0497(16) Uani 1 1 d D U . . .
H3HA H 0.576967 0.477620 0.910606 0.060 Uiso 1 1 calc R . . . .
H3HB H 0.645438 0.468430 0.937110 0.060 Uiso 1 1 calc R . . . .
C4H C 0.5612(4) 0.3907(4) 0.9531(2) 0.0540(17) Uani 1 1 d D U . . .
H4HA H 0.521921 0.368866 0.939936 0.065 Uiso 1 1 calc R . . . .
H4HB H 0.534311 0.420891 0.973578 0.065 Uiso 1 1 calc R . . . .
C5H C 0.6095(4) 0.3268(4) 0.9722(3) 0.0552(18) Uani 1 1 d D U . . .
H5HA H 0.641801 0.348253 0.989416 0.066 Uiso 1 1 calc R . . . .
H5HB H 0.574339 0.292849 0.988175 0.066 Uiso 1 1 calc R . . . .
C6H C 0.6602(4) 0.2830(4) 0.9429(3) 0.0534(17) Uani 1 1 d D U . . .
H6HA H 0.628618 0.254740 0.928051 0.064 Uiso 1 1 calc R . . . .
H6HB H 0.694467 0.247652 0.956132 0.064 Uiso 1 1 calc R . . . .
C7H C 0.7659(4) 0.3678(4) 0.8544(2) 0.0458(15) Uani 1 1 d . U . . .
C8H C 0.8258(4) 0.2648(4) 0.8899(3) 0.0532(18) Uani 1 1 d . U . . .
H8HA H 0.841948 0.274265 0.915146 0.064 Uiso 1 1 calc R . . . .
H8HB H 0.868621 0.276691 0.869637 0.064 Uiso 1 1 calc R . . . .
Cl11 Cl 0.5075(2) 0.4805(2) 0.39738(13) 0.1208(13) Uani 1 1 d D U . . .
Cl12 Cl 0.56512(17) 0.45942(14) 0.31620(9) 0.0838(7) Uani 1 1 d D U . . .
C6SO C 0.4972(8) 0.4359(6) 0.3550(3) 0.105(4) Uani 1 1 d D U . . .
H6SC H 0.500817 0.381615 0.360683 0.126 Uiso 1 1 calc R . . . .
H6SD H 0.445599 0.448668 0.347498 0.126 Uiso 1 1 calc R . . . .
Cl7 Cl 0.5550(2) 0.5042(2) 0.61847(13) 0.1139(11) Uani 1 1 d D U . . .
Cl8 Cl 0.6287(2) 0.5271(2) 0.68667(14) 0.1212(12) Uani 1 1 d D U . . .
C4SO C 0.5430(8) 0.5055(10) 0.6709(4) 0.133(6) Uani 1 1 d D U . . .
H4SC H 0.502385 0.542740 0.679180 0.159 Uiso 1 1 calc R . . . .
H4SD H 0.527155 0.456392 0.682455 0.159 Uiso 1 1 calc R . . . .
Cl3 Cl 0.4012(4) 0.2944(9) -0.0020(2) 0.100(3) Uani 0.51(2) 1 d D U P E 1
Cl4 Cl 0.3212(6) 0.1650(8) 0.0240(8) 0.165(7) Uani 0.51(2) 1 d D U P E 1
C2SO C 0.3168(8) 0.2633(9) 0.0235(5) 0.051(4) Uani 0.51(2) 1 d D U P E 1
H2SA H 0.272344 0.283643 0.010892 0.061 Uiso 0.51(2) 1 calc R . P E 1
H2SB H 0.311260 0.279423 0.050163 0.061 Uiso 0.51(2) 1 calc R . P E 1
Cl3A Cl 0.4010(6) 0.2414(12) 0.0012(3) 0.131(4) Uani 0.49(2) 1 d D U P E 2
Cl4A Cl 0.3137(4) 0.1340(6) 0.0481(3) 0.084(3) Uani 0.49(2) 1 d D U P E 2
C2SP C 0.3196(13) 0.2303(10) 0.0343(7) 0.077(7) Uani 0.49(2) 1 d D U P E 2
H2SC H 0.273463 0.248511 0.022418 0.093 Uiso 0.49(2) 1 calc R . P E 2
H2SD H 0.323016 0.258712 0.057091 0.093 Uiso 0.49(2) 1 calc R . P E 2
Cl9 Cl 0.8679(3) 0.2847(4) 0.7185(4) 0.142(4) Uani 0.5 1 d . U P . .
Cl10 Cl 0.8225(5) 0.1857(4) 0.6656(2) 0.119(2) Uani 0.5 1 d . U P . .
C5SO C 0.8856(11) 0.2186(11) 0.6866(9) 0.097(8) Uani 0.5 1 d . U P . .
H5SC H 0.924674 0.237975 0.666081 0.117 Uiso 0.5 1 calc R . P . .
H5SD H 0.910491 0.176058 0.700177 0.117 Uiso 0.5 1 calc R . P . .
Cl15 Cl 0.4949(2) 0.8689(4) 0.1473(2) 0.0974(19) Uani 0.5 1 d D U P . .
Cl16 Cl 0.5413(3) 0.8217(3) 0.2246(3) 0.111(2) Uani 0.5 1 d D U P . .
C8SO C 0.5384(10) 0.8926(9) 0.1876(4) 0.072(5) Uani 0.5 1 d D U P . .
H8SF H 0.591369 0.907048 0.178549 0.086 Uiso 0.5 1 calc R . P . .
H8SG H 0.510156 0.936423 0.198609 0.086 Uiso 0.5 1 calc R . P . .
Cl13 Cl 0.96432(13) 0.21003(12) 0.39443(7) 0.0683(5) Uani 1 1 d . U . . .
Cl14 Cl 0.98074(14) 0.10176(13) 0.45849(9) 0.0811(8) Uani 1 1 d . U . . .
C7SO C 0.9250(4) 0.1336(4) 0.4227(2) 0.0508(16) Uani 1 1 d . U . . .
H7SA H 0.873123 0.148012 0.434798 0.061 Uiso 1 1 calc R . . . .
H7SB H 0.920030 0.092939 0.405751 0.061 Uiso 1 1 calc R . . . .
Cl17 Cl 0.9595(2) 0.4399(2) 0.11525(16) 0.148(2) Uani 1 1 d D U . . .
Cl18 Cl 0.94491(15) 0.55382(15) 0.05378(8) 0.0792(6) Uani 1 1 d D U . . .
C9SO C 0.9085(5) 0.4715(5) 0.0784(3) 0.070(2) Uani 1 1 d D U . . .
H9SA H 0.854434 0.481188 0.088991 0.084 Uiso 1 1 calc R . . . .
H9SB H 0.909725 0.432627 0.059773 0.084 Uiso 1 1 calc R . . . .
O8SM O 0.5210(5) 0.8151(5) 0.0152(2) 0.093(2) Uani 1 1 d D U . . .
H8SM H 0.509663 0.814131 -0.007353 0.140 Uiso 1 1 calc GR . . . .
C8SM C 0.4596(7) 0.8407(7) 0.0385(4) 0.101(4) Uani 1 1 d D U . . .
H8SC H 0.437555 0.885530 0.026199 0.152 Uiso 1 1 calc GR . . . .
H8SD H 0.475607 0.852254 0.063198 0.152 Uiso 1 1 calc GR . . . .
H8SE H 0.421102 0.802752 0.043106 0.152 Uiso 1 1 calc GR . . . .
O3SM O 0.2103(4) 0.4778(3) 0.67219(19) 0.0661(15) Uani 1 1 d D U . . .
H3SM H 0.203787 0.476130 0.648893 0.099 Uiso 1 1 calc GR . . . .
C3SM C 0.1756(5) 0.4177(5) 0.6936(3) 0.069(2) Uani 1 1 d D U . . .
H3SC H 0.188087 0.372561 0.679789 0.103 Uiso 1 1 calc GR . . . .
H3SD H 0.119996 0.426837 0.697157 0.103 Uiso 1 1 calc GR . . . .
H3SE H 0.194491 0.411604 0.718844 0.103 Uiso 1 1 calc GR . . . .

loop_
_atom_site_aniso_label
_atom_site_aniso_U_11
_atom_site_aniso_U_22
_atom_site_aniso_U_33
_atom_site_aniso_U_23
_atom_site_aniso_U_13
_atom_site_aniso_U_12
O1I 0.052(3) 0.045(3) 0.076(4) 0.012(3) -0.002(3) 0.000(2)
N1I 0.035(2) 0.036(3) 0.059(4) -0.005(2) 0.000(2) 0.002(2)
N2I 0.038(3) 0.034(3) 0.071(4) -0.002(2) 0.000(2) -0.003(2)
C1I 0.044(3) 0.038(3) 0.060(4) -0.016(3) -0.005(3) -0.001(3)
C2I 0.039(3) 0.029(3) 0.064(4) -0.010(3) -0.005(3) -0.005(2)
C3I 0.042(3) 0.046(4) 0.064(5) -0.015(3) -0.005(3) -0.005(3)
C4I 0.042(3) 0.059(4) 0.055(4) -0.018(3) -0.008(3) -0.002(3)
C5I 0.047(4) 0.070(5) 0.054(5) -0.015(4) -0.006(3) -0.010(3)
C6I 0.042(3) 0.058(4) 0.053(4) -0.016(3) -0.003(3) -0.010(3)
C7I 0.040(3) 0.028(3) 0.063(4) -0.001(3) 0.003(3) 0.001(2)
C8I 0.040(3) 0.034(3) 0.074(5) -0.011(3) -0.004(3) -0.003(2)
O1J 0.043(2) 0.036(2) 0.069(3) -0.017(2) 0.002(2) 0.0010(18)
N1J 0.034(2) 0.038(3) 0.060(4) -0.011(2) 0.000(2) -0.003(2)
N2J 0.035(2) 0.043(3) 0.055(4) -0.012(2) -0.006(2) -0.001(2)
C1J 0.035(3) 0.046(3) 0.061(4) -0.001(3) -0.003(3) -0.003(3)
C2J 0.030(3) 0.053(4) 0.058(4) -0.013(3) -0.003(3) 0.001(3)
C3J 0.042(3) 0.072(5) 0.050(4) -0.018(4) -0.006(3) -0.006(3)
C4J 0.052(4) 0.082(6) 0.061(5) -0.024(4) -0.005(4) -0.014(4)
C5J 0.054(4) 0.078(5) 0.067(6) -0.021(4) 0.007(4) -0.006(4)
C6J 0.042(3) 0.057(4) 0.062(5) -0.009(3) 0.004(3) -0.002(3)
C7J 0.034(3) 0.037(3) 0.057(4) -0.013(3) -0.005(3) 0.006(2)
C8J 0.027(3) 0.042(3) 0.061(4) -0.006(3) -0.004(3) 0.008(2)
Zn1K 0.0301(3) 0.0249(3) 0.0323(4) -0.0040(3) -0.0039(3) 0.0002(3)
O1K 0.0275(19) 0.050(2) 0.052(3) -0.021(2) -0.0043(18) -0.0022(17)
N1K 0.034(3) 0.037(3) 0.072(4) -0.017(3) -0.011(3) 0.002(2)
N2K 0.036(2) 0.041(3) 0.044(3) -0.012(2) -0.009(2) 0.003(2)
N3K 0.028(2) 0.029(2) 0.035(3) -0.0034(18) -0.0024(18) 0.0004(17)
N4K 0.032(2) 0.025(2) 0.030(2) -0.0003(18) -0.0022(18) 0.0011(17)
N5K 0.034(2) 0.023(2) 0.030(2) -0.0035(17) -0.0040(19) -0.0027(17)
N6K 0.032(2) 0.023(2) 0.034(3) -0.0011(18) -0.0042(19) -0.0012(17)
C1K 0.042(3) 0.045(3) 0.065(5) -0.005(3) -0.014(3) 0.001(3)
C2K 0.035(3) 0.046(3) 0.050(4) -0.012(3) -0.012(3) 0.000(2)
C3K 0.053(4) 0.055(4) 0.054(4) -0.017(3) -0.012(3) -0.007(3)
C4K 0.066(5) 0.077(5) 0.063(6) -0.014(4) -0.021(4) -0.018(4)
C5K 0.056(4) 0.078(5) 0.080(6) 0.003(4) -0.033(4) -0.003(4)
C6K 0.055(4) 0.063(5) 0.095(7) -0.007(4) -0.031(4) 0.007(4)
C7K 0.031(3) 0.042(3) 0.051(4) -0.016(3) -0.005(2) -0.004(2)
C8K 0.039(3) 0.038(3) 0.083(6) -0.018(3) -0.003(3) 0.000(3)
C9K 0.027(2) 0.033(3) 0.034(3) -0.007(2) -0.001(2) -0.001(2)
C10K 0.031(3) 0.033(3) 0.033(3) -0.007(2) -0.001(2) -0.003(2)
C11K 0.035(3) 0.025(2) 0.037(3) -0.004(2) -0.005(2) 0.000(2)
C12K 0.027(2) 0.028(2) 0.037(3) -0.006(2) -0.002(2) -0.005(2)
C13K 0.026(2) 0.024(2) 0.042(3) -0.003(2) -0.002(2) -0.0014(19)
C14K 0.038(3) 0.027(3) 0.035(3) -0.001(2) -0.006(2) -0.002(2)
C15K 0.039(3) 0.028(3) 0.033(3) -0.005(2) -0.005(2) -0.001(2)
C16K 0.049(3) 0.027(3) 0.041(4) -0.002(2) -0.003(3) 0.004(2)
C17K 0.056(3) 0.033(3) 0.034(3) -0.007(2) -0.009(3) -0.008(2)
C18K 0.049(3) 0.032(3) 0.044(4) -0.003(2) -0.004(3) -0.015(2)
C19K 0.040(3) 0.036(3) 0.041(4) -0.008(3) -0.002(3) -0.003(2)
C20K 0.030(2) 0.027(2) 0.037(3) -0.001(2) -0.005(2) -0.002(2)
C21K 0.047(3) 0.030(3) 0.040(3) 0.002(2) -0.009(3) 0.001(2)
C22K 0.043(3) 0.033(3) 0.038(3) 0.002(2) -0.008(3) 0.001(2)
C23K 0.032(3) 0.029(3) 0.035(3) -0.003(2) 0.000(2) 0.003(2)
C24K 0.027(2) 0.030(2) 0.033(3) -0.003(2) 0.000(2) -0.002(2)
C25K 0.040(3) 0.025(2) 0.033(3) -0.008(2) -0.004(2) 0.002(2)
C26K 0.041(3) 0.034(3) 0.044(3) 0.000(2) -0.004(3) -0.007(2)
C27K 0.058(4) 0.038(3) 0.042(4) 0.004(3) 0.005(3) 0.001(3)
C28K 0.083(5) 0.038(3) 0.029(3) 0.001(3) -0.005(3) 0.008(3)
C29K 0.061(4) 0.045(4) 0.039(4) -0.009(3) -0.017(3) 0.007(3)
C30K 0.044(3) 0.033(3) 0.043(3) -0.008(2) -0.012(3) 0.001(2)
C31K 0.027(2) 0.030(2) 0.033(3) -0.008(2) -0.003(2) -0.003(2)
C32K 0.040(3) 0.025(2) 0.038(3) -0.008(2) -0.001(2) 0.001(2)
C33K 0.039(3) 0.035(3) 0.037(3) -0.005(2) -0.003(2) 0.002(2)
C34K 0.029(2) 0.024(2) 0.036(3) -0.003(2) -0.004(2) -0.003(2)
C35K 0.030(3) 0.027(3) 0.037(3) -0.005(2) -0.003(2) -0.001(2)
C36K 0.045(3) 0.027(3) 0.028(3) -0.002(2) -0.003(2) -0.001(2)
C37K 0.070(4) 0.041(3) 0.037(4) -0.001(3) 0.004(3) 0.017(3)
C38K 0.094(5) 0.047(4) 0.035(4) -0.006(3) -0.002(4) 0.025(3)
C39K 0.115(6) 0.040(4) 0.035(4) -0.002(3) -0.014(4) -0.007(4)
C40K 0.082(5) 0.041(3) 0.050(5) 0.006(3) -0.026(4) -0.016(3)
C41K 0.044(3) 0.040(3) 0.038(4) 0.006(3) -0.011(3) -0.010(2)
C42K 0.030(3) 0.025(2) 0.037(3) -0.003(2) -0.005(2) 0.002(2)
C43K 0.042(3) 0.030(3) 0.039(3) -0.005(2) -0.001(3) 0.006(2)
C44K 0.049(3) 0.040(3) 0.031(3) -0.004(2) -0.005(3) 0.006(3)
C45K 0.033(3) 0.029(3) 0.033(3) -0.005(2) -0.005(2) -0.003(2)
C46K 0.031(3) 0.033(3) 0.036(3) -0.004(2) -0.004(2) -0.001(2)
C47K 0.040(3) 0.028(3) 0.038(3) -0.004(2) -0.007(2) 0.001(2)
C48K 0.037(3) 0.061(4) 0.047(4) -0.008(3) -0.003(3) -0.002(3)
C49K 0.052(4) 0.063(4) 0.044(4) 0.001(3) 0.003(3) -0.003(3)
C50K 0.078(5) 0.042(4) 0.042(4) -0.006(3) -0.007(3) -0.003(3)
C51K 0.079(5) 0.063(5) 0.051(4) -0.013(4) -0.019(4) -0.029(4)
C52K 0.057(4) 0.062(4) 0.042(4) -0.010(3) -0.004(3) -0.020(3)
O1L 0.083(4) 0.042(3) 0.099(5) 0.011(3) 0.038(4) 0.013(3)
N1L 0.034(3) 0.037(3) 0.076(4) -0.012(3) 0.004(3) 0.002(2)
N2L 0.043(3) 0.036(3) 0.101(5) -0.018(3) 0.006(3) -0.004(2)
C1L 0.035(3) 0.053(4) 0.083(5) -0.035(3) -0.013(3) -0.002(3)
C2L 0.035(3) 0.044(3) 0.081(5) -0.023(3) -0.010(3) -0.001(3)
C3L 0.050(4) 0.069(5) 0.101(6) -0.050(4) -0.009(4) 0.005(4)
C4L 0.061(5) 0.099(6) 0.073(6) -0.036(5) -0.022(4) 0.024(4)
C5L 0.087(6) 0.107(7) 0.071(6) -0.037(5) -0.032(5) 0.042(6)
C6L 0.062(5) 0.065(5) 0.068(5) -0.018(4) -0.015(4) 0.018(4)
C7L 0.036(3) 0.036(3) 0.090(5) -0.003(3) 0.019(3) -0.005(2)
C8L 0.056(4) 0.025(3) 0.107(7) -0.003(3) 0.027(4) 0.000(3)
Zn1M 0.0268(3) 0.0271(3) 0.0324(4) -0.0014(3) -0.0019(3) -0.0013(3)
O1M 0.040(2) 0.0251(19) 0.060(3) -0.0033(18) -0.005(2) -0.0025(16)
N1M 0.052(3) 0.033(3) 0.048(3) -0.006(2) -0.013(2) -0.001(2)
N2M 0.060(3) 0.036(3) 0.062(4) -0.004(3) 0.015(3) 0.006(2)
N3M 0.027(2) 0.027(2) 0.035(3) -0.0009(18) -0.0011(18) 0.0004(17)
N4M 0.030(2) 0.032(2) 0.030(3) -0.0041(19) -0.0059(18) -0.0014(18)
N5M 0.029(2) 0.025(2) 0.035(3) -0.0071(18) 0.0003(18) -0.0028(17)
N6M 0.025(2) 0.034(2) 0.028(2) -0.0027(18) -0.0011(17) -0.0023(17)
C1M 0.094(5) 0.056(4) 0.052(4) -0.011(3) -0.017(4) 0.027(4)
C2M 0.098(5) 0.053(4) 0.046(4) -0.001(3) 0.000(4) 0.022(4)
C7M 0.042(3) 0.024(3) 0.046(3) 0.002(2) 0.000(2) 0.000(2)
C8M 0.045(3) 0.028(3) 0.057(4) 0.000(3) -0.016(3) -0.004(2)
C9M 0.027(2) 0.028(3) 0.034(3) -0.003(2) -0.004(2) 0.000(2)
C10M 0.031(3) 0.037(3) 0.037(3) 0.002(2) -0.004(2) -0.003(2)
C11M 0.029(2) 0.036(3) 0.038(3) 0.002(2) -0.003(2) -0.007(2)
C12M 0.034(3) 0.028(3) 0.034(3) -0.001(2) 0.000(2) 0.000(2)
C13M 0.032(2) 0.029(3) 0.032(3) -0.002(2) -0.002(2) -0.004(2)
C14M 0.032(3) 0.030(3) 0.039(3) -0.004(2) -0.001(2) -0.003(2)
C15M 0.034(3) 0.039(3) 0.040(3) -0.009(2) 0.002(2) 0.002(2)
C16M 0.033(3) 0.044(3) 0.045(4) -0.010(3) 0.006(2) -0.002(2)
C17M 0.040(3) 0.051(3) 0.039(4) -0.005(3) 0.006(3) -0.007(3)
C18M 0.047(3) 0.044(3) 0.045(4) 0.006(3) -0.002(3) -0.004(3)
C19M 0.039(3) 0.040(3) 0.037(3) 0.002(2) -0.004(2) -0.004(2)
C20M 0.030(2) 0.030(3) 0.032(3) 0.000(2) 0.001(2) 0.001(2)
C21M 0.031(3) 0.045(3) 0.038(3) 0.000(3) 0.000(2) -0.001(2)
C22M 0.034(3) 0.049(3) 0.036(3) 0.002(3) -0.010(2) 0.000(2)
C23M 0.028(2) 0.034(3) 0.036(3) 0.000(2) -0.003(2) -0.002(2)
C24M 0.030(2) 0.028(3) 0.040(3) -0.002(2) -0.005(2) -0.001(2)
C25M 0.023(2) 0.039(3) 0.037(3) 0.001(2) -0.001(2) -0.002(2)
C26M 0.031(3) 0.040(3) 0.041(4) 0.002(3) -0.004(2) -0.006(2)
C27M 0.032(3) 0.054(4) 0.048(4) 0.013(3) -0.004(3) 0.000(3)
C28M 0.037(3) 0.081(5) 0.047(4) 0.006(3) -0.011(3) -0.007(3)
C29M 0.041(3) 0.092(6) 0.051(5) -0.016(4) -0.013(3) -0.010(3)
C30M 0.038(3) 0.054(4) 0.050(4) -0.014(3) -0.009(3) -0.002(3)
C31M 0.026(2) 0.026(2) 0.039(3) -0.005(2) -0.001(2) -0.0042(19)
C32M 0.028(2) 0.029(3) 0.038(3) -0.002(2) 0.001(2) 0.000(2)
C33M 0.030(3) 0.028(3) 0.041(3) 0.006(2) -0.002(2) -0.003(2)
C34M 0.026(2) 0.022(2) 0.037(3) 0.000(2) -0.003(2) -0.0015(18)
C35M 0.029(2) 0.023(2) 0.034(3) -0.003(2) 0.001(2) -0.0020(19)
C36M 0.029(2) 0.037(3) 0.023(3) -0.002(2) 0.003(2) -0.007(2)
C37M 0.031(3) 0.033(3) 0.045(4) -0.001(2) -0.003(2) -0.001(2)
C38M 0.036(3) 0.037(3) 0.041(4) 0.007(2) -0.002(2) -0.003(2)
C39M 0.033(3) 0.046(3) 0.040(4) 0.002(3) 0.000(2) -0.005(2)
C40M 0.039(3) 0.044(3) 0.039(4) -0.006(3) 0.007(3) 0.000(2)
C41M 0.038(3) 0.038(3) 0.040(4) 0.000(2) 0.003(2) -0.002(2)
C42M 0.030(2) 0.029(3) 0.033(3) -0.003(2) -0.003(2) 0.000(2)
C43M 0.041(3) 0.039(3) 0.030(3) -0.004(2) -0.005(2) -0.005(2)
C44M 0.032(3) 0.040(3) 0.032(3) -0.006(2) -0.007(2) 0.004(2)
C45M 0.030(2) 0.029(3) 0.030(3) -0.001(2) -0.004(2) 0.001(2)
C46M 0.033(2) 0.024(2) 0.032(3) -0.002(2) -0.006(2) -0.004(2)
C47M 0.027(2) 0.033(3) 0.034(3) -0.001(2) -0.004(2) 0.000(2)
C48M 0.031(3) 0.037(3) 0.041(4) -0.007(2) -0.005(2) 0.002(2)
C49M 0.042(3) 0.044(3) 0.042(4) -0.003(3) -0.007(3) -0.007(2)
C50M 0.034(3) 0.048(3) 0.035(3) 0.006(2) -0.007(2) -0.006(2)
C51M 0.027(2) 0.040(3) 0.041(3) 0.006(2) -0.004(2) 0.002(2)
C52M 0.030(2) 0.032(3) 0.037(3) 0.000(2) -0.002(2) -0.002(2)
C3MA 0.094(12) 0.079(13) 0.041(7) -0.007(7) -0.009(7) 0.021(9)
C4MA 0.092(11) 0.089(12) 0.056(9) -0.020(8) -0.011(8) 0.017(9)
C5MA 0.100(12) 0.102(12) 0.053(9) -0.026(9) -0.001(9) 0.025(9)
C6MA 0.096(11) 0.091(10) 0.041(10) -0.038(9) -0.012(8) 0.037(8)
C3MB 0.109(13) 0.074(12) 0.050(7) -0.021(8) 0.009(8) 0.021(9)
C4MB 0.119(13) 0.101(13) 0.059(9) -0.033(9) 0.006(10) 0.007(10)
C5MB 0.113(12) 0.107(12) 0.048(10) -0.026(9) 0.007(9) 0.014(10)
C6MB 0.114(13) 0.103(11) 0.039(11) -0.051(10) -0.004(9) 0.007(10)
O1N 0.043(2) 0.037(2) 0.065(3) 0.008(2) -0.022(2) -0.0032(18)
N1N 0.045(3) 0.032(2) 0.049(3) 0.003(2) -0.019(2) -0.004(2)
N2N 0.033(2) 0.036(3) 0.059(4) -0.004(2) -0.015(2) -0.0024(19)
C1N 0.044(3) 0.034(3) 0.057(4) -0.002(3) -0.016(3) -0.003(2)
C2N 0.043(3) 0.031(3) 0.047(4) -0.004(2) -0.015(3) -0.004(2)
C3N 0.044(3) 0.058(4) 0.052(4) -0.007(3) -0.005(3) -0.012(3)
C4N 0.056(4) 0.064(4) 0.038(4) 0.001(3) -0.012(3) -0.016(3)
C5N 0.062(4) 0.048(4) 0.053(4) -0.001(3) -0.022(3) -0.010(3)
C6N 0.046(3) 0.047(4) 0.060(4) 0.005(3) -0.024(3) -0.012(3)
C7N 0.043(3) 0.026(3) 0.053(4) -0.001(2) -0.014(3) -0.001(2)
C8N 0.034(3) 0.036(3) 0.052(4) -0.009(3) -0.013(3) 0.005(2)
O1O 0.036(2) 0.044(2) 0.053(3) -0.005(2) -0.0026(19) -0.0006(17)
N1O 0.041(3) 0.033(2) 0.052(3) -0.005(2) -0.013(2) -0.003(2)
N2O 0.032(2) 0.034(2) 0.052(3) -0.008(2) -0.010(2) -0.0022(19)
C1O 0.034(3) 0.039(3) 0.053(4) -0.004(3) -0.007(3) -0.004(2)
C2O 0.037(3) 0.038(3) 0.049(4) -0.008(3) -0.008(3) -0.004(2)
C3O 0.041(3) 0.045(3) 0.047(4) -0.003(3) -0.011(3) -0.004(3)
C4O 0.051(4) 0.049(4) 0.048(4) -0.007(3) -0.008(3) -0.006(3)
C5O 0.049(4) 0.057(4) 0.061(5) -0.022(3) -0.008(3) -0.003(3)
C6O 0.040(3) 0.042(3) 0.067(5) -0.011(3) -0.005(3) -0.003(3)
C7O 0.035(3) 0.040(3) 0.049(4) -0.011(3) -0.008(3) -0.001(2)
C8O 0.036(3) 0.033(3) 0.059(4) 0.001(3) -0.005(3) -0.004(2)
O1P 0.044(2) 0.045(3) 0.069(4) -0.014(2) -0.011(2) -0.010(2)
N1P 0.032(2) 0.035(2) 0.052(3) -0.003(2) -0.002(2) -0.0012(19)
N2P 0.034(2) 0.039(3) 0.057(4) 0.000(2) -0.002(2) -0.007(2)
C1P 0.038(3) 0.046(3) 0.047(4) 0.002(3) -0.003(3) 0.002(2)
C2P 0.038(3) 0.048(3) 0.044(4) 0.004(3) -0.001(3) -0.002(2)
C3P 0.048(4) 0.062(4) 0.043(4) 0.005(3) -0.004(3) 0.004(3)
C4P 0.046(4) 0.076(5) 0.049(5) -0.002(4) -0.008(3) 0.008(3)
C5P 0.050(4) 0.064(4) 0.050(4) -0.015(3) -0.014(3) 0.004(3)
C6P 0.040(3) 0.050(4) 0.054(4) -0.008(3) 0.000(3) 0.003(3)
C7P 0.036(3) 0.039(3) 0.050(4) -0.003(3) 0.002(3) -0.005(2)
C8P 0.041(3) 0.037(3) 0.077(5) -0.004(3) 0.005(3) -0.009(3)
O1Q 0.046(2) 0.035(2) 0.066(3) 0.007(2) -0.020(2) -0.0022(18)
N1Q 0.041(3) 0.032(2) 0.061(4) 0.002(2) -0.016(2) -0.006(2)
N2Q 0.033(2) 0.037(3) 0.051(3) -0.001(2) -0.009(2) 0.0011(19)
C1Q 0.045(3) 0.037(3) 0.050(4) -0.003(3) -0.016(3) -0.003(2)
C2Q 0.040(3) 0.039(3) 0.041(4) 0.002(3) -0.009(3) -0.002(2)
C3Q 0.048(3) 0.055(4) 0.041(4) -0.003(3) -0.003(3) -0.004(3)
C4Q 0.059(4) 0.043(3) 0.048(4) 0.004(3) -0.014(3) -0.004(3)
C5Q 0.058(4) 0.046(4) 0.060(5) -0.003(3) -0.024(3) 0.003(3)
C6Q 0.046(3) 0.042(3) 0.063(5) -0.003(3) -0.017(3) -0.006(3)
C7Q 0.039(3) 0.031(3) 0.051(4) 0.002(2) -0.009(3) -0.004(2)
C8Q 0.047(3) 0.026(3) 0.059(4) 0.001(3) -0.006(3) -0.006(2)
O1R 0.042(2) 0.044(2) 0.060(3) -0.003(2) -0.013(2) -0.0039(19)
N1R 0.043(3) 0.032(3) 0.063(4) -0.004(2) -0.011(2) -0.005(2)
N2R 0.042(3) 0.035(3) 0.059(4) -0.004(2) -0.003(2) 0.001(2)
C1R 0.054(4) 0.042(3) 0.058(4) -0.009(3) -0.015(3) 0.013(3)
C2R 0.060(4) 0.040(3) 0.058(4) -0.007(3) -0.009(3) 0.003(3)
C3R 0.076(5) 0.050(4) 0.074(5) 0.002(4) -0.001(4) 0.014(4)
C4R 0.107(7) 0.090(7) 0.074(7) -0.005(5) -0.016(5) 0.030(6)
C5R 0.114(7) 0.081(7) 0.072(6) -0.016(5) -0.029(6) 0.013(6)
C6R 0.080(6) 0.070(5) 0.077(6) -0.025(4) -0.034(5) 0.004(4)
C7R 0.039(3) 0.033(3) 0.060(4) -0.003(3) -0.011(3) -0.006(2)
C8R 0.037(3) 0.029(3) 0.085(6) -0.009(3) -0.008(3) -0.004(2)
O1S 0.049(3) 0.043(3) 0.074(4) 0.001(2) 0.000(2) 0.003(2)
N1S 0.041(3) 0.035(3) 0.059(3) -0.008(2) -0.013(2) 0.003(2)
N2S 0.047(3) 0.039(3) 0.068(4) -0.011(3) -0.011(3) 0.000(2)
C1S 0.046(3) 0.043(3) 0.060(4) -0.008(3) -0.016(3) 0.000(3)
C2S 0.040(3) 0.040(3) 0.063(4) -0.016(3) -0.010(3) 0.004(3)
C3S 0.050(4) 0.061(4) 0.061(5) -0.024(3) -0.018(3) 0.009(3)
C4S 0.055(4) 0.080(5) 0.058(5) -0.015(4) -0.009(4) 0.014(4)
C5S 0.058(4) 0.065(5) 0.058(5) -0.010(4) -0.009(4) 0.006(4)
C6S 0.050(4) 0.040(3) 0.067(5) -0.011(3) -0.010(3) 0.007(3)
C7S 0.041(3) 0.034(3) 0.067(4) -0.006(3) -0.009(3) 0.001(2)
C8S 0.037(3) 0.032(3) 0.065(5) -0.006(3) -0.012(3) -0.001(2)
Zn1T 0.0307(3) 0.0275(3) 0.0366(4) -0.0038(3) -0.0061(3) -0.0003(3)
O1T 0.0268(18) 0.036(2) 0.052(3) -0.0053(18) -0.0067(17) 0.0001(16)
N1T 0.039(3) 0.035(2) 0.054(3) -0.005(2) -0.008(2) 0.000(2)
N2T 0.033(2) 0.037(2) 0.043(3) -0.010(2) -0.005(2) -0.0021(19)
N3T 0.034(2) 0.025(2) 0.044(3) -0.0019(19) -0.004(2) 0.0008(18)
N4T 0.035(2) 0.027(2) 0.038(3) -0.0020(19) -0.009(2) 0.0038(18)
N5T 0.034(2) 0.030(2) 0.037(3) -0.0075(19) -0.007(2) -0.0014(18)
N6T 0.036(2) 0.028(2) 0.041(3) -0.003(2) -0.004(2) -0.0027(19)
C1T 0.042(3) 0.044(3) 0.049(4) 0.000(3) -0.009(3) -0.005(3)
C2T 0.035(3) 0.045(3) 0.049(4) -0.004(3) -0.006(3) -0.007(2)
C3T 0.061(4) 0.060(4) 0.049(4) -0.007(3) -0.014(3) -0.016(3)
C4T 0.066(5) 0.083(5) 0.061(5) 0.007(4) -0.027(4) -0.019(4)
C5T 0.070(5) 0.078(5) 0.067(5) 0.017(4) -0.030(4) -0.011(4)
C6T 0.056(4) 0.059(4) 0.072(5) 0.012(4) -0.022(4) -0.002(3)
C7T 0.029(3) 0.029(3) 0.045(3) -0.004(2) -0.006(2) -0.002(2)
C8T 0.034(3) 0.034(3) 0.047(4) -0.011(2) 0.001(2) -0.003(2)
C9T 0.035(3) 0.032(3) 0.037(3) -0.005(2) -0.004(2) -0.005(2)
C10T 0.050(3) 0.037(3) 0.038(3) -0.009(2) -0.001(3) -0.008(3)
C11T 0.045(3) 0.031(3) 0.044(4) -0.005(2) -0.010(3) 0.003(2)
C12T 0.033(3) 0.029(3) 0.044(3) -0.002(2) -0.010(2) 0.000(2)
C13T 0.031(3) 0.027(3) 0.046(3) -0.005(2) -0.008(2) 0.001(2)
C14T 0.041(3) 0.025(3) 0.037(3) 0.000(2) -0.011(2) -0.002(2)
C15T 0.046(3) 0.043(3) 0.041(4) -0.003(3) 0.000(3) -0.007(3)
C16T 0.051(3) 0.038(3) 0.045(4) -0.002(3) -0.006(3) -0.013(3)
C17T 0.069(4) 0.032(3) 0.047(4) -0.007(3) -0.012(3) -0.008(3)
C18T 0.062(4) 0.033(3) 0.041(4) -0.007(3) -0.016(3) 0.006(3)
C19T 0.044(3) 0.030(3) 0.041(4) -0.002(2) -0.008(3) 0.001(2)
C20T 0.036(3) 0.024(2) 0.043(3) -0.003(2) -0.011(2) 0.002(2)
C21T 0.062(4) 0.033(3) 0.040(4) -0.002(2) -0.010(3) 0.011(3)
C22T 0.069(4) 0.040(3) 0.038(4) -0.005(3) -0.013(3) 0.012(3)
C23T 0.041(3) 0.032(3) 0.040(3) -0.006(2) -0.007(3) 0.005(2)
C24T 0.033(3) 0.036(3) 0.038(3) -0.008(2) -0.006(2) 0.004(2)
C25T 0.042(3) 0.029(3) 0.043(3) -0.006(2) -0.010(2) 0.004(2)
C26T 0.053(3) 0.030(3) 0.048(4) -0.001(3) 0.000(3) 0.000(2)
C27T 0.060(4) 0.046(4) 0.046(4) 0.003(3) 0.008(3) 0.007(3)
C28T 0.074(4) 0.044(4) 0.038(4) 0.000(3) -0.003(3) 0.014(3)
C29T 0.060(4) 0.043(3) 0.045(4) -0.013(3) -0.011(3) 0.006(3)
C30T 0.040(3) 0.045(3) 0.045(4) -0.008(3) -0.009(3) 0.003(3)
C31T 0.028(2) 0.030(3) 0.043(3) -0.006(2) -0.006(2) -0.001(2)
C32T 0.035(3) 0.033(3) 0.043(3) -0.012(2) -0.002(2) -0.001(2)
C33T 0.033(3) 0.031(3) 0.045(3) -0.010(2) -0.001(2) -0.003(2)
C34T 0.031(3) 0.030(3) 0.043(3) -0.005(2) -0.006(2) -0.006(2)
C35T 0.031(3) 0.029(3) 0.043(3) -0.005(2) -0.009(2) -0.002(2)
C36T 0.044(3) 0.029(3) 0.035(3) -0.004(2) 0.000(2) -0.003(2)
C37T 0.039(3) 0.033(3) 0.046(4) 0.000(2) -0.008(3) -0.005(2)
C38T 0.051(3) 0.033(3) 0.045(4) -0.009(3) 0.005(3) -0.001(2)
C39T 0.059(4) 0.027(3) 0.041(4) -0.006(2) 0.006(3) 0.002(2)
C40T 0.046(3) 0.033(3) 0.042(4) -0.003(2) 0.003(3) 0.008(2)
C41T 0.034(3) 0.032(3) 0.048(4) -0.001(2) -0.001(2) 0.000(2)
C42T 0.033(3) 0.032(3) 0.042(3) -0.005(2) -0.006(2) -0.003(2)
C43T 0.050(3) 0.033(3) 0.038(3) 0.000(2) -0.004(3) -0.007(2)
C44T 0.057(4) 0.037(3) 0.031(3) -0.001(2) -0.005(3) -0.005(3)
C45T 0.039(3) 0.034(3) 0.040(3) -0.005(2) -0.005(2) -0.002(2)
C46T 0.042(3) 0.035(3) 0.037(3) -0.002(2) -0.005(2) -0.007(2)
C47T 0.051(3) 0.032(3) 0.042(3) -0.002(2) -0.010(3) -0.007(2)
C48T 0.053(7) 0.048(8) 0.039(6) -0.004(6) -0.007(5) -0.015(6)
C49T 0.068(8) 0.067(9) 0.051(6) -0.015(7) -0.016(6) -0.027(7)
C50T 0.070(8) 0.054(7) 0.044(7) -0.013(6) -0.004(6) -0.010(7)
C51T 0.065(7) 0.053(8) 0.040(6) -0.003(7) -0.006(5) -0.012(7)
C52T 0.046(6) 0.046(9) 0.042(6) -0.001(6) -0.007(4) -0.007(6)
C53T 0.047(6) 0.049(9) 0.041(6) 0.002(6) -0.005(5) -0.016(6)
C54T 0.062(7) 0.047(8) 0.049(6) -0.003(6) -0.012(5) -0.019(6)
C55T 0.070(8) 0.046(8) 0.036(7) -0.007(6) -0.013(6) -0.016(7)
C56T 0.066(7) 0.048(9) 0.042(6) -0.010(7) -0.006(6) 0.001(7)
C57T 0.050(7) 0.052(10) 0.045(6) -0.011(8) -0.010(5) 0.003(8)
O1U 0.039(2) 0.044(2) 0.055(3) -0.014(2) -0.004(2) -0.0082(18)
N1U 0.034(2) 0.034(2) 0.045(3) -0.006(2) -0.006(2) -0.0045(19)
N2U 0.032(2) 0.032(2) 0.049(3) -0.007(2) -0.005(2) -0.0062(19)
C1U 0.045(3) 0.040(3) 0.043(3) -0.005(3) -0.001(3) -0.005(3)
C2U 0.035(3) 0.039(3) 0.049(4) -0.002(3) -0.004(2) -0.005(2)
C3U 0.050(4) 0.051(4) 0.054(4) -0.003(3) -0.013(3) -0.011(3)
C4U 0.067(5) 0.061(5) 0.062(5) -0.020(4) -0.009(4) -0.018(4)
C5U 0.073(5) 0.070(5) 0.043(4) -0.006(4) 0.000(4) -0.024(4)
C6U 0.049(4) 0.054(4) 0.047(4) -0.004(3) 0.002(3) -0.008(3)
C7U 0.033(3) 0.031(3) 0.047(3) -0.006(2) -0.004(2) 0.000(2)
C8U 0.034(3) 0.030(3) 0.054(4) -0.001(3) -0.011(3) -0.004(2)
Zn1V 0.0277(3) 0.0298(3) 0.0314(4) -0.0009(3) -0.0040(3) -0.0019(3)
O1V 0.037(2) 0.0244(18) 0.049(3) -0.0066(17) -0.0084(18) 0.0013(15)
N1V 0.032(2) 0.037(3) 0.046(3) 0.003(2) -0.006(2) -0.0016(19)
N2V 0.031(2) 0.036(2) 0.048(3) -0.002(2) -0.005(2) 0.0013(19)
N3V 0.031(2) 0.025(2) 0.033(3) -0.0017(18) -0.0066(18) -0.0036(17)
N4V 0.026(2) 0.035(2) 0.031(3) -0.0036(19) -0.0046(18) 0.0010(17)
N5V 0.033(2) 0.026(2) 0.031(3) -0.0021(18) -0.0063(18) -0.0018(17)
N6V 0.031(2) 0.033(2) 0.026(2) -0.0003(18) -0.0021(18) -0.0032(18)
C1V 0.035(3) 0.037(3) 0.046(4) 0.001(3) -0.008(2) -0.006(2)
C2V 0.040(3) 0.033(3) 0.046(4) 0.002(2) -0.011(3) 0.003(2)
C3V 0.041(3) 0.052(4) 0.049(4) 0.001(3) -0.017(3) 0.000(3)
C4V 0.044(3) 0.060(4) 0.050(4) 0.009(3) -0.013(3) 0.000(3)
C5V 0.046(4) 0.071(5) 0.060(5) 0.021(4) -0.012(3) -0.008(3)
C6V 0.044(3) 0.053(4) 0.052(4) 0.013(3) -0.009(3) -0.012(3)
C7V 0.033(3) 0.030(3) 0.044(3) -0.009(2) -0.010(2) 0.001(2)
C8V 0.034(3) 0.032(3) 0.053(4) -0.003(3) 0.000(3) -0.001(2)
C9V 0.021(2) 0.028(3) 0.038(3) -0.003(2) -0.004(2) -0.0005(19)
C10V 0.025(2) 0.033(3) 0.039(3) 0.000(2) -0.003(2) -0.002(2)
C11V 0.031(3) 0.034(3) 0.037(3) 0.004(2) -0.002(2) -0.005(2)
C12V 0.029(2) 0.032(3) 0.036(3) -0.002(2) -0.004(2) -0.001(2)
C13V 0.030(2) 0.024(2) 0.031(3) -0.001(2) -0.001(2) 0.0010(19)
C14V 0.028(2) 0.038(3) 0.036(3) -0.008(2) -0.002(2) -0.005(2)
C15V 0.039(3) 0.035(3) 0.034(3) 0.000(2) -0.001(2) -0.001(2)
C16V 0.050(3) 0.036(3) 0.038(4) 0.001(2) -0.003(3) -0.006(2)
C17V 0.043(3) 0.051(3) 0.034(4) 0.000(3) 0.001(3) -0.009(3)
C18V 0.039(3) 0.045(3) 0.044(4) -0.007(3) 0.005(3) -0.006(3)
C19V 0.037(3) 0.035(3) 0.036(3) -0.004(2) 0.002(2) 0.003(2)
C20V 0.034(3) 0.032(3) 0.033(3) 0.000(2) -0.003(2) -0.003(2)
C21V 0.035(3) 0.041(3) 0.034(3) 0.000(2) -0.005(2) -0.001(2)
C22V 0.036(3) 0.046(3) 0.035(3) 0.004(3) -0.008(2) -0.002(2)
C23V 0.033(2) 0.035(3) 0.032(3) -0.004(2) -0.009(2) -0.001(2)
C24V 0.034(3) 0.030(3) 0.037(3) -0.001(2) -0.009(2) 0.001(2)
C25V 0.032(3) 0.038(3) 0.032(3) 0.001(2) -0.003(2) -0.006(2)
C26V 0.028(3) 0.066(4) 0.044(4) -0.013(3) -0.004(3) -0.003(3)
C27V 0.040(3) 0.085(5) 0.042(4) -0.008(4) -0.010(3) -0.013(3)
C28V 0.030(3) 0.075(5) 0.048(4) 0.015(3) -0.010(3) -0.007(3)
C29V 0.031(3) 0.047(3) 0.064(5) 0.017(3) -0.009(3) -0.002(3)
C30V 0.031(3) 0.041(3) 0.050(4) 0.008(3) -0.009(3) 0.003(2)
C31V 0.023(2) 0.026(2) 0.037(3) -0.002(2) -0.002(2) 0.0000(19)
C32V 0.031(3) 0.036(3) 0.034(3) 0.002(2) -0.005(2) -0.003(2)
C33V 0.030(3) 0.033(3) 0.036(3) 0.000(2) -0.002(2) -0.001(2)
C34V 0.034(3) 0.026(2) 0.034(3) 0.000(2) -0.006(2) -0.002(2)
C35V 0.035(3) 0.039(3) 0.029(3) -0.010(2) -0.002(2) -0.001(2)
C36V 0.034(3) 0.056(3) 0.031(3) -0.001(3) -0.003(2) -0.006(3)
C37V 0.046(3) 0.050(4) 0.043(4) 0.003(3) 0.003(3) -0.007(3)
C38V 0.055(4) 0.081(5) 0.043(4) 0.009(4) -0.002(3) -0.022(4)
C39V 0.039(3) 0.110(6) 0.041(4) 0.003(4) -0.002(3) -0.004(4)
C40V 0.056(5) 0.109(6) 0.052(5) -0.005(4) 0.003(4) 0.034(5)
C41V 0.062(4) 0.074(5) 0.042(4) -0.007(3) 0.001(3) 0.022(4)
C42V 0.037(3) 0.037(3) 0.027(3) -0.005(2) -0.002(2) 0.000(2)
C43V 0.045(3) 0.049(3) 0.031(3) -0.006(3) -0.005(2) -0.003(3)
C44V 0.036(3) 0.046(3) 0.036(3) -0.006(3) -0.008(2) -0.001(2)
C45V 0.034(3) 0.031(3) 0.036(3) -0.004(2) -0.005(2) -0.007(2)
C46V 0.029(2) 0.027(2) 0.035(3) -0.003(2) -0.005(2) -0.004(2)
C47V 0.026(2) 0.038(3) 0.036(3) 0.005(2) -0.006(2) -0.007(2)
C48V 0.033(3) 0.036(3) 0.035(3) 0.005(2) -0.007(2) -0.009(2)
C49V 0.036(3) 0.045(3) 0.039(4) 0.004(3) -0.006(2) -0.002(2)
C50V 0.031(3) 0.059(4) 0.044(4) -0.002(3) -0.008(3) -0.008(3)
C51V 0.040(3) 0.049(3) 0.044(4) -0.004(3) -0.011(3) -0.014(3)
C52V 0.038(3) 0.037(3) 0.039(4) -0.001(2) -0.010(2) -0.004(2)
O1W 0.037(2) 0.043(2) 0.058(3) -0.016(2) -0.011(2) -0.0032(18)
N1W 0.040(3) 0.038(3) 0.051(3) -0.010(2) -0.012(2) 0.000(2)
N2W 0.041(3) 0.041(3) 0.067(4) -0.022(3) -0.023(3) 0.010(2)
C1W 0.063(4) 0.059(4) 0.068(5) -0.028(4) -0.029(4) 0.023(3)
C2W 0.042(3) 0.049(3) 0.053(4) -0.018(3) -0.020(3) 0.013(3)
C3W 0.074(5) 0.068(5) 0.062(5) -0.024(4) -0.026(4) 0.032(4)
C7W 0.031(3) 0.037(3) 0.056(4) -0.006(3) -0.010(3) 0.000(2)
C8W 0.043(3) 0.040(3) 0.069(5) -0.012(3) -0.018(3) 0.001(3)
C4WA 0.087(11) 0.067(9) 0.041(10) -0.010(7) -0.022(8) 0.029(7)
C5WA 0.065(9) 0.057(8) 0.044(8) -0.008(6) -0.008(7) 0.011(7)
C6WA 0.073(10) 0.057(8) 0.042(9) -0.029(7) -0.025(8) 0.027(7)
C4WB 0.093(12) 0.075(10) 0.035(11) -0.031(9) -0.033(9) 0.041(8)
C5WB 0.076(10) 0.061(8) 0.053(10) -0.024(7) -0.027(8) 0.025(7)
C6WB 0.081(12) 0.069(9) 0.050(12) -0.033(9) -0.029(10) 0.023(7)
O1X 0.044(2) 0.043(2) 0.055(3) -0.001(2) -0.009(2) -0.0011(19)
N1X 0.041(3) 0.040(3) 0.056(3) -0.011(2) -0.011(2) 0.001(2)
N2X 0.031(2) 0.034(2) 0.052(3) -0.006(2) -0.006(2) 0.0003(19)
C1X 0.032(3) 0.050(3) 0.053(4) -0.012(3) -0.007(3) -0.006(3)
C2X 0.038(3) 0.041(3) 0.050(4) -0.007(3) -0.007(3) -0.005(2)
C3X 0.042(3) 0.056(4) 0.053(4) 0.001(3) -0.009(3) -0.011(3)
C4X 0.056(4) 0.085(5) 0.052(5) -0.001(4) 0.004(4) -0.011(4)
C5X 0.057(4) 0.084(5) 0.056(5) -0.021(4) 0.001(4) -0.002(4)
C6X 0.049(4) 0.068(5) 0.067(5) -0.030(4) -0.005(3) -0.004(3)
C7X 0.035(3) 0.034(3) 0.055(4) -0.004(3) -0.014(3) 0.002(2)
C8X 0.033(3) 0.037(3) 0.049(4) -0.004(3) -0.008(3) 0.002(2)
O1A 0.072(3) 0.061(3) 0.077(4) -0.001(3) -0.033(3) -0.015(3)
N1A 0.044(3) 0.033(3) 0.076(4) -0.003(2) -0.020(3) 0.001(2)
N2A 0.067(4) 0.041(3) 0.089(5) -0.005(3) -0.037(4) 0.003(3)
C1A 0.039(3) 0.056(4) 0.073(5) -0.005(3) -0.008(3) 0.011(3)
C2A 0.046(4) 0.044(3) 0.080(5) -0.009(3) -0.021(4) 0.008(3)
C3A 0.056(4) 0.060(5) 0.108(7) -0.024(5) -0.022(5) 0.008(4)
C4A 0.071(5) 0.087(6) 0.089(7) -0.043(5) -0.009(5) 0.005(5)
C5A 0.069(6) 0.103(7) 0.077(7) -0.016(5) 0.009(5) 0.002(5)
C6A 0.054(4) 0.071(5) 0.070(5) -0.001(4) -0.003(4) 0.009(4)
C7A 0.042(3) 0.045(3) 0.080(5) -0.004(3) -0.024(3) 0.002(3)
C8A 0.062(4) 0.048(4) 0.102(7) 0.005(4) -0.045(5) -0.002(3)
O1B 0.051(3) 0.045(3) 0.188(9) -0.015(4) -0.030(4) 0.007(2)
N1B 0.065(3) 0.039(3) 0.073(5) -0.007(3) -0.023(3) 0.004(3)
N2B 0.079(4) 0.043(3) 0.081(5) 0.002(3) -0.036(4) -0.009(3)
C1B 0.089(5) 0.041(4) 0.054(5) -0.002(3) -0.010(4) -0.008(3)
C2B 0.080(5) 0.046(4) 0.050(5) -0.003(3) -0.012(4) -0.006(3)
C3B 0.122(7) 0.072(6) 0.051(5) -0.015(4) -0.003(5) -0.028(5)
C4B 0.120(8) 0.077(6) 0.091(8) -0.040(6) 0.030(7) -0.007(5)
C5B 0.110(8) 0.070(6) 0.093(8) -0.014(5) 0.030(7) -0.005(5)
C6B 0.079(5) 0.048(4) 0.089(7) -0.010(4) 0.011(5) -0.001(4)
C7B 0.058(4) 0.035(3) 0.111(7) 0.002(4) -0.031(4) 0.007(3)
C8B 0.058(4) 0.035(3) 0.086(6) -0.001(3) -0.027(4) 0.000(3)
O1C 0.068(3) 0.042(3) 0.068(4) 0.012(2) -0.020(3) 0.004(2)
N1C 0.053(3) 0.036(3) 0.063(4) 0.004(3) -0.012(3) 0.001(2)
N2C 0.052(3) 0.035(3) 0.067(4) 0.005(3) -0.016(3) -0.001(2)
C1C 0.055(4) 0.037(3) 0.069(4) -0.010(3) -0.010(3) 0.004(3)
C2C 0.050(3) 0.033(3) 0.063(4) -0.004(3) -0.013(3) 0.000(3)
C3C 0.057(4) 0.039(3) 0.071(5) -0.009(3) -0.010(4) 0.006(3)
C4C 0.068(5) 0.057(4) 0.064(5) -0.002(4) 0.004(4) 0.024(4)
C5C 0.057(4) 0.050(4) 0.074(5) -0.002(4) 0.005(4) 0.010(3)
C6C 0.045(4) 0.044(4) 0.090(6) -0.008(4) -0.004(4) 0.008(3)
C7C 0.053(4) 0.031(3) 0.069(4) 0.004(3) -0.021(3) -0.001(3)
C8C 0.054(4) 0.026(3) 0.085(6) 0.003(3) -0.017(4) 0.002(3)
O1D 0.059(3) 0.041(2) 0.067(3) -0.018(2) -0.022(3) 0.006(2)
N1D 0.042(3) 0.030(2) 0.058(3) -0.003(2) -0.010(2) 0.004(2)
N2D 0.059(3) 0.032(3) 0.062(4) 0.002(2) -0.016(3) 0.001(2)
C1D 0.057(4) 0.057(4) 0.055(4) -0.019(3) -0.016(3) 0.021(3)
C2D 0.079(5) 0.054(4) 0.053(4) -0.006(3) -0.019(4) 0.021(4)
C7D 0.044(3) 0.028(3) 0.053(4) -0.004(2) -0.009(3) 0.000(2)
C8D 0.034(3) 0.031(3) 0.059(4) 0.002(3) -0.010(3) -0.004(2)
C3DA 0.066(10) 0.066(11) 0.060(7) -0.004(6) -0.019(7) 0.015(9)
C4DA 0.078(10) 0.081(11) 0.064(8) -0.019(8) -0.030(8) 0.022(8)
C5DA 0.081(11) 0.082(10) 0.062(8) -0.033(8) -0.025(8) 0.024(8)
C6DA 0.076(13) 0.068(8) 0.067(10) -0.032(7) -0.027(10) 0.027(8)
C3DB 0.095(13) 0.079(12) 0.057(7) -0.012(8) -0.030(8) 0.019(10)
C4DB 0.103(12) 0.086(11) 0.063(10) -0.018(8) -0.028(9) 0.019(9)
C5DB 0.095(13) 0.071(10) 0.076(11) -0.030(9) -0.028(10) 0.019(9)
C6DB 0.093(17) 0.068(9) 0.077(12) -0.038(9) -0.039(12) 0.027(9)
Zn1E 0.0331(4) 0.0247(3) 0.0338(4) -0.0051(3) -0.0040(3) -0.0020(3)
O1E 0.0306(19) 0.035(2) 0.040(2) -0.0026(17) -0.0049(16) -0.0033(15)
N1E 0.040(2) 0.029(2) 0.046(3) -0.004(2) -0.001(2) -0.0016(19)
N2E 0.035(2) 0.029(2) 0.045(3) 0.001(2) -0.006(2) 0.0036(18)
N3E 0.033(2) 0.025(2) 0.035(3) -0.0061(18) -0.0038(19) 0.0000(17)
N4E 0.036(2) 0.027(2) 0.033(3) -0.0048(18) -0.0067(19) -0.0023(18)
N5E 0.034(2) 0.028(2) 0.037(3) -0.0068(19) -0.004(2) -0.0008(18)
N6E 0.040(2) 0.025(2) 0.026(2) -0.0018(17) 0.0008(19) -0.0081(18)
C1E 0.037(3) 0.032(3) 0.051(4) -0.007(3) -0.004(3) 0.002(2)
C2E 0.034(3) 0.035(3) 0.041(3) -0.008(2) -0.006(2) 0.002(2)
C3E 0.045(3) 0.047(4) 0.050(4) -0.001(3) -0.002(3) 0.001(3)
C4E 0.042(3) 0.053(4) 0.049(4) 0.000(3) 0.000(3) -0.002(3)
C5E 0.044(3) 0.046(3) 0.054(4) -0.015(3) -0.002(3) 0.001(3)
C6E 0.035(3) 0.037(3) 0.065(4) -0.009(3) -0.006(3) 0.005(2)
C7E 0.032(3) 0.031(3) 0.041(3) -0.003(2) -0.012(2) 0.000(2)
C8E 0.034(3) 0.032(3) 0.048(4) -0.003(2) -0.011(3) 0.002(2)
C9E 0.029(2) 0.026(2) 0.037(3) -0.006(2) -0.003(2) -0.002(2)
C10E 0.037(3) 0.030(3) 0.039(3) -0.008(2) -0.004(2) -0.003(2)
C11E 0.045(3) 0.031(3) 0.033(3) -0.010(2) -0.002(2) 0.001(2)
C12E 0.030(3) 0.031(3) 0.033(3) -0.008(2) -0.004(2) -0.001(2)
C13E 0.034(3) 0.032(3) 0.032(3) -0.005(2) -0.010(2) 0.001(2)
C14E 0.042(3) 0.027(3) 0.039(3) -0.005(2) -0.011(2) 0.006(2)
C15E 0.048(3) 0.043(3) 0.045(4) -0.010(3) -0.015(3) -0.004(3)
C16E 0.071(4) 0.052(4) 0.039(4) -0.012(3) -0.016(3) 0.002(3)
C17E 0.068(4) 0.055(4) 0.041(4) -0.002(3) -0.010(3) 0.015(3)
C18E 0.053(4) 0.047(4) 0.042(4) 0.005(3) -0.003(3) 0.006(3)
C19E 0.043(3) 0.039(3) 0.037(3) -0.001(2) -0.003(2) 0.003(2)
C20E 0.038(3) 0.033(3) 0.036(3) -0.003(2) -0.008(2) 0.000(2)
C21E 0.052(3) 0.034(3) 0.035(3) -0.005(2) -0.009(3) 0.004(2)
C22E 0.047(3) 0.028(3) 0.042(3) -0.004(2) -0.016(3) 0.001(2)
C23E 0.033(3) 0.023(2) 0.043(3) 0.000(2) -0.008(2) 0.003(2)
C24E 0.033(3) 0.025(3) 0.044(3) -0.004(2) -0.004(2) -0.002(2)
C25E 0.038(3) 0.026(3) 0.032(3) -0.005(2) -0.008(2) -0.001(2)
C26E 0.039(3) 0.029(3) 0.041(4) -0.007(2) -0.004(2) 0.001(2)
C27E 0.057(4) 0.037(3) 0.039(4) -0.011(3) -0.009(3) 0.000(3)
C28E 0.069(4) 0.024(3) 0.037(4) 0.000(2) -0.012(3) -0.007(2)
C29E 0.055(3) 0.035(3) 0.042(4) 0.001(3) -0.004(3) -0.015(3)
C30E 0.042(3) 0.033(3) 0.035(3) 0.002(2) -0.003(2) -0.002(2)
C31E 0.029(3) 0.028(3) 0.037(3) -0.006(2) -0.001(2) -0.001(2)
C32E 0.036(3) 0.024(2) 0.043(3) -0.008(2) -0.004(2) -0.003(2)
C33E 0.044(3) 0.032(3) 0.039(3) -0.010(2) -0.003(3) -0.004(2)
C34E 0.033(3) 0.028(3) 0.039(3) -0.008(2) -0.003(2) 0.000(2)
C35E 0.035(3) 0.032(3) 0.035(3) -0.010(2) 0.000(2) -0.005(2)
C36E 0.034(3) 0.030(3) 0.038(3) -0.004(2) -0.002(2) -0.005(2)
C37E 0.043(3) 0.069(5) 0.043(4) -0.017(3) -0.005(3) 0.002(3)
C38E 0.042(3) 0.077(5) 0.051(4) -0.014(4) -0.011(3) 0.000(3)
C39E 0.052(3) 0.041(3) 0.040(4) -0.005(3) -0.007(3) -0.007(3)
C40E 0.041(3) 0.069(4) 0.041(4) -0.018(3) -0.002(3) 0.003(3)
C41E 0.041(3) 0.063(4) 0.038(4) -0.009(3) -0.003(3) 0.007(3)
C42E 0.044(3) 0.026(3) 0.040(3) -0.005(2) -0.005(3) -0.004(2)
C43E 0.056(4) 0.032(3) 0.035(3) -0.002(2) -0.007(3) -0.003(3)
C44E 0.064(4) 0.025(3) 0.038(3) 0.001(2) -0.007(3) -0.003(3)
C45E 0.043(3) 0.025(2) 0.035(3) -0.001(2) -0.002(2) -0.002(2)
C46E 0.034(3) 0.029(3) 0.040(3) -0.007(2) -0.002(2) -0.004(2)
C47E 0.051(3) 0.023(2) 0.034(3) -0.004(2) -0.007(3) -0.005(2)
C48E 0.054(3) 0.032(3) 0.042(4) -0.004(3) -0.001(3) -0.001(2)
C49E 0.075(4) 0.031(3) 0.038(4) -0.009(3) 0.002(3) 0.006(3)
C50E 0.087(5) 0.039(3) 0.038(4) -0.005(3) -0.011(3) -0.014(3)
C51E 0.067(4) 0.038(3) 0.047(4) -0.004(3) -0.011(3) -0.016(3)
C52E 0.054(3) 0.038(3) 0.035(4) 0.002(2) -0.008(3) -0.012(3)
O1F 0.043(2) 0.048(2) 0.046(3) 0.001(2) -0.0072(19) -0.0076(19)
N1F 0.037(2) 0.035(2) 0.045(3) 0.000(2) -0.006(2) -0.0041(19)
N2F 0.036(2) 0.033(2) 0.044(3) -0.007(2) -0.004(2) -0.0042(19)
C1F 0.038(3) 0.036(3) 0.047(4) -0.007(3) -0.001(3) -0.008(2)
C2F 0.037(3) 0.032(3) 0.047(3) -0.005(2) -0.006(2) -0.007(2)
C3F 0.045(3) 0.043(3) 0.055(4) -0.008(3) -0.003(3) -0.005(3)
C4F 0.069(5) 0.069(5) 0.058(5) -0.010(4) -0.003(4) -0.026(4)
C5F 0.078(5) 0.089(6) 0.051(5) -0.023(4) -0.008(4) -0.035(5)
C6F 0.056(4) 0.055(4) 0.056(4) -0.008(3) -0.011(3) -0.021(3)
C7F 0.034(3) 0.031(3) 0.047(3) -0.002(2) -0.008(2) 0.000(2)
C8F 0.032(3) 0.031(3) 0.065(5) -0.005(3) -0.006(3) -0.004(2)
Zn1G 0.0275(3) 0.0288(4) 0.0336(4) -0.0013(3) -0.0029(3) -0.0020(3)
O1G 0.038(2) 0.0252(19) 0.056(3) -0.0060(18) -0.0046(19) -0.0025(16)
N1G 0.034(2) 0.038(3) 0.047(3) -0.004(2) -0.008(2) -0.0046(19)
N2G 0.035(2) 0.042(3) 0.043(3) -0.002(2) -0.002(2) -0.003(2)
N3G 0.030(2) 0.032(2) 0.027(2) -0.0048(18) -0.0036(18) -0.0016(18)
N4G 0.031(2) 0.026(2) 0.032(3) -0.0046(18) -0.0001(18) -0.0043(17)
N5G 0.032(2) 0.030(2) 0.030(3) -0.0045(18) -0.0040(18) -0.0010(18)
N6G 0.028(2) 0.035(2) 0.038(3) -0.001(2) -0.0055(19) -0.0008(18)
C1G 0.041(3) 0.052(4) 0.051(4) -0.010(3) -0.003(3) 0.002(3)
C2G 0.040(3) 0.045(3) 0.053(4) -0.008(3) -0.004(3) -0.004(3)
C3G 0.043(3) 0.078(5) 0.048(4) -0.017(4) 0.000(3) 0.001(3)
C4G 0.055(4) 0.092(6) 0.076(6) -0.041(5) -0.001(4) 0.007(4)
C5G 0.059(5) 0.111(8) 0.082(7) -0.055(6) -0.003(4) 0.003(5)
C6G 0.049(4) 0.066(4) 0.060(5) -0.031(4) -0.014(3) -0.005(3)
C7G 0.037(3) 0.026(3) 0.043(4) 0.004(2) -0.004(2) -0.005(2)
C8G 0.031(3) 0.033(3) 0.057(4) -0.006(3) -0.007(3) -0.006(2)
C9G 0.030(2) 0.037(3) 0.032(3) -0.004(2) -0.002(2) -0.007(2)
C10G 0.036(3) 0.045(3) 0.034(3) 0.000(3) -0.005(2) -0.002(2)
C11G 0.030(3) 0.059(4) 0.038(3) -0.002(3) -0.003(2) 0.000(3)
C12G 0.025(2) 0.037(3) 0.039(3) -0.004(2) -0.002(2) -0.003(2)
C13G 0.026(2) 0.034(3) 0.041(3) -0.001(2) -0.001(2) -0.002(2)
C14G 0.031(3) 0.037(3) 0.035(3) -0.001(2) -0.005(2) -0.003(2)
C15G 0.036(3) 0.035(3) 0.047(4) 0.000(3) 0.006(3) 0.003(2)
C16G 0.044(3) 0.043(3) 0.044(4) 0.007(3) 0.001(3) 0.002(3)
C17G 0.037(3) 0.049(3) 0.038(4) -0.002(3) 0.004(3) -0.003(2)
C18G 0.040(3) 0.042(3) 0.047(4) -0.001(3) 0.005(3) 0.007(2)
C19G 0.037(3) 0.034(3) 0.044(4) -0.002(2) -0.001(2) -0.001(2)
C20G 0.025(2) 0.029(3) 0.037(3) 0.000(2) -0.004(2) 0.001(2)
C21G 0.032(3) 0.040(3) 0.040(3) 0.006(3) -0.005(2) -0.009(2)
C22G 0.029(3) 0.039(3) 0.043(3) -0.003(3) -0.006(2) -0.007(2)
C23G 0.034(3) 0.026(3) 0.035(3) 0.000(2) -0.008(2) -0.005(2)
C24G 0.032(2) 0.022(2) 0.038(3) -0.004(2) -0.006(2) -0.0007(19)
C25G 0.034(3) 0.038(3) 0.034(3) 0.004(2) -0.006(2) -0.008(2)
C26G 0.039(3) 0.048(4) 0.053(4) -0.010(3) -0.012(3) -0.001(3)
C27G 0.048(4) 0.077(5) 0.040(4) -0.003(3) -0.017(3) -0.010(3)
C28G 0.037(3) 0.085(5) 0.048(4) 0.005(4) -0.012(3) 0.001(3)
C29G 0.037(3) 0.070(4) 0.044(4) 0.010(3) -0.002(3) 0.007(3)
C30G 0.037(3) 0.043(3) 0.044(4) -0.004(3) -0.004(3) 0.001(2)
C31G 0.033(2) 0.030(3) 0.036(3) -0.002(2) -0.005(2) 0.001(2)
C32G 0.040(3) 0.047(3) 0.036(3) -0.001(3) -0.006(2) -0.003(3)
C33G 0.040(3) 0.052(4) 0.036(3) -0.001(3) -0.002(2) 0.003(3)
C34G 0.039(3) 0.029(3) 0.029(3) -0.006(2) 0.001(2) 0.000(2)
C35G 0.035(3) 0.028(3) 0.034(3) -0.002(2) 0.001(2) -0.001(2)
C36G 0.031(3) 0.048(3) 0.036(3) 0.003(2) -0.004(2) -0.006(2)
C37G 0.069(5) 0.046(4) 0.057(5) -0.001(3) 0.023(4) 0.000(3)
C38G 0.078(5) 0.069(5) 0.050(5) -0.008(4) 0.026(4) -0.008(4)
C39G 0.043(3) 0.083(5) 0.036(4) 0.004(3) 0.005(3) -0.014(3)
C40G 0.059(4) 0.062(4) 0.044(4) 0.010(3) 0.007(3) -0.012(3)
C41G 0.058(4) 0.053(4) 0.041(4) 0.006(3) 0.003(3) -0.003(3)
C42G 0.031(3) 0.033(3) 0.036(3) -0.004(2) -0.003(2) -0.003(2)
C43G 0.023(2) 0.041(3) 0.043(3) 0.001(3) 0.002(2) -0.005(2)
C44G 0.029(2) 0.035(3) 0.041(3) 0.002(2) -0.006(2) 0.000(2)
C45G 0.028(2) 0.031(3) 0.041(3) -0.005(2) -0.006(2) 0.001(2)
C46G 0.031(3) 0.035(3) 0.039(3) -0.001(2) -0.004(2) -0.004(2)
C47G 0.031(3) 0.042(3) 0.035(3) 0.006(2) -0.002(2) -0.004(2)
C48G 0.033(3) 0.043(3) 0.043(4) 0.004(3) -0.006(2) -0.005(2)
C49G 0.036(3) 0.047(3) 0.051(4) 0.013(3) -0.007(3) -0.002(3)
C50G 0.043(3) 0.057(4) 0.054(4) 0.021(3) -0.014(3) -0.016(3)
C51G 0.047(3) 0.057(4) 0.040(4) 0.003(3) -0.011(3) -0.014(3)
C52G 0.036(3) 0.059(4) 0.036(4) -0.004(3) -0.005(2) -0.009(3)
O1H 0.038(2) 0.047(3) 0.076(4) -0.006(2) 0.000(2) -0.0053(19)
N1H 0.032(2) 0.040(3) 0.067(4) 0.000(2) -0.009(2) 0.001(2)
N2H 0.032(2) 0.038(3) 0.060(4) -0.005(2) -0.009(2) -0.002(2)
C1H 0.040(3) 0.039(3) 0.058(4) -0.003(3) -0.011(3) -0.001(2)
C2H 0.041(3) 0.039(3) 0.052(4) -0.002(3) -0.011(3) -0.005(2)
C3H 0.051(4) 0.043(3) 0.055(4) -0.004(3) -0.005(3) -0.001(3)
C4H 0.054(4) 0.053(4) 0.053(5) 0.000(3) -0.005(3) 0.006(3)
C5H 0.045(4) 0.057(4) 0.063(5) 0.007(3) -0.006(3) -0.005(3)
C6H 0.049(4) 0.045(4) 0.065(5) 0.008(3) -0.011(3) 0.001(3)
C7H 0.031(3) 0.036(3) 0.070(4) -0.009(3) -0.005(3) 0.000(2)
C8H 0.036(3) 0.041(3) 0.084(6) -0.002(3) -0.013(3) 0.002(3)
Cl11 0.091(2) 0.137(3) 0.132(3) -0.051(2) 0.018(2) -0.0077(19)
Cl12 0.0950(16) 0.0717(14) 0.0882(18) -0.0039(12) -0.0287(14) 0.0051(12)
C6SO 0.138(11) 0.064(6) 0.121(11) 0.009(6) -0.051(9) -0.017(6)
Cl7 0.098(2) 0.120(3) 0.127(3) -0.023(2) -0.022(2) 0.0071(18)
Cl8 0.114(2) 0.123(3) 0.133(3) -0.026(2) -0.029(2) -0.012(2)
C4SO 0.112(11) 0.130(13) 0.159(17) -0.015(11) -0.032(11) 0.020(9)
Cl3 0.079(3) 0.153(9) 0.069(4) -0.010(4) -0.005(3) -0.024(4)
Cl4 0.086(5) 0.115(7) 0.29(2) -0.044(10) 0.020(8) -0.020(4)
C2SO 0.045(7) 0.055(11) 0.051(10) 0.006(8) -0.002(6) -0.005(7)
Cl3A 0.100(5) 0.166(13) 0.116(7) 0.005(7) 0.027(5) -0.004(6)
Cl4A 0.052(3) 0.098(6) 0.111(6) -0.048(4) -0.018(3) 0.001(3)
C2SP 0.092(14) 0.061(15) 0.079(18) -0.032(11) -0.001(12) 0.011(11)
Cl9 0.058(3) 0.107(5) 0.266(12) -0.049(6) -0.010(4) -0.013(3)
Cl10 0.152(7) 0.090(4) 0.106(5) -0.008(3) 0.009(5) 0.023(4)
C5SO 0.059(10) 0.055(10) 0.16(2) 0.021(12) 0.036(12) -0.011(8)
Cl15 0.044(2) 0.108(4) 0.144(5) -0.047(4) -0.002(3) -0.009(2)
Cl16 0.068(3) 0.057(3) 0.206(8) -0.018(3) -0.011(4) 0.009(2)
C8SO 0.068(10) 0.067(10) 0.079(13) -0.029(9) 0.010(9) 0.001(8)
Cl13 0.0759(12) 0.0682(12) 0.0618(13) 0.0145(10) -0.0173(10) -0.0153(10)
Cl14 0.0745(13) 0.0686(12) 0.106(2) 0.0327(13) -0.0459(13) -0.0204(10)
C7SO 0.048(4) 0.050(4) 0.056(5) -0.009(3) -0.011(3) 0.001(3)
Cl17 0.129(3) 0.124(3) 0.205(5) 0.098(3) -0.104(3) -0.071(2)
Cl18 0.0843(15) 0.0888(16) 0.0640(14) 0.0049(12) -0.0099(11) -0.0100(12)
C9SO 0.054(4) 0.067(5) 0.089(7) -0.013(5) -0.006(4) -0.003(4)
O8SM 0.092(5) 0.114(6) 0.076(5) 0.016(5) -0.024(4) -0.012(4)
C8SM 0.092(7) 0.089(8) 0.111(10) 0.043(7) 0.005(6) 0.004(6)
O3SM 0.073(4) 0.069(3) 0.055(4) 0.002(3) -0.003(3) -0.012(3)
C3SM 0.072(5) 0.062(5) 0.066(6) 0.010(4) 0.006(4) 0.013(4)

loop_
_atom_type_symbol
_atom_type_description
_atom_type_scat_dispersion_real
_atom_type_scat_dispersion_imag
_atom_type_scat_source
C C 0.0181 0.0091 'International Tables Vol C Tables 4.2.6.8 and 6.1.1.4'
H H 0.0000 0.0000 'International Tables Vol C Tables 4.2.6.8 and 6.1.1.4'
Cl Cl 0.3639 0.7018 'International Tables Vol C Tables 4.2.6.8 and 6.1.1.4'
N N 0.0311 0.0180 'International Tables Vol C Tables 4.2.6.8 and 6.1.1.4'
O O 0.0492 0.0322 'International Tables Vol C Tables 4.2.6.8 and 6.1.1.4'
Zn Zn -1.5491 0.6778 'International Tables Vol C Tables 4.2.6.8 and 6.1.1.4'

loop_
_geom_angle_atom_site_label_1
_geom_angle_atom_site_label_2
_geom_angle_atom_site_label_3
_geom_angle
C7I N1I C1I 106.9(6)
C7I N1I C8I 120.9(6)
C8I N1I C1I 122.1(6)
C7I N2I C2I 107.8(5)
C7I N2I C8P 120.7(7)
C8P N2I C2I 125.2(6)
N1I C1I C2I 101.7(6)
N1I C1I C6I 118.9(6)
C2I C1I C6I 112.4(6)
N2I C2I C1I 100.5(6)
N2I C2I C3I 121.7(5)
C1I C2I C3I 110.2(6)
C2I C3I C4I 107.0(6)
C3I C4I C5I 112.8(6)
C6I C5I C4I 112.6(7)
C1I C6I C5I 106.8(6)
O1I C7I N1I 125.4(7)
O1I C7I N2I 125.2(6)
N1I C7I N2I 109.4(7)
N1I C8I N1J 110.9(5)
C1J N1J C8I 121.7(6)
C7J N1J C8I 118.3(6)
C7J N1J C1J 109.3(5)
C7J N2J C2J 109.0(5)
C7J N2J C8J 120.5(6)
C8J N2J C2J 123.0(5)
N1J C1J C2J 101.8(6)
N1J C1J C6J 120.4(6)
C6J C1J C2J 108.7(6)
N2J C2J C1J 99.2(6)
N2J C2J C3J 120.5(5)
C3J C2J C1J 110.4(7)
C2J C3J C4J 104.9(6)
C5J C4J C3J 112.9(7)
C6J C5J C4J 113.9(8)
C5J C6J C1J 106.6(6)
O1J C7J N1J 127.2(6)
O1J C7J N2J 125.4(6)
N1J C7J N2J 107.4(6)
N2J C8J N2K 113.7(5)
N3K Zn1K O1K 97.40(17)
N4K Zn1K O1K 96.76(19)
N4K Zn1K N3K 88.80(19)
N4K Zn1K N5K 89.72(19)
N4K Zn1K N6K 167.18(19)
N5K Zn1K O1K 97.42(18)
N5K Zn1K N3K 165.18(19)
N6K Zn1K O1K 96.03(19)
N6K Zn1K N3K 88.73(19)
N6K Zn1K N5K 89.46(19)
C7K O1K Zn1K 136.3(4)
C7K N1K C1K 107.3(5)
C7K N1K C8K 119.3(6)
C8K N1K C1K 120.3(7)
C2K N2K C8J 124.4(5)
C7K N2K C8J 120.3(6)
C7K N2K C2K 108.5(5)
C9K N3K Zn1K 126.0(4)
C9K N3K C12K 106.3(5)
C12K N3K Zn1K 126.3(4)
C20K N4K Zn1K 126.4(4)
C23K N4K Zn1K 126.1(4)
C23K N4K C20K 107.3(5)
C31K N5K Zn1K 126.1(4)
C31K N5K C34K 107.0(5)
C34K N5K Zn1K 126.7(4)
C42K N6K Zn1K 126.0(4)
C45K N6K Zn1K 126.2(4)
C45K N6K C42K 106.7(5)
N1K C1K C2K 100.5(6)
N1K C1K C6K 120.7(7)
C6K C1K C2K 111.5(6)
N2K C2K C1K 99.8(5)
N2K C2K C3K 120.9(6)
C3K C2K C1K 109.2(7)
C2K C3K C4K 107.4(6)
C3K C4K C5K 112.3(7)
C4K C5K C6K 111.1(8)
C1K C6K C5K 107.0(7)
O1K C7K N1K 124.9(6)
O1K C7K N2K 125.8(6)
N2K C7K N1K 109.3(6)
N1L C8K N1K 111.5(6)
N3K C9K C10K 110.4(5)
N3K C9K C46K 126.4(5)
C46K C9K C10K 123.2(6)
C11K C10K C9K 106.3(5)
C10K C11K C12K 107.9(5)
N3K C12K C11K 109.1(5)
N3K C12K C13K 125.2(5)
C13K C12K C11K 125.6(5)
C12K C13K C14K 117.5(5)
C20K C13K C12K 125.2(5)
C20K C13K C14K 117.0(5)
C15K C14K C13K 123.1(5)
C15K C14K C19K 118.8(5)
C19K C14K C13K 118.1(5)
C14K C15K C16K 120.4(6)
C17K C16K C15K 119.4(6)
C18K C17K C16K 120.3(6)
C17K C18K C19K 119.8(6)
C18K C19K C14K 121.3(6)
N4K C20K C13K 126.2(5)
N4K C20K C21K 108.3(5)
C13K C20K C21K 125.5(5)
C22K C21K C20K 108.3(5)
C21K C22K C23K 106.5(6)
N4K C23K C22K 109.5(5)
N4K C23K C24K 126.3(5)
C24K C23K C22K 124.2(6)
C23K C24K C25K 117.5(5)
C23K C24K C31K 125.2(6)
C31K C24K C25K 117.3(5)
C26K C25K C24K 120.2(5)
C26K C25K C30K 118.7(6)
C30K C25K C24K 121.1(5)
C27K C26K C25K 121.1(6)
C28K C27K C26K 119.2(7)
C29K C28K C27K 121.0(7)
C28K C29K C30K 119.9(7)
C29K C30K C25K 120.1(6)
N5K C31K C24K 125.6(5)
N5K C31K C32K 109.8(5)
C24K C31K C32K 124.6(6)
C33K C32K C31K 106.3(6)
C32K C33K C34K 107.4(5)
N5K C34K C33K 109.4(5)
N5K C34K C35K 125.2(5)
C35K C34K C33K 125.3(5)
C34K C35K C36K 115.9(5)
C42K C35K C34K 126.4(5)
C42K C35K C36K 117.6(5)
C37K C36K C35K 123.3(6)
C37K C36K C41K 118.7(6)
C41K C36K C35K 117.9(5)
C36K C37K C38K 118.2(8)
C39K C38K C37K 122.3(8)
C40K C39K C38K 119.9(7)
C39K C40K C41K 119.4(8)
C40K C41K C36K 121.4(7)
N6K C42K C35K 125.1(5)
N6K C42K C43K 110.1(5)
C35K C42K C43K 124.9(5)
C44K C43K C42K 106.8(5)
C43K C44K C45K 105.9(6)
N6K C45K C44K 110.5(5)
N6K C45K C46K 126.6(5)
C46K C45K C44K 122.8(6)
C9K C46K C47K 117.9(5)
C45K C46K C9K 123.4(6)
C45K C46K C47K 118.7(5)
C48K C47K C46K 121.2(6)
C52K C47K C46K 122.2(6)
C52K C47K C48K 116.6(6)
C49K C48K C47K 121.0(7)
C48K C49K C50K 121.5(7)
C49K C50K C51K 118.7(8)
C52K C51K C50K 120.1(7)
C51K C52K C47K 122.2(7)
C8K N1L C1L 119.2(7)
C7L N1L C8K 118.9(7)
C7L N1L C1L 108.2(6)
C2L N2L C8L 125.0(6)
C7L N2L C2L 108.4(6)
C7L N2L C8L 120.8(9)
N1L C1L C2L 100.0(7)
N1L C1L C6L 120.7(6)
C6L C1L C2L 112.5(7)
N2L C2L C1L 100.9(6)
N2L C2L C3L 123.6(7)
C1L C2L C3L 108.5(7)
C4L C3L C2L 107.8(7)
C3L C4L C5L 111.8(9)
C6L C5L C4L 113.6(8)
C1L C6L C5L 106.9(8)
O1L C7L N1L 125.2(7)
O1L C7L N2L 125.9(7)
N1L C7L N2L 108.9(8)
N2L C8L N2M 114.9(6)
N3M Zn1M O1M 95.16(17)
N3M Zn1M N5M 165.26(18)
N3M Zn1M N6M 89.21(19)
N4M Zn1M O1M 93.63(19)
N4M Zn1M N3M 89.6(2)
N4M Zn1M N5M 89.8(2)
N4M Zn1M N6M 168.71(19)
N5M Zn1M O1M 99.58(17)
N5M Zn1M N6M 88.48(19)
N6M Zn1M O1M 97.66(19)
C7M O1M Zn1M 124.3(4)
C7M N1M C1M 106.2(7)
C7M N1M C8M 121.1(6)
C8M N1M C1M 121.5(6)
C2M N2M C8L 122.0(7)
C7M N2M C8L 120.0(8)
C7M N2M C2M 110.1(7)
C9M N3M Zn1M 125.8(4)
C12M N3M Zn1M 125.5(4)
C12M N3M C9M 107.0(5)
C20M N4M Zn1M 127.0(4)
C20M N4M C23M 105.9(5)
C23M N4M Zn1M 127.0(4)
C31M N5M Zn1M 125.7(4)
C34M N5M Zn1M 127.4(4)
C34M N5M C31M 106.9(4)
C42M N6M Zn1M 126.7(4)
C42M N6M C45M 107.4(5)
C45M N6M Zn1M 125.7(4)
N1M C1M C2M 101.4(7)
N1M C1M C6MA 131.4(13)
N1M C1M C6MB 110.5(11)
C2M C1M C6MB 117.5(13)
C6MA C1M C2M 102.4(11)
N2M C2M C1M 99.4(6)
N2M C2M C3MA 109.7(12)
N2M C2M C3MB 133.3(13)
C1M C2M C3MA 116.3(12)
C1M C2M C3MB 99.2(13)
O1M C7M N1M 124.3(6)
O1M C7M N2M 125.1(6)
N2M C7M N1M 110.5(7)
N1M C8M N1N 113.7(5)
N3M C9M C10M 108.8(5)
N3M C9M C46M 126.2(5)
C46M C9M C10M 125.0(5)
C11M C10M C9M 108.0(5)
C10M C11M C12M 106.6(5)
N3M C12M C11M 109.6(5)
N3M C12M C13M 126.0(5)
C13M C12M C11M 124.4(5)
C12M C13M C14M 117.0(5)
C12M C13M C20M 125.2(5)
C20M C13M C14M 117.7(5)
C15M C14M C13M 121.1(5)
C15M C14M C19M 116.6(6)
C19M C14M C13M 122.3(5)
C16M C15M C14M 121.9(6)
C15M C16M C17M 119.8(6)
C18M C17M C16M 119.1(6)
C19M C18M C17M 120.7(6)
C18M C19M C14M 121.8(6)
N4M C20M C13M 125.0(6)
N4M C20M C21M 110.8(5)
C13M C20M C21M 124.2(5)
C22M C21M C20M 106.6(6)
C21M C22M C23M 106.3(5)
N4M C23M C22M 110.3(5)
N4M C23M C24M 124.2(6)
C24M C23M C22M 125.4(5)
C23M C24M C25M 117.4(5)
C31M C24M C23M 125.5(5)
C31M C24M C25M 117.1(5)
C26M C25M C24M 119.4(6)
C30M C25M C24M 121.9(5)
C30M C25M C26M 118.7(6)
C25M C26M C27M 120.3(7)
C28M C27M C26M 120.0(7)
C29M C28M C27M 120.1(7)
C28M C29M C30M 120.0(8)
C25M C30M C29M 120.9(7)
N5M C31M C24M 127.2(5)
N5M C31M C32M 108.6(5)
C24M C31M C32M 124.2(5)
C33M C32M C31M 107.4(5)
C32M C33M C34M 107.2(5)
N5M C34M C33M 110.0(5)
N5M C34M C35M 125.9(5)
C35M C34M C33M 124.1(5)
C34M C35M C36M 116.2(5)
C42M C35M C34M 124.9(5)
C42M C35M C36M 118.9(5)
C37M C36M C35M 121.4(5)
C41M C36M C35M 119.7(5)
C41M C36M C37M 118.9(5)
C38M C37M C36M 120.7(6)
C39M C38M C37M 119.5(6)
C38M C39M C40M 121.0(6)
C39M C40M C41M 119.3(6)
C36M C41M C40M 120.5(6)
N6M C42M C35M 126.0(5)
N6M C42M C43M 109.4(5)
C35M C42M C43M 124.7(6)
C44M C43M C42M 106.4(6)
C43M C44M C45M 108.1(5)
N6M C45M C44M 108.7(5)
N6M C45M C46M 125.2(5)
C46M C45M C44M 126.0(5)
C9M C46M C45M 126.1(5)
C9M C46M C47M 117.1(5)
C45M C46M C47M 116.9(5)
C48M C47M C46M 122.0(5)
C48M C47M C52M 119.3(5)
C52M C47M C46M 118.6(5)
C49M C48M C47M 120.2(6)
C50M C49M C48M 120.6(6)
C51M C50M C49M 120.5(6)
C50M C51M C52M 120.2(6)
C47M C52M C51M 119.2(6)
C4MA C3MA C2M 101.5(15)
C3MA C4MA C5MA 115.2(18)
C6MA C5MA C4MA 115.9(19)
C5MA C6MA C1M 108.8(18)
C4MB C3MB C2M 112.1(18)
C3MB C4MB C5MB 117(2)
C6MB C5MB C4MB 112(2)
C5MB C6MB C1M 105.3(18)
C8M N1N C1N 120.2(5)
C7N N1N C8M 118.6(5)
C7N N1N C1N 107.4(5)
C2N N2N C8N 123.7(5)
C7N N2N C2N 109.2(5)
C7N N2N C8N 121.2(6)
N1N C1N C2N 100.9(5)
N1N C1N C6N 118.8(6)
C6N C1N C2N 111.4(5)
N2N C2N C1N 99.8(5)
N2N C2N C3N 121.3(6)
C3N C2N C1N 109.4(6)
C2N C3N C4N 106.5(6)
C3N C4N C5N 112.7(6)
C4N C5N C6N 112.9(6)
C1N C6N C5N 105.0(6)
O1N C7N N1N 125.1(6)
O1N C7N N2N 126.7(6)
N2N C7N N1N 108.2(6)
N2O C8N N2N 114.3(5)
C7O N1O C1O 108.5(5)
C7O N1O C8O 119.7(6)
C8O N1O C1O 120.9(6)
C8N N2O C2O 124.3(5)
C7O N2O C8N 120.7(6)
C7O N2O C2O 109.0(5)
N1O C1O C2O 101.2(6)
N1O C1O C6O 120.0(6)
C2O C1O C6O 111.0(6)
N2O C2O C1O 99.6(5)
N2O C2O C3O 120.9(5)
C3O C2O C1O 109.6(6)
C2O C3O C4O 106.8(6)
C3O C4O C5O 112.0(6)
C6O C5O C4O 114.0(6)
C5O C6O C1O 106.2(6)
O1O C7O N1O 127.1(6)
O1O C7O N2O 125.4(6)
N1O C7O N2O 107.5(6)
N1P C8O N1O 110.5(5)
C8O N1P C1P 120.0(6)
C7P N1P C8O 118.6(5)
C7P N1P C1P 107.8(5)
C7P N2P C2P 108.8(5)
C7P N2P C8P 120.3(7)
C8P N2P C2P 122.6(6)
N1P C1P C2P 101.0(6)
N1P C1P C6P 120.6(6)
C6P C1P C2P 110.8(6)
N2P C2P C1P 100.5(5)
N2P C2P C3P 120.7(6)
C3P C2P C1P 109.0(6)
C2P C3P C4P 106.7(6)
C3P C4P C5P 112.7(6)
C6P C5P C4P 113.2(6)
C1P C6P C5P 106.3(6)
O1P C7P N1P 125.3(6)
O1P C7P N2P 125.9(6)
N2P C7P N1P 108.7(6)
N2I C8P N2P 113.7(5)
C7Q N1Q C1Q 108.3(5)
C7Q N1Q C8Q 118.7(5)
C8Q N1Q C1Q 118.8(6)
C7Q N2Q C2Q 107.8(5)
C7Q N2Q C8X 119.3(6)
C8X N2Q C2Q 122.6(5)
N1Q C1Q C2Q 100.3(5)
N1Q C1Q C6Q 121.2(6)
C6Q C1Q C2Q 110.7(5)
N2Q C2Q C1Q 100.7(5)
N2Q C2Q C3Q 119.2(6)
C3Q C2Q C1Q 108.8(6)
C2Q C3Q C4Q 105.2(6)
C5Q C4Q C3Q 112.0(6)
C6Q C5Q C4Q 112.3(6)
C1Q C6Q C5Q 107.3(6)
O1Q C7Q N1Q 126.0(6)
O1Q C7Q N2Q 125.5(6)
N2Q C7Q N1Q 108.5(5)
N1R C8Q N1Q 112.5(5)
C8Q N1R C1R 121.2(6)
C7R N1R C8Q 116.2(6)
C7R N1R C1R 108.1(6)
C7R N2R C2R 108.9(6)
C7R N2R C8R 119.9(7)
C8R N2R C2R 123.6(6)
N1R C1R C2R 101.5(6)
N1R C1R C6R 121.4(8)
C6R C1R C2R 111.3(7)
N2R C2R C1R 101.0(6)
N2R C2R C3R 120.4(7)
C3R C2R C1R 110.3(7)
C4R C3R C2R 108.4(9)
C3R C4R C5R 112.4(10)
C6R C5R C4R 112.4(9)
C1R C6R C5R 105.9(9)
O1R C7R N1R 126.1(6)
O1R C7R N2R 126.2(6)
N2R C7R N1R 107.7(6)
N2R C8R N2S 115.5(5)
C7S N1S C1S 107.3(6)
C7S N1S C8S 117.2(6)
C8S N1S C1S 121.0(6)
C8R N2S C2S 124.4(6)
C7S N2S C8R 120.4(7)
C7S N2S C2S 108.8(5)
N1S C1S C2S 101.8(6)
N1S C1S C6S 121.0(6)
C6S C1S C2S 110.9(6)
N2S C2S C1S 99.5(6)
N2S C2S C3S 119.2(6)
C3S C2S C1S 111.2(6)
C2S C3S C4S 106.0(6)
C3S C4S C5S 113.5(7)
C6S C5S C4S 113.5(7)
C1S C6S C5S 107.8(6)
O1S C7S N1S 126.6(7)
O1S C7S N2S 125.3(6)
N2S C7S N1S 108.1(7)
N1S C8S N1T 113.5(5)
N3T Zn1T O1T 98.70(18)
N3T Zn1T N5T 164.07(19)
N3T Zn1T N6T 89.4(2)
N4T Zn1T O1T 93.57(19)
N4T Zn1T N3T 88.9(2)
N4T Zn1T N5T 89.7(2)
N4T Zn1T N6T 167.70(19)
N5T Zn1T O1T 97.23(18)
N5T Zn1T N6T 88.6(2)
N6T Zn1T O1T 98.73(19)
C7T O1T Zn1T 131.1(4)
C8S N1T C1T 121.3(6)
C7T N1T C8S 118.6(5)
C7T N1T C1T 107.1(5)
C7T N2T C2T 107.0(5)
C7T N2T C8T 119.9(5)
C8T N2T C2T 124.9(5)
C9T N3T Zn1T 125.4(4)
C9T N3T C12T 106.5(5)
C12T N3T Zn1T 126.6(4)
C20T N4T Zn1T 126.4(4)
C23T N4T Zn1T 126.4(4)
C23T N4T C20T 107.1(5)
C31T N5T Zn1T 125.9(4)
C31T N5T C34T 107.2(5)
C34T N5T Zn1T 126.4(4)
C42T N6T Zn1T 126.9(5)
C45T N6T Zn1T 126.1(4)
C45T N6T C42T 106.8(5)
N1T C1T C2T 101.2(5)
N1T C1T C6T 121.2(7)
C2T C1T C6T 110.8(6)
N2T C2T C1T 100.9(5)
N2T C2T C3T 120.8(6)
C3T C2T C1T 109.8(6)
C2T C3T C4T 107.0(7)
C5T C4T C3T 113.4(7)
C6T C5T C4T 114.5(7)
C5T C6T C1T 106.9(8)
O1T C7T N1T 124.5(6)
O1T C7T N2T 124.4(5)
N1T C7T N2T 111.1(5)
N2U C8T N2T 114.1(5)
N3T C9T C10T 109.0(5)
N3T C9T C46T 127.0(6)
C46T C9T C10T 123.9(6)
C11T C10T C9T 106.6(6)
C10T C11T C12T 108.8(6)
N3T C12T C11T 109.1(6)
N3T C12T C13T 124.6(6)
C13T C12T C11T 126.3(6)
C12T C13T C14T 117.0(6)
C12T C13T C20T 126.0(5)
C20T C13T C14T 116.9(6)
C15T C14T C13T 118.6(5)
C19T C14T C13T 122.6(5)
C19T C14T C15T 118.8(5)
C16T C15T C14T 120.6(6)
C17T C16T C15T 119.6(6)
C16T C17T C18T 120.3(6)
C17T C18T C19T 120.0(7)
C14T C19T C18T 120.6(6)
N4T C20T C13T 125.4(6)
N4T C20T C21T 108.7(6)
C13T C20T C21T 125.7(5)
C22T C21T C20T 107.9(6)
C21T C22T C23T 106.4(6)
N4T C23T C22T 109.8(5)
N4T C23T C24T 125.7(6)
C24T C23T C22T 124.5(6)
C23T C24T C25T 118.3(6)
C23T C24T C31T 125.4(6)
C31T C24T C25T 116.2(5)
C26T C25T C24T 121.0(6)
C26T C25T C30T 119.0(7)
C30T C25T C24T 120.0(6)
C27T C26T C25T 120.3(7)
C28T C27T C26T 121.3(7)
C27T C28T C29T 119.1(7)
C30T C29T C28T 119.2(7)
C29T C30T C25T 121.0(7)
N5T C31T C24T 125.8(5)
N5T C31T C32T 110.2(5)
C24T C31T C32T 124.0(6)
C33T C32T C31T 105.9(6)
C32T C33T C34T 107.2(5)
N5T C34T C33T 109.4(6)
N5T C34T C35T 126.5(6)
C35T C34T C33T 124.1(5)
C34T C35T C36T 116.0(6)
C42T C35T C34T 125.0(5)
C42T C35T C36T 119.0(6)
C37T C36T C35T 120.7(6)
C41T C36T C35T 120.9(5)
C41T C36T C37T 118.3(5)
C38T C37T C36T 120.6(6)
C37T C38T C39T 120.7(6)
C40T C39T C38T 119.3(6)
C39T C40T C41T 120.2(6)
C36T C41T C40T 120.8(6)
N6T C42T C35T 125.6(6)
N6T C42T C43T 109.5(6)
C35T C42T C43T 124.8(6)
C44T C43T C42T 107.6(6)
C43T C44T C45T 106.6(6)
N6T C45T C44T 109.4(5)
N6T C45T C46T 126.2(6)
C46T C45T C44T 124.3(6)
C9T C46T C45T 124.2(6)
C9T C46T C47T 117.0(6)
C45T C46T C47T 118.8(6)
C48T C47T C46T 122.2(8)
C48T C47T C52T 117.5(10)
C52T C47T C46T 119.9(8)
C53T C47T C46T 115.9(8)
C57T C47T C46T 126.0(10)
C57T C47T C53T 118.1(12)
C47T C48T C49T 121.8(12)
C50T C49T C48T 119.7(15)
C51T C50T C49T 120.0(19)
C50T C51T C52T 121.9(17)
C51T C52T C47T 118.8(14)
C54T C53T C47T 117.6(14)
C55T C54T C53T 119.9(17)
C54T C55T C56T 121(2)
C55T C56T C57T 118.6(18)
C47T C57T C56T 124.8(17)
C7U N1U C1U 109.2(5)
C7U N1U C8U 118.0(5)
C8U N1U C1U 120.0(5)
C8T N2U C2U 123.6(5)
C7U N2U C8T 118.8(6)
C7U N2U C2U 108.3(5)
N1U C1U C2U 100.3(5)
N1U C1U C6U 119.1(6)
C6U C1U C2U 111.3(6)
N2U C2U C1U 100.2(5)
N2U C2U C3U 121.3(6)
C3U C2U C1U 109.4(6)
C2U C3U C4U 107.0(6)
C3U C4U C5U 112.4(7)
C6U C5U C4U 113.1(7)
C1U C6U C5U 106.5(6)
O1U C7U N1U 126.5(6)
O1U C7U N2U 126.1(6)
N1U C7U N2U 107.4(6)
N1V C8U N1U 112.4(5)
N3V Zn1V O1V 94.83(17)
N3V Zn1V N4V 89.88(19)
N3V Zn1V N5V 165.28(18)
N3V Zn1V N6V 88.71(19)
N4V Zn1V O1V 93.69(18)
N4V Zn1V N5V 90.24(19)
N4V Zn1V N6V 168.70(19)
N5V Zn1V O1V 99.85(17)
N5V Zn1V N6V 88.29(19)
N6V Zn1V O1V 97.60(18)
C7V O1V Zn1V 116.3(4)
C8U N1V C1V 121.0(5)
C7V N1V C8U 120.1(5)
C7V N1V C1V 106.5(5)
C7V N2V C2V 108.6(5)
C7V N2V C8V 120.5(6)
C8V N2V C2V 123.9(5)
C9V N3V Zn1V 127.2(4)
C12V N3V Zn1V 125.7(4)
C12V N3V C9V 106.5(4)
C20V N4V Zn1V 127.0(4)
C20V N4V C23V 106.8(5)
C23V N4V Zn1V 126.2(4)
C31V N5V Zn1V 124.1(4)
C34V N5V Zn1V 127.2(4)
C34V N5V C31V 107.6(5)
C42V N6V Zn1V 125.9(4)
C45V N6V Zn1V 126.8(4)
C45V N6V C42V 107.2(5)
N1V C1V C2V 101.5(5)
N1V C1V C6V 120.4(5)
C2V C1V C6V 111.1(5)
N2V C2V C1V 100.2(5)
N2V C2V C3V 119.8(5)
C1V C2V C3V 108.4(6)
C4V C3V C2V 106.1(6)
C3V C4V C5V 113.2(6)
C6V C5V C4V 111.8(7)
C1V C6V C5V 105.6(6)
O1V C7V N1V 124.8(5)
O1V C7V N2V 125.5(6)
N2V C7V N1V 109.6(5)
N1W C8V N2V 113.9(5)
N3V C9V C10V 108.8(5)
N3V C9V C46V 125.9(5)
C46V C9V C10V 125.2(5)
C11V C10V C9V 107.6(5)
C10V C11V C12V 107.4(5)
N3V C12V C11V 109.7(5)
N3V C12V C13V 125.1(5)
C13V C12V C11V 125.1(6)
C12V C13V C14V 116.5(5)
C12V C13V C20V 126.4(5)
C20V C13V C14V 116.9(5)
C15V C14V C13V 121.2(5)
C15V C14V C19V 118.8(6)
C19V C14V C13V 119.9(5)
C14V C15V C16V 120.2(6)
C17V C16V C15V 120.6(6)
C18V C17V C16V 119.2(6)
C17V C18V C19V 120.6(6)
C18V C19V C14V 120.6(6)
N4V C20V C13V 124.2(5)
N4V C20V C21V 110.3(5)
C13V C20V C21V 125.5(6)
C22V C21V C20V 106.5(6)
C21V C22V C23V 107.0(5)
N4V C23V C22V 109.4(5)
N4V C23V C24V 126.0(6)
C24V C23V C22V 124.6(5)
C23V C24V C25V 117.7(5)
C23V C24V C31V 124.6(5)
C31V C24V C25V 117.5(5)
C26V C25V C24V 121.6(6)
C26V C25V C30V 117.7(6)
C30V C25V C24V 120.8(6)
C25V C26V C27V 122.5(7)
C26V C27V C28V 118.5(7)
C29V C28V C27V 119.9(6)
C28V C29V C30V 120.8(7)
C29V C30V C25V 120.6(7)
N5V C31V C24V 127.2(5)
N5V C31V C32V 109.0(5)
C24V C31V C32V 123.8(5)
C33V C32V C31V 106.7(5)
C32V C33V C34V 107.2(5)
N5V C34V C33V 109.5(5)
N5V C34V C35V 127.0(5)
C35V C34V C33V 123.4(6)
C34V C35V C36V 118.0(5)
C34V C35V C42V 123.8(6)
C42V C35V C36V 118.2(5)
C37V C36V C35V 121.2(6)
C41V C36V C35V 120.3(7)
C41V C36V C37V 118.4(7)
C38V C37V C36V 121.2(8)
C39V C38V C37V 119.5(8)
C38V C39V C40V 120.5(8)
C39V C40V C41V 120.8(9)
C36V C41V C40V 119.7(9)
N6V C42V C35V 126.7(6)
N6V C42V C43V 109.1(5)
C35V C42V C43V 124.1(6)
C44V C43V C42V 106.7(6)
C43V C44V C45V 107.3(6)
N6V C45V C44V 109.6(5)
N6V C45V C46V 125.4(6)
C46V C45V C44V 124.9(5)
C9V C46V C45V 125.5(5)
C9V C46V C47V 116.7(5)
C45V C46V C47V 117.8(5)
C48V C47V C46V 122.5(5)
C48V C47V C52V 117.7(5)
C52V C47V C46V 119.8(5)
C49V C48V C47V 122.0(6)
C48V C49V C50V 119.7(6)
C51V C50V C49V 120.0(6)
C50V C51V C52V 120.3(6)
C51V C52V C47V 120.3(6)
C2W N1W C8V 123.3(5)
C7W N1W C8V 118.8(6)
C7W N1W C2W 108.6(5)
C7W N2W C1W 108.8(6)
C7W N2W C8W 118.2(5)
C8W N2W C1W 119.5(6)
N2W C1W C2W 100.2(6)
N2W C1W C6WA 125.6(10)
N2W C1W C6WB 110.3(12)
C2W C1W C6WB 104.6(11)
C6WA C1W C2W 115.3(9)
N1W C2W C1W 100.8(5)
N1W C2W C3W 119.9(7)
C1W C2W C3W 110.4(7)
C2W C3W C4WA 113.3(10)
C2W C3W C4WB 98.6(11)
O1W C7W N1W 125.8(6)
O1W C7W N2W 127.2(6)
N2W C7W N1W 107.0(6)
N1X C8W N2W 111.7(6)
C5WA C4WA C3W 110.2(14)
C4WA C5WA C6WA 117.6(16)
C1W C6WA C5WA 106.7(14)
C5WB C4WB C3W 116.4(16)
C4WB C5WB C6WB 111.8(16)
C5WB C6WB C1W 104.4(16)
C8W N1X C1X 121.1(6)
C7X N1X C8W 118.8(6)
C7X N1X C1X 108.0(5)
C7X N2X C2X 108.9(5)
C7X N2X C8X 119.7(6)
C8X N2X C2X 125.5(5)
N1X C1X C2X 101.4(6)
N1X C1X C6X 120.0(6)
C6X C1X C2X 111.7(6)
N2X C2X C1X 99.2(5)
N2X C2X C3X 120.3(6)
C3X C2X C1X 110.1(6)
C2X C3X C4X 107.2(7)
C5X C4X C3X 112.4(7)
C4X C5X C6X 114.5(8)
C1X C6X C5X 106.8(7)
O1X C7X N1X 126.2(6)
O1X C7X N2X 126.2(6)
N1X C7X N2X 107.6(6)
N2Q C8X N2X 113.9(5)
C1A N1A C8H 121.5(7)
C7A N1A C1A 109.0(6)
C7A N1A C8H 118.8(7)
C7A N2A C2A 109.2(6)
C7A N2A C8A 119.3(8)
C8A N2A C2A 126.5(7)
N1A C1A C2A 101.1(7)
N1A C1A C6A 121.1(6)
C6A C1A C2A 111.8(7)
N2A C2A C1A 100.4(6)
N2A C2A C3A 121.4(7)
C3A C2A C1A 112.7(8)
C2A C3A C4A 106.5(7)
C3A C4A C5A 113.8(9)
C6A C5A C4A 114.0(9)
C1A C6A C5A 106.1(8)
O1A C7A N1A 126.3(7)
O1A C7A N2A 126.4(8)
N2A C7A N1A 107.4(8)
N2B C8A N2A 115.3(6)
C7B N1B C1B 107.5(7)
C7B N1B C8B 120.5(6)
C8B N1B C1B 121.4(7)
C2B N2B C8A 122.9(7)
C7B N2B C8A 121.0(9)
C7B N2B C2B 108.9(7)
N1B C1B C2B 99.7(7)
N1B C1B C6B 119.3(8)
C2B C1B C6B 111.6(7)
N2B C2B C1B 100.5(6)
N2B C2B C3B 124.7(8)
C1B C2B C3B 108.6(8)
C4B C3B C2B 107.5(8)
C3B C4B C5B 110.7(10)
C6B C5B C4B 114.9(9)
C5B C6B C1B 107.1(10)
O1B C7B N1B 125.1(8)
O1B C7B N2B 126.0(8)
N1B C7B N2B 108.8(8)
N1C C8B N1B 110.5(6)
C8B N1C C1C 121.8(7)
C7C N1C C8B 120.3(7)
C7C N1C C1C 109.4(6)
C7C N2C C2C 109.6(6)
C7C N2C C8C 119.7(7)
C8C N2C C2C 124.4(6)
N1C C1C C2C 101.1(6)
N1C C1C C6C 119.9(7)
C6C C1C C2C 111.4(6)
N2C C2C C1C 99.5(6)
N2C C2C C3C 120.9(6)
C3C C2C C1C 110.7(6)
C2C C3C C4C 106.2(7)
C3C C4C C5C 114.0(7)
C6C C5C C4C 114.0(7)
C5C C6C C1C 105.8(7)
O1C C7C N1C 126.9(7)
O1C C7C N2C 126.6(7)
N1C C7C N2C 106.5(7)
N2C C8C N2D 114.9(6)
C7D N1D C1D 108.0(6)
C7D N1D C8D 119.1(6)
C8D N1D C1D 120.0(6)
C8C N2D C2D 123.0(7)
C7D N2D C8C 119.5(7)
C7D N2D C2D 109.7(5)
N1D C1D C2D 99.9(6)
N1D C1D C6DA 127.8(12)
N1D C1D C6DB 112.1(12)
C2D C1D C6DB 108.5(16)
C6DA C1D C2D 109.6(14)
N2D C2D C1D 99.7(6)
N2D C2D C3DA 111.7(11)
N2D C2D C3DB 132.8(12)
C1D C2D C3DA 109.6(11)
C3DB C2D C1D 106.8(13)
O1D C7D N1D 125.9(7)
O1D C7D N2D 126.8(6)
N2D C7D N1D 107.3(6)
N1D C8D N1E 111.4(5)
C4DA C3DA C2D 106.7(15)
C3DA C4DA C5DA 112.6(15)
C6DA C5DA C4DA 118.6(18)
C5DA C6DA C1D 105.7(16)
C4DB C3DB C2D 110.6(17)
C3DB C4DB C5DB 115(2)
C6DB C5DB C4DB 108(2)
C5DB C6DB C1D 110.4(19)
N3E Zn1E O1E 100.26(18)
N4E Zn1E O1E 94.45(18)
N4E Zn1E N3E 89.0(2)
N4E Zn1E N5E 89.6(2)
N5E Zn1E O1E 92.43(18)
N5E Zn1E N3E 167.30(19)
N6E Zn1E O1E 98.19(18)
N6E Zn1E N3E 88.72(19)
N6E Zn1E N4E 167.36(19)
N6E Zn1E N5E 89.9(2)
C7E O1E Zn1E 131.3(4)
C1E N1E C8D 121.8(5)
C7E N1E C8D 118.3(5)
C7E N1E C1E 108.1(5)
C7E N2E C2E 108.8(5)
C7E N2E C8E 121.6(5)
C8E N2E C2E 125.2(5)
C9E N3E Zn1E 126.0(4)
C12E N3E Zn1E 125.5(4)
C12E N3E C9E 108.0(5)
C20E N4E Zn1E 125.7(4)
C20E N4E C23E 107.4(5)
C23E N4E Zn1E 126.0(4)
C31E N5E Zn1E 126.3(4)
C34E N5E Zn1E 125.0(4)
C34E N5E C31E 106.7(5)
C42E N6E Zn1E 124.8(4)
C42E N6E C45E 106.4(5)
C45E N6E Zn1E 128.3(4)
N1E C1E C2E 101.1(5)
N1E C1E C6E 119.8(6)
C6E C1E C2E 111.5(5)
N2E C2E C1E 100.1(5)
N2E C2E C3E 121.0(5)
C3E C2E C1E 110.2(5)
C2E C3E C4E 106.2(6)
C5E C4E C3E 113.6(6)
C4E C5E C6E 113.5(6)
C1E C6E C5E 105.7(6)
O1E C7E N1E 124.8(6)
O1E C7E N2E 126.6(5)
N2E C7E N1E 108.6(5)
N2F C8E N2E 115.9(5)
N3E C9E C10E 108.4(5)
N3E C9E C46E 126.6(5)
C46E C9E C10E 125.0(5)
C11E C10E C9E 107.4(5)
C10E C11E C12E 106.7(6)
N3E C12E C11E 109.5(5)
N3E C12E C13E 125.7(5)
C13E C12E C11E 124.8(6)
C12E C13E C14E 117.8(5)
C20E C13E C12E 125.3(6)
C20E C13E C14E 116.8(5)
C15E C14E C13E 122.6(6)
C19E C14E C13E 119.9(6)
C19E C14E C15E 117.4(6)
C16E C15E C14E 120.3(7)
C15E C16E C17E 121.6(7)
C18E C17E C16E 118.6(7)
C17E C18E C19E 120.7(7)
C18E C19E C14E 121.3(7)
N4E C20E C13E 126.1(6)
N4E C20E C21E 109.1(5)
C13E C20E C21E 124.8(6)
C22E C21E C20E 107.0(6)
C21E C22E C23E 107.0(5)
N4E C23E C22E 109.4(5)
N4E C23E C24E 125.9(6)
C24E C23E C22E 124.6(5)
C23E C24E C25E 116.9(5)
C31E C24E C23E 125.5(5)
C31E C24E C25E 117.0(5)
C26E C25E C24E 121.2(5)
C26E C25E C30E 119.1(5)
C30E C25E C24E 119.6(5)
C25E C26E C27E 119.3(6)
C28E C27E C26E 120.9(6)
C29E C28E C27E 119.5(6)
C28E C29E C30E 120.4(6)
C25E C30E C29E 120.7(6)
N5E C31E C24E 125.2(5)
N5E C31E C32E 109.2(5)
C24E C31E C32E 125.5(5)
C33E C32E C31E 107.6(5)
C32E C33E C34E 107.0(6)
N5E C34E C33E 109.4(5)
N5E C34E C35E 125.8(5)
C35E C34E C33E 124.7(6)
C34E C35E C36E 117.3(5)
C34E C35E C42E 125.0(6)
C42E C35E C36E 117.7(6)
C37E C36E C35E 120.9(6)
C37E C36E C41E 118.1(6)
C41E C36E C35E 120.8(6)
C36E C37E C38E 121.4(7)
C39E C38E C37E 119.7(7)
C40E C39E C38E 120.6(7)
C39E C40E C41E 119.7(7)
C36E C41E C40E 120.4(6)
N6E C42E C35E 126.4(6)
N6E C42E C43E 110.5(5)
C35E C42E C43E 123.1(6)
C44E C43E C42E 106.2(6)
C43E C44E C45E 107.0(5)
N6E C45E C44E 109.8(5)
N6E C45E C46E 124.5(6)
C46E C45E C44E 125.5(5)
C9E C46E C45E 125.4(5)
C9E C46E C47E 118.0(5)
C45E C46E C47E 116.6(5)
C48E C47E C46E 122.1(6)
C52E C47E C46E 120.1(6)
C52E C47E C48E 117.8(6)
C47E C48E C49E 120.2(6)
C50E C49E C48E 120.2(7)
C51E C50E C49E 120.5(6)
C50E C51E C52E 119.0(7)
C47E C52E C51E 122.2(7)
C1F N1F C8F 121.2(5)
C7F N1F C1F 108.3(5)
C7F N1F C8F 119.0(6)
C8E N2F C2F 123.9(5)
C7F N2F C8E 120.9(6)
C7F N2F C2F 109.3(5)
N1F C1F C2F 100.2(5)
N1F C1F C6F 121.4(6)
C6F C1F C2F 110.5(6)
N2F C2F C1F 100.1(5)
N2F C2F C3F 120.5(6)
C3F C2F C1F 110.0(5)
C2F C3F C4F 107.0(6)
C5F C4F C3F 112.4(8)
C4F C5F C6F 114.8(8)
C1F C6F C5F 106.1(7)
O1F C7F N1F 125.2(6)
O1F C7F N2F 127.0(6)
N2F C7F N1F 107.8(6)
N1G C8F N1F 112.2(5)
N3G Zn1G O1G 98.21(19)
N4G Zn1G O1G 102.97(17)
N4G Zn1G N3G 89.21(19)
N4G Zn1G N5G 88.6(2)
N5G Zn1G O1G 94.01(19)
N5G Zn1G N3G 167.76(19)
N6G Zn1G O1G 90.48(18)
N6G Zn1G N3G 89.3(2)
N6G Zn1G N4G 166.54(19)
N6G Zn1G N5G 90.0(2)
C7G O1G Zn1G 134.1(4)
C8F N1G C1G 120.2(6)
C7G N1G C8F 119.2(5)
C7G N1G C1G 108.0(5)
C7G N2G C2G 108.7(5)
C7G N2G C8G 120.2(6)
C8G N2G C2G 124.2(5)
C9G N3G Zn1G 126.0(4)
C12G N3G Zn1G 126.8(4)
C12G N3G C9G 107.2(5)
C20G N4G Zn1G 126.1(4)
C23G N4G Zn1G 127.0(4)
C23G N4G C20G 106.8(5)
C31G N5G Zn1G 125.9(4)
C34G N5G Zn1G 125.2(4)
C34G N5G C31G 107.6(5)
C42G N6G Zn1G 125.5(4)
C42G N6G C45G 106.0(5)
C45G N6G Zn1G 127.4(4)
N1G C1G C2G 100.6(6)
N1G C1G C6G 120.6(6)
C6G C1G C2G 111.4(6)
N2G C2G C1G 101.0(5)
N2G C2G C3G 121.9(6)
C3G C2G C1G 109.9(6)
C2G C3G C4G 107.9(7)
C3G C4G C5G 112.7(8)
C6G C5G C4G 112.0(8)
C1G C6G C5G 105.3(7)
O1G C7G N1G 124.1(6)
O1G C7G N2G 126.8(6)
N2G C7G N1G 109.0(6)
N2H C8G N2G 115.0(5)
N3G C9G C10G 109.3(5)
N3G C9G C46G 126.3(6)
C46G C9G C10G 124.4(6)
C11G C10G C9G 106.8(6)
C10G C11G C12G 106.8(6)
N3G C12G C11G 109.8(5)
N3G C12G C13G 125.5(6)
C13G C12G C11G 124.7(6)
C12G C13G C14G 118.2(6)
C20G C13G C12G 124.6(6)
C20G C13G C14G 117.1(5)
C15G C14G C13G 122.9(5)
C15G C14G C19G 118.7(6)
C19G C14G C13G 118.3(5)
C14G C15G C16G 120.7(6)
C17G C16G C15G 120.4(6)
C18G C17G C16G 119.4(6)
C17G C18G C19G 119.4(6)
C14G C19G C18G 121.3(6)
N4G C20G C13G 127.2(5)
N4G C20G C21G 109.2(5)
C13G C20G C21G 123.6(5)
C22G C21G C20G 107.1(5)
C21G C22G C23G 107.2(5)
N4G C23G C22G 109.7(5)
N4G C23G C24G 125.2(5)
C24G C23G C22G 125.1(5)
C23G C24G C25G 115.8(5)
C31G C24G C23G 125.1(5)
C31G C24G C25G 119.1(5)
C26G C25G C24G 122.4(6)
C30G C25G C24G 120.0(6)
C30G C25G C26G 117.7(6)
C27G C26G C25G 120.6(7)
C28G C27G C26G 119.5(7)
C29G C28G C27G 120.1(7)
C28G C29G C30G 120.0(7)
C25G C30G C29G 122.1(7)
N5G C31G C24G 126.6(6)
N5G C31G C32G 108.7(5)
C24G C31G C32G 124.8(6)
C33G C32G C31G 105.9(6)
C32G C33G C34G 108.1(6)
N5G C34G C33G 109.7(5)
N5G C34G C35G 126.0(6)
C35G C34G C33G 124.2(6)
C34G C35G C36G 116.3(5)
C34G C35G C42G 126.0(6)
C42G C35G C36G 117.6(5)
C37G C36G C35G 122.3(6)
C37G C36G C41G 116.9(6)
C41G C36G C35G 120.8(6)
C38G C37G C36G 121.6(7)
C39G C38G C37G 120.6(8)
C40G C39G C38G 120.0(7)
C39G C40G C41G 119.5(7)
C36G C41G C40G 121.4(8)
N6G C42G C35G 124.8(5)
N6G C42G C43G 109.8(5)
C35G C42G C43G 125.4(6)
C44G C43G C42G 107.1(5)
C43G C44G C45G 108.0(5)
N6G C45G C44G 109.1(5)
N6G C45G C46G 124.3(5)
C46G C45G C44G 126.6(5)
C9G C46G C47G 117.1(6)
C45G C46G C9G 126.0(6)
C45G C46G C47G 116.9(5)
C48G C47G C46G 118.8(6)
C52G C47G C46G 122.3(6)
C52G C47G C48G 118.9(6)
C49G C48G C47G 120.0(7)
C50G C49G C48G 120.1(7)
C49G C50G C51G 120.4(6)
C52G C51G C50G 119.5(7)
C47G C52G C51G 121.1(7)
C7H N1H C1H 108.7(5)
C7H N1H C8H 119.4(6)
C8H N1H C1H 120.1(7)
C8G N2H C2H 123.2(5)
C7H N2H C8G 119.5(6)
C7H N2H C2H 108.3(5)
N1H C1H C2H 100.9(6)
N1H C1H C6H 119.8(6)
C2H C1H C6H 110.3(5)
N2H C2H C1H 100.4(5)
N2H C2H C3H 121.6(6)
C3H C2H C1H 109.5(6)
C2H C3H C4H 107.1(6)
C3H C4H C5H 112.8(6)
C6H C5H C4H 113.0(7)
C5H C6H C1H 107.4(6)
O1H C7H N1H 127.4(6)
O1H C7H N2H 124.4(7)
N1H C7H N2H 108.2(6)
N1H C8H N1A 111.1(6)
Cl12 C6SO Cl11 113.8(7)
Cl8 C4SO Cl7 109.9(9)
Cl3 C2SO Cl4 107.5(10)
Cl3A C2SP Cl4A 107.6(11)
Cl10 C5SO Cl9 124.0(13)
Cl16 C8SO Cl15 114.8(10)
Cl14 C7SO Cl13 112.3(4)
Cl17 C9SO Cl18 112.6(5)

loop_
_geom_bond_atom_site_label_1
_geom_bond_atom_site_label_2
_geom_bond_distance
O1I C7I 1.221(10)
N1I C1I 1.461(10)
N1I C7I 1.362(9)
N1I C8I 1.444(9)
N2I C2I 1.459(10)
N2I C7I 1.370(10)
N2I C8P 1.455(9)
C1I C2I 1.488(9)
C1I C6I 1.503(11)
C2I C3I 1.520(11)
C3I C4I 1.530(10)
C4I C5I 1.549(9)
C5I C6I 1.532(10)
C8I N1J 1.472(8)
O1J C7J 1.223(9)
N1J C1J 1.442(10)
N1J C7J 1.372(9)
N2J C2J 1.480(9)
N2J C7J 1.393(9)
N2J C8J 1.448(9)
C1J C2J 1.523(10)
C1J C6J 1.512(10)
C2J C3J 1.512(11)
C3J C4J 1.531(11)
C4J C5J 1.530(11)
C5J C6J 1.508(13)
C8J N2K 1.469(9)
Zn1K O1K 2.146(4)
Zn1K N3K 2.071(5)
Zn1K N4K 2.055(5)
Zn1K N5K 2.066(5)
Zn1K N6K 2.064(5)
O1K C7K 1.242(8)
N1K C1K 1.464(10)
N1K C7K 1.372(9)
N1K C8K 1.461(9)
N2K C2K 1.457(8)
N2K C7K 1.363(8)
N3K C9K 1.356(8)
N3K C12K 1.382(7)
N4K C20K 1.382(7)
N4K C23K 1.357(8)
N5K C31K 1.357(8)
N5K C34K 1.368(7)
N6K C42K 1.382(7)
N6K C45K 1.339(8)
C1K C2K 1.525(10)
C1K C6K 1.493(10)
C2K C3K 1.504(10)
C3K C4K 1.542(12)
C4K C5K 1.542(14)
C5K C6K 1.548(15)
C8K N1L 1.450(9)
C9K C10K 1.438(8)
C9K C46K 1.424(9)
C10K C11K 1.350(9)
C11K C12K 1.428(8)
C12K C13K 1.406(9)
C13K C14K 1.508(8)
C13K C20K 1.389(9)
C14K C15K 1.379(8)
C14K C19K 1.397(9)
C15K C16K 1.409(8)
C16K C17K 1.393(10)
C17K C18K 1.375(10)
C18K C19K 1.383(9)
C20K C21K 1.442(9)
C21K C22K 1.340(10)
C22K C23K 1.456(8)
C23K C24K 1.406(8)
C24K C25K 1.511(9)
C24K C31K 1.412(8)
C25K C26K 1.385(9)
C25K C30K 1.396(9)
C26K C27K 1.381(11)
C27K C28K 1.379(12)
C28K C29K 1.367(12)
C29K C30K 1.387(10)
C31K C32K 1.454(8)
C32K C33K 1.352(9)
C33K C34K 1.440(9)
C34K C35K 1.402(9)
C35K C36K 1.512(8)
C35K C42K 1.403(9)
C36K C37K 1.383(9)
C36K C41K 1.408(9)
C37K C38K 1.404(11)
C38K C39K 1.369(15)
C39K C40K 1.359(14)
C40K C41K 1.391(10)
C42K C43K 1.433(9)
C43K C44K 1.367(9)
C44K C45K 1.463(9)
C45K C46K 1.421(8)
C46K C47K 1.471(9)
C47K C48K 1.422(10)
C47K C52K 1.386(10)
C48K C49K 1.368(12)
C49K C50K 1.377(12)
C50K C51K 1.392(13)
C51K C52K 1.383(12)
O1L C7L 1.206(12)
N1L C1L 1.489(11)
N1L C7L 1.359(10)
N2L C2L 1.450(12)
N2L C7L 1.382(11)
N2L C8L 1.449(11)
C1L C2L 1.516(10)
C1L C6L 1.499(14)
C2L C3L 1.548(12)
C3L C4L 1.513(17)
C4L C5L 1.532(13)
C5L C6L 1.516(14)
C8L N2M 1.479(12)
Zn1M O1M 2.190(4)
Zn1M N3M 2.051(4)
Zn1M N4M 2.048(5)
Zn1M N5M 2.055(5)
Zn1M N6M 2.091(5)
O1M C7M 1.234(9)
N1M C1M 1.471(11)
N1M C7M 1.370(9)
N1M C8M 1.437(9)
N2M C2M 1.451(12)
N2M C7M 1.343(9)
N3M C9M 1.382(8)
N3M C12M 1.373(8)
N4M C20M 1.367(8)
N4M C23M 1.387(7)
N5M C31M 1.372(8)
N5M C34M 1.371(8)
N6M C42M 1.364(8)
N6M C45M 1.376(7)
C1M C2M 1.542(15)
C1M C6MA 1.536(18)
C1M C6MB 1.585(19)
C2M C3MA 1.566(18)
C2M C3MB 1.554(18)
C8M N1N 1.441(8)
C9M C10M 1.443(8)
C9M C46M 1.388(9)
C10M C11M 1.355(9)
C11M C12M 1.449(8)
C12M C13M 1.399(9)
C13M C14M 1.488(8)
C13M C20M 1.414(8)
C14M C15M 1.394(8)
C14M C19M 1.401(9)
C15M C16M 1.387(9)
C16M C17M 1.389(10)
C17M C18M 1.378(10)
C18M C19M 1.374(10)
C20M C21M 1.433(9)
C21M C22M 1.386(9)
C22M C23M 1.432(9)
C23M C24M 1.420(8)
C24M C25M 1.506(8)
C24M C31M 1.381(9)
C25M C26M 1.389(9)
C25M C30M 1.380(10)
C26M C27M 1.397(9)
C27M C28M 1.379(12)
C28M C29M 1.368(13)
C29M C30M 1.393(10)
C31M C32M 1.464(8)
C32M C33M 1.340(9)
C33M C34M 1.439(8)
C34M C35M 1.411(9)
C35M C36M 1.518(8)
C35M C42M 1.397(8)
C36M C37M 1.393(8)
C36M C41M 1.387(9)
C37M C38M 1.384(9)
C38M C39M 1.378(9)
C39M C40M 1.377(9)
C40M C41M 1.396(9)
C42M C43M 1.451(9)
C43M C44M 1.352(9)
C44M C45M 1.436(9)
C45M C46M 1.405(8)
C46M C47M 1.513(8)
C47M C48M 1.388(9)
C47M C52M 1.409(8)
C48M C49M 1.390(9)
C49M C50M 1.379(10)
C50M C51M 1.363(10)
C51M C52M 1.417(8)
C3MA C4MA 1.522(18)
C4MA C5MA 1.54(2)
C5MA C6MA 1.520(19)
C3MB C4MB 1.519(19)
C4MB C5MB 1.55(2)
C5MB C6MB 1.530(18)
O1N C7N 1.231(8)
N1N C1N 1.456(10)
N1N C7N 1.390(8)
N2N C2N 1.461(8)
N2N C7N 1.369(9)
N2N C8N 1.462(8)
C1N C2N 1.523(9)
C1N C6N 1.517(9)
C2N C3N 1.518(11)
C3N C4N 1.528(11)
C4N C5N 1.535(10)
C5N C6N 1.558(12)
C8N N2O 1.444(8)
O1O C7O 1.227(9)
N1O C1O 1.454(10)
N1O C7O 1.377(9)
N1O C8O 1.460(8)
N2O C2O 1.474(9)
N2O C7O 1.384(9)
C1O C2O 1.513(9)
C1O C6O 1.527(10)
C2O C3O 1.506(10)
C3O C4O 1.542(9)
C4O C5O 1.549(10)
C5O C6O 1.507(11)
C8O N1P 1.445(8)
O1P C7P 1.223(9)
N1P C1P 1.458(10)
N1P C7P 1.390(9)
N2P C2P 1.470(10)
N2P C7P 1.364(9)
N2P C8P 1.462(9)
C1P C2P 1.520(9)
C1P C6P 1.520(10)
C2P C3P 1.520(10)
C3P C4P 1.547(12)
C4P C5P 1.542(11)
C5P C6P 1.529(11)
O1Q C7Q 1.233(8)
N1Q C1Q 1.468(9)
N1Q C7Q 1.383(8)
N1Q C8Q 1.455(8)
N2Q C2Q 1.479(8)
N2Q C7Q 1.384(8)
N2Q C8X 1.448(8)
C1Q C2Q 1.520(9)
C1Q C6Q 1.502(9)
C2Q C3Q 1.514(10)
C3Q C4Q 1.563(10)
C4Q C5Q 1.535(11)
C5Q C6Q 1.501(12)
C8Q N1R 1.437(9)
O1R C7R 1.203(9)
N1R C1R 1.454(11)
N1R C7R 1.410(9)
N2R C2R 1.456(11)
N2R C7R 1.383(10)
N2R C8R 1.436(9)
C1R C2R 1.521(11)
C1R C6R 1.489(12)
C2R C3R 1.508(13)
C3R C4R 1.466(17)
C4R C5R 1.581(19)
C5R C6R 1.551(17)
C8R N2S 1.454(9)
O1S C7S 1.200(10)
N1S C1S 1.458(11)
N1S C7S 1.398(9)
N1S C8S 1.438(9)
N2S C2S 1.466(11)
N2S C7S 1.384(11)
C1S C2S 1.520(9)
C1S C6S 1.511(11)
C2S C3S 1.509(11)
C3S C4S 1.530(14)
C4S C5S 1.560(12)
C5S C6S 1.518(12)
C8S N1T 1.446(8)
Zn1T O1T 2.150(4)
Zn1T N3T 2.063(5)
Zn1T N4T 2.052(5)
Zn1T N5T 2.063(5)
Zn1T N6T 2.070(5)
O1T C7T 1.245(8)
N1T C1T 1.458(10)
N1T C7T 1.356(8)
N2T C2T 1.460(8)
N2T C7T 1.372(8)
N2T C8T 1.439(8)
N3T C9T 1.365(9)
N3T C12T 1.387(8)
N4T C20T 1.383(7)
N4T C23T 1.363(9)
N5T C31T 1.349(9)
N5T C34T 1.364(8)
N6T C42T 1.372(8)
N6T C45T 1.361(9)
C1T C2T 1.523(10)
C1T C6T 1.533(10)
C2T C3T 1.509(11)
C3T C4T 1.550(12)
C4T C5T 1.537(15)
C5T C6T 1.493(14)
C8T N2U 1.441(8)
C9T C10T 1.466(9)
C9T C46T 1.405(9)
C10T C11T 1.325(10)
C11T C12T 1.425(10)
C12T C13T 1.394(10)
C13T C14T 1.509(8)
C13T C20T 1.400(9)
C14T C15T 1.410(9)
C14T C19T 1.380(9)
C15T C16T 1.394(9)
C16T C17T 1.374(11)
C17T C18T 1.397(11)
C18T C19T 1.387(8)
C20T C21T 1.435(10)
C21T C22T 1.360(10)
C22T C23T 1.443(9)
C23T C24T 1.399(9)
C24T C25T 1.497(10)
C24T C31T 1.417(9)
C25T C26T 1.388(10)
C25T C30T 1.389(10)
C26T C27T 1.386(10)
C27T C28T 1.364(12)
C28T C29T 1.420(12)
C29T C30T 1.385(10)
C31T C32T 1.448(8)
C32T C33T 1.361(10)
C33T C34T 1.438(9)
C34T C35T 1.405(10)
C35T C36T 1.497(8)
C35T C42T 1.394(9)
C36T C37T 1.406(9)
C36T C41T 1.376(9)
C37T C38T 1.378(8)
C38T C39T 1.379(10)
C39T C40T 1.381(10)
C40T C41T 1.400(8)
C42T C43T 1.435(10)
C43T C44T 1.342(10)
C44T C45T 1.455(9)
C45T C46T 1.416(9)
C46T C47T 1.486(10)
C47T C48T 1.364(15)
C47T C52T 1.427(18)
C47T C53T 1.456(17)
C47T C57T 1.26(2)
C48T C49T 1.403(15)
C49T C50T 1.361(17)
C50T C51T 1.347(17)
C51T C52T 1.394(15)
C53T C54T 1.406(16)
C54T C55T 1.351(18)
C55T C56T 1.353(18)
C56T C57T 1.388(16)
O1U C7U 1.201(9)
N1U C1U 1.455(9)
N1U C7U 1.393(8)
N1U C8U 1.445(8)
N2U C2U 1.478(9)
N2U C7U 1.400(8)
C1U C2U 1.537(9)
C1U C6U 1.502(10)
C2U C3U 1.500(10)
C3U C4U 1.542(12)
C4U C5U 1.548(11)
C5U C6U 1.543(12)
C8U N1V 1.433(8)
Zn1V O1V 2.208(4)
Zn1V N3V 2.046(5)
Zn1V N4V 2.048(5)
Zn1V N5V 2.067(5)
Zn1V N6V 2.090(5)
O1V C7V 1.224(8)
N1V C1V 1.463(9)
N1V C7V 1.377(8)
N2V C2V 1.466(8)
N2V C7V 1.369(8)
N2V C8V 1.451(8)
N3V C9V 1.386(7)
N3V C12V 1.376(8)
N4V C20V 1.368(8)
N4V C23V 1.374(7)
N5V C31V 1.364(7)
N5V C34V 1.358(8)
N6V C42V 1.382(8)
N6V C45V 1.362(8)
C1V C2V 1.517(9)
C1V C6V 1.527(9)
C2V C3V 1.540(9)
C3V C4V 1.521(10)
C4V C5V 1.570(10)
C5V C6V 1.532(11)
C8V N1W 1.445(8)
C9V C10V 1.443(8)
C9V C46V 1.387(9)
C10V C11V 1.349(9)
C11V C12V 1.434(8)
C12V C13V 1.394(8)
C13V C14V 1.506(8)
C13V C20V 1.416(8)
C14V C15V 1.389(9)
C14V C19V 1.397(8)
C15V C16V 1.398(9)
C16V C17V 1.388(10)
C17V C18V 1.382(10)
C18V C19V 1.385(9)
C20V C21V 1.438(9)
C21V C22V 1.369(9)
C22V C23V 1.447(9)
C23V C24V 1.394(9)
C24V C25V 1.481(8)
C24V C31V 1.413(9)
C25V C26V 1.380(10)
C25V C30V 1.410(9)
C26V C27V 1.390(10)
C27V C28V 1.410(12)
C28V C29V 1.371(12)
C29V C30V 1.384(9)
C31V C32V 1.458(8)
C32V C33V 1.352(9)
C33V C34V 1.444(8)
C34V C35V 1.401(9)
C35V C36V 1.490(9)
C35V C42V 1.408(9)
C36V C37V 1.408(10)
C36V C41V 1.384(11)
C37V C38V 1.391(11)
C38V C39V 1.358(14)
C39V C40V 1.383(15)
C40V C41V 1.396(13)
C42V C43V 1.438(9)
C43V C44V 1.370(10)
C44V C45V 1.431(9)
C45V C46V 1.414(8)
C46V C47V 1.491(8)
C47V C48V 1.391(8)
C47V C52V 1.410(9)
C48V C49V 1.372(9)
C49V C50V 1.407(10)
C50V C51V 1.362(10)
C51V C52V 1.408(9)
O1W C7W 1.215(9)
N1W C2W 1.446(9)
N1W C7W 1.406(9)
N2W C1W 1.470(11)
N2W C7W 1.383(9)
N2W C8W 1.464(9)
C1W C2W 1.519(9)
C1W C6WA 1.507(16)
C1W C6WB 1.561(19)
C2W C3W 1.525(11)
C3W C4WA 1.565(19)
C3W C4WB 1.609(19)
C8W N1X 1.443(9)
C4WA C5WA 1.522(18)
C5WA C6WA 1.53(2)
C4WB C5WB 1.540(18)
C5WB C6WB 1.55(2)
O1X C7X 1.212(9)
N1X C1X 1.460(10)
N1X C7X 1.383(9)
N2X C2X 1.471(9)
N2X C7X 1.385(8)
N2X C8X 1.453(9)
C1X C2X 1.515(9)
C1X C6X 1.500(11)
C2X C3X 1.503(10)
C3X C4X 1.545(12)
C4X C5X 1.529(14)
C5X C6X 1.533(14)
O1A C7A 1.219(11)
N1A C1A 1.446(11)
N1A C7A 1.391(11)
N1A C8H 1.459(9)
N2A C2A 1.476(12)
N2A C7A 1.382(10)
N2A C8A 1.458(12)
C1A C2A 1.523(12)
C1A C6A 1.491(13)
C2A C3A 1.479(13)
C3A C4A 1.525(13)
C4A C5A 1.538(14)
C5A C6A 1.507(12)
C8A N2B 1.445(12)
O1B C7B 1.219(12)
N1B C1B 1.492(11)
N1B C7B 1.355(11)
N1B C8B 1.448(10)
N2B C2B 1.448(12)
N2B C7B 1.375(12)
C1B C2B 1.512(12)
C1B C6B 1.517(14)
C2B C3B 1.557(13)
C3B C4B 1.484(14)
C4B C5B 1.547(14)
C5B C6B 1.510(12)
C8B N1C 1.445(10)
O1C C7C 1.203(10)
N1C C1C 1.474(12)
N1C C7C 1.389(10)
N2C C2C 1.488(10)
N2C C7C 1.403(10)
N2C C8C 1.442(10)
C1C C2C 1.523(10)
C1C C6C 1.512(10)
C2C C3C 1.510(11)
C3C C4C 1.529(13)
C4C C5C 1.556(13)
C5C C6C 1.506(14)
C8C N2D 1.451(9)
O1D C7D 1.197(9)
N1D C1D 1.453(11)
N1D C7D 1.398(8)
N1D C8D 1.434(9)
N2D C2D 1.453(11)
N2D C7D 1.383(10)
C1D C2D 1.550(10)
C1D C6DA 1.526(16)
C1D C6DB 1.548(17)
C2D C3DA 1.552(16)
C2D C3DB 1.532(17)
C8D N1E 1.470(8)
C3DA C4DA 1.511(17)
C4DA C5DA 1.544(17)
C5DA C6DA 1.510(18)
C3DB C4DB 1.503(19)
C4DB C5DB 1.563(18)
C5DB C6DB 1.531(18)
Zn1E O1E 2.152(4)
Zn1E N3E 2.085(5)
Zn1E N4E 2.063(5)
Zn1E N5E 2.065(5)
Zn1E N6E 2.050(5)
O1E C7E 1.232(8)
N1E C1E 1.447(9)
N1E C7E 1.387(8)
N2E C2E 1.465(8)
N2E C7E 1.360(8)
N2E C8E 1.453(8)
N3E C9E 1.377(7)
N3E C12E 1.351(8)
N4E C20E 1.359(9)
N4E C23E 1.369(7)
N5E C31E 1.370(8)
N5E C34E 1.357(9)
N6E C42E 1.352(9)
N6E C45E 1.376(8)
C1E C2E 1.521(8)
C1E C6E 1.518(8)
C2E C3E 1.507(10)
C3E C4E 1.539(10)
C4E C5E 1.531(10)
C5E C6E 1.548(11)
C8E N2F 1.435(8)
C9E C10E 1.450(9)
C9E C46E 1.386(9)
C10E C11E 1.355(9)
C11E C12E 1.453(8)
C12E C13E 1.410(8)
C13E C14E 1.485(9)
C13E C20E 1.403(9)
C14E C15E 1.409(9)
C14E C19E 1.392(9)
C15E C16E 1.377(11)
C16E C17E 1.385(13)
C17E C18E 1.371(12)
C18E C19E 1.391(10)
C20E C21E 1.446(9)
C21E C22E 1.357(9)
C22E C23E 1.435(9)
C23E C24E 1.416(9)
C24E C25E 1.502(8)
C24E C31E 1.407(9)
C25E C26E 1.397(8)
C25E C30E 1.391(9)
C26E C27E 1.408(9)
C27E C28E 1.384(11)
C28E C29E 1.375(11)
C29E C30E 1.397(9)
C31E C32E 1.431(9)
C32E C33E 1.332(9)
C33E C34E 1.444(8)
C34E C35E 1.397(9)
C35E C36E 1.494(9)
C35E C42E 1.419(8)
C36E C37E 1.372(10)
C36E C41E 1.382(9)
C37E C38E 1.382(11)
C38E C39E 1.365(11)
C39E C40E 1.356(10)
C40E C41E 1.401(11)
C42E C43E 1.449(9)
C43E C44E 1.359(10)
C44E C45E 1.438(9)
C45E C46E 1.419(9)
C46E C47E 1.499(8)
C47E C48E 1.397(9)
C47E C52E 1.394(9)
C48E C49E 1.398(9)
C49E C50E 1.388(12)
C50E C51E 1.370(12)
C51E C52E 1.393(10)
O1F C7F 1.215(9)
N1F C1F 1.455(9)
N1F C7F 1.386(9)
N1F C8F 1.462(8)
N2F C2F 1.460(9)
N2F C7F 1.380(8)
C1F C2F 1.537(8)
C1F C6F 1.511(11)
C2F C3F 1.510(10)
C3F C4F 1.547(13)
C4F C5F 1.512(11)
C5F C6F 1.521(13)
C8F N1G 1.456(8)
Zn1G O1G 2.148(4)
Zn1G N3G 2.082(5)
Zn1G N4G 2.064(5)
Zn1G N5G 2.074(5)
Zn1G N6G 2.036(5)
O1G C7G 1.245(8)
N1G C1G 1.466(9)
N1G C7G 1.378(9)
N2G C2G 1.461(9)
N2G C7G 1.360(8)
N2G C8G 1.460(8)
N3G C9G 1.362(8)
N3G C12G 1.360(8)
N4G C20G 1.372(8)
N4G C23G 1.370(8)
N5G C31G 1.362(8)
N5G C34G 1.344(8)
N6G C42G 1.378(8)
N6G C45G 1.395(8)
C1G C2G 1.514(10)
C1G C6G 1.491(11)
C2G C3G 1.496(10)
C3G C4G 1.500(11)
C4G C5G 1.541(12)
C5G C6G 1.541(11)
C8G N2H 1.424(9)
C9G C10G 1.453(9)
C9G C46G 1.403(8)
C10G C11G 1.351(9)
C11G C12G 1.446(9)
C12G C13G 1.430(8)
C13G C14G 1.503(9)
C13G C20G 1.390(9)
C14G C15G 1.371(9)
C14G C19G 1.376(9)
C15G C16G 1.384(9)
C16G C17G 1.381(10)
C17G C18G 1.379(10)
C18G C19G 1.392(9)
C20G C21G 1.457(8)
C21G C22G 1.343(10)
C22G C23G 1.446(8)
C23G C24G 1.409(9)
C24G C25G 1.495(8)
C24G C31G 1.388(8)
C25G C26G 1.400(10)
C25G C30G 1.385(9)
C26G C27G 1.403(10)
C27G C28G 1.392(13)
C28G C29G 1.370(13)
C29G C30G 1.384(10)
C31G C32G 1.462(9)
C32G C33G 1.341(10)
C33G C34G 1.425(9)
C34G C35G 1.400(9)
C35G C36G 1.494(9)
C35G C42G 1.414(9)
C36G C37G 1.390(10)
C36G C41G 1.392(10)
C37G C38G 1.375(11)
C38G C39G 1.368(13)
C39G C40G 1.366(13)
C40G C41G 1.401(11)
C42G C43G 1.442(8)
C43G C44G 1.348(10)
C44G C45G 1.433(8)
C45G C46G 1.400(9)
C46G C47G 1.505(8)
C47G C48G 1.407(9)
C47G C52G 1.384(10)
C48G C49G 1.393(9)
C49G C50G 1.378(12)
C50G C51G 1.393(12)
C51G C52G 1.388(10)
O1H C7H 1.223(9)
N1H C1H 1.469(10)
N1H C7H 1.375(10)
N1H C8H 1.451(8)
N2H C2H 1.470(9)
N2H C7H 1.396(9)
C1H C2H 1.525(9)
C1H C6H 1.528(9)
C2H C3H 1.503(9)
C3H C4H 1.535(11)
C4H C5H 1.564(10)
C5H C6H 1.513(12)
Cl11 C6SO 1.771(12)
Cl12 C6SO 1.738(12)
Cl7 C4SO 1.821(15)
Cl8 C4SO 1.743(13)
Cl3 C2SO 1.734(13)
Cl4 C2SO 1.776(15)
Cl3A C2SP 1.739(16)
Cl4A C2SP 1.783(16)
Cl9 C5SO 1.68(3)
Cl10 C5SO 1.57(3)
Cl15 C8SO 1.774(15)
Cl16 C8SO 1.764(15)
Cl13 C7SO 1.764(8)
Cl14 C7SO 1.738(8)
Cl17 C9SO 1.715(9)
Cl18 C9SO 1.777(9)
O8SM C8SM 1.356(14)
O3SM C3SM 1.399(10)

loop_
_platon_squeeze_void_nr
_platon_squeeze_void_average_x
_platon_squeeze_void_average_y
_platon_squeeze_void_average_z
_platon_squeeze_void_volume
_platon_squeeze_void_count_electrons
_platon_squeeze_void_content
1 0.093 0.482 -0.024 147 45 dichloromethane
2 0.113 0.151 0.314 145 46 dichloromethane
3 -0.175 0.958 0.740 513 161 'dichloromethane and methanol'
4 0.205 0.733 0.377 78 24 methanol
5 0.536 0.497 0.510 108 41 dichloromethane
6 0.555 0.781 0.643 9 0 ' '
7 0.833 0.016 0.037 94 29 methanol
8 0.875 0.571 0.336 63 13 water
